data_7013128
loop_
_publ_author_name
'Guillem Arom\'i'
'Olivier Roubeau'
'Madeleine Helliwell'
'Simon J. Teat'
'Richard E. P. Winpenny'

_publ_section_title
;
 Novel topologies in NiII cluster chemistry: Incorporation of
 alkaline-earth metals in the new [NiII6MgII2] and [NiII8MII](M = Sr,
 Ba) cages
;
_journal_issue 17
_journal_name_full 'Dalton Trans.'
_journal_page_first 3436
_journal_page_last 3442
_journal_paper_doi 10.1039/b304713j
_journal_year 2003
_chemical_formula_sum 'C169 H205 N27 Ni8 O37 Sr'
_chemical_formula_weight 3763.75
_chemical_name_systematic
; 
? 
;
_space_group_IT_number 2
_symmetry_cell_setting triclinic
_symmetry_space_group_name_Hall '-P 1'
_symmetry_space_group_name_H-M 'P -1'
_atom_sites_solution_hydrogens geom
_atom_sites_solution_primary direct
_atom_sites_solution_secondary difmap
_audit_creation_method SHELXL-97
_cell_angle_alpha 90.0490(10)
_cell_angle_beta 96.8410(10)
_cell_angle_gamma 119.0340(10)
_cell_formula_units_Z 2
_cell_length_a 19.0435(7)
_cell_length_b 19.1516(7)
_cell_length_c 30.8891(12)
_cell_measurement_reflns_used 9452
_cell_measurement_temperature 100(2)
_cell_measurement_theta_max 25.95
_cell_measurement_theta_min 2.20
_cell_volume 9757.5(6)
_computing_cell_refinement 'Bruker SMART'
_computing_data_collection 'Bruker SMART'
_computing_data_reduction 'Bruker SAINT'
_computing_molecular_graphics 'Bruker SHELXTL'
_computing_publication_material 'Bruker SHELXTL'
_computing_structure_refinement 'SHELXL-97 (Sheldrick, 1997)'
_computing_structure_solution 'SHELXS-97 (Sheldrick, 1990)'
_diffrn_ambient_temperature 100(2)
_diffrn_measured_fraction_theta_full 0.981
_diffrn_measured_fraction_theta_max 0.981
_diffrn_measurement_device_type 'CCD area detector'
_diffrn_measurement_method 'phi and omega scans'
_diffrn_radiation_monochromator graphite
_diffrn_radiation_source 'fine-focus sealed tube'
_diffrn_radiation_type MoK\a
_diffrn_radiation_wavelength 0.71073
_diffrn_reflns_av_R_equivalents 0.0293
_diffrn_reflns_av_sigmaI/netI 0.0529
_diffrn_reflns_limit_h_max 23
_diffrn_reflns_limit_h_min -23
_diffrn_reflns_limit_k_max 23
_diffrn_reflns_limit_k_min -23
_diffrn_reflns_limit_l_max 38
_diffrn_reflns_limit_l_min -38
_diffrn_reflns_number 77757
_diffrn_reflns_theta_full 26.37
_diffrn_reflns_theta_max 26.37
_diffrn_reflns_theta_min 2.12
_exptl_absorpt_coefficient_mu 1.098
_exptl_absorpt_correction_T_max 0.8103
_exptl_absorpt_correction_T_min 0.7342
_exptl_absorpt_correction_type multi-scan
_exptl_absorpt_process_details SADABS
_exptl_crystal_colour green
_exptl_crystal_density_diffrn 1.281
_exptl_crystal_density_method 'not measured'
_exptl_crystal_description block
_exptl_crystal_F_000 3932
_exptl_crystal_size_max 0.30
_exptl_crystal_size_mid 0.30
_exptl_crystal_size_min 0.20
_refine_diff_density_max 1.808
_refine_diff_density_min -1.227
_refine_diff_density_rms 0.115
_refine_ls_extinction_method none
_refine_ls_goodness_of_fit_ref 1.017
_refine_ls_hydrogen_treatment mixed
_refine_ls_matrix_type fullcycle
_refine_ls_number_parameters 2294
_refine_ls_number_reflns 39166
_refine_ls_number_restraints 1442
_refine_ls_restrained_S_all 1.021
_refine_ls_R_factor_all 0.0848
_refine_ls_R_factor_gt 0.0595
_refine_ls_shift/su_max 0.057
_refine_ls_shift/su_mean 0.006
_refine_ls_structure_factor_coef Fsqd
_refine_ls_weighting_details 'calc w=1/[\s^2^(Fo^2^)+(0.1160P)^2^+13.3269P] where P=(Fo^2^+2Fc^2^)/3'
_refine_ls_weighting_scheme calc
_refine_ls_wR_factor_gt 0.1746
_refine_ls_wR_factor_ref 0.1931
_reflns_number_gt 28721
_reflns_number_total 39166
_reflns_threshold_expression >2sigma(I)
_cod_data_source_file b304713j.txt
_cod_data_source_block s1334abs
_cod_depositor_comments
;
The following automatic conversions were performed:
'_symmetry_cell_setting' value 'Triclinic' changed to 'triclinic'
according to '/home/saulius/struct/CIF-dictionaries/cif_core.dic'
dictionary named 'cif_core.dic' version 2.4.1 from 2010-06-29.

Automatic conversion script
Id: cif_fix_enum 1527 2010-12-29 10:47:43Z saulius 
;
_cod_original_cell_volume 9757.4(6)
_cod_original_sg_symbol_H-M P-1
_cod_database_code 7013128

loop_
_symmetry_equiv_pos_as_xyz
'x, y, z'
'-x, -y, -z'

loop_
_atom_site_label
_atom_site_type_symbol
_atom_site_fract_x
_atom_site_fract_y
_atom_site_fract_z
_atom_site_U_iso_or_equiv
_atom_site_adp_type
_atom_site_occupancy
_atom_site_symmetry_multiplicity
_atom_site_calc_flag
_atom_site_refinement_flags
_atom_site_disorder_assembly
_atom_site_disorder_group
Sr1 Sr 0.92621(2) 0.27401(2) 0.764915(12) 0.02402(9) Uani 1 1 d . . .
Ni1 Ni 0.79490(3) 0.54078(3) 0.578659(17) 0.02525(12) Uani 1 1 d . . .
Ni2 Ni 0.67213(3) 0.34372(3) 0.589966(18) 0.02522(12) Uani 1 1 d . . .
Ni3 Ni 0.79184(3) 0.42299(3) 0.674503(17) 0.02528(12) Uani 1 1 d . . .
Ni4 Ni 0.74649(3) 0.22770(3) 0.701371(17) 0.02543(12) Uani 1 1 d . . .
Ni5 Ni 1.11014(3) 0.33993(3) 0.828413(17) 0.02554(12) Uani 1 1 d . . .
Ni6 Ni 1.19481(3) 0.54850(3) 0.821395(17) 0.02501(12) Uani 1 1 d . . .
Ni7 Ni 1.28833(4) 0.74156(3) 0.886743(18) 0.03309(14) Uani 1 1 d . . .
Ni8 Ni 1.29322(3) 0.57121(3) 0.911654(18) 0.02996(13) Uani 1 1 d . . .
O1 O 0.78257(16) 0.44282(17) 0.60830(9) 0.0250(6) Uani 1 1 d . . .
O2 O 0.8940(2) 0.74509(19) 0.60679(11) 0.0380(7) Uani 1 1 d . . .
H2 H 0.8902 0.7048 0.6195 0.057 Uiso 1 1 calc R . .
O3 O 0.68780(18) 0.52756(18) 0.59086(10) 0.0323(7) Uani 1 1 d . . .
O4 O 0.59922(17) 0.39640(18) 0.58045(10) 0.0307(7) Uani 1 1 d . . .
O5 O 0.74466(18) 0.48574(18) 0.51655(10) 0.0309(7) Uani 1 1 d . . .
O6 O 0.68371(18) 0.35318(18) 0.52505(10) 0.0294(6) Uani 1 1 d . . .
O7 O 0.84863(17) 0.61119(18) 0.63855(9) 0.0290(6) Uani 1 1 d . . .
O8 O 0.46760(19) 0.2629(2) 0.55127(13) 0.0438(8) Uani 1 1 d . . .
H8 H 0.5033 0.3098 0.5600 0.066 Uiso 1 1 calc R . .
O9 O 0.80656(16) 0.32213(17) 0.66296(9) 0.0247(6) Uani 1 1 d . . .
O10 O 0.67082(17) 0.35101(18) 0.65709(9) 0.0279(6) Uani 1 1 d . . .
O11 O 0.95172(17) 0.38805(17) 0.70216(9) 0.0274(6) Uani 1 1 d . . .
O12 O 0.77832(18) 0.40363(18) 0.74053(9) 0.0299(6) Uani 1 1 d . . .
O13 O 0.80897(17) 0.30707(17) 0.75513(9) 0.0264(6) Uani 1 1 d . . .
O14 O 0.72432(17) 0.14363(18) 0.65104(10) 0.0294(6) Uani 1 1 d . . .
O15 O 0.84077(17) 0.19971(17) 0.69360(9) 0.0276(6) Uani 1 1 d . . .
O16 O 0.69246(17) 0.13599(18) 0.73965(10) 0.0311(7) Uani 1 1 d . . .
O17 O 0.80181(17) 0.15504(18) 0.78545(10) 0.0317(7) Uani 1 1 d . . .
O18 O 0.98451(18) 0.18202(18) 0.76372(10) 0.0316(7) Uani 1 1 d . . .
O19 O 1.10535(18) 0.23767(17) 0.80544(10) 0.0321(7) Uani 1 1 d . . .
O20 O 0.98802(17) 0.27640(17) 0.84256(9) 0.0279(6) Uani 1 1 d . . .
O21 O 1.09089(18) 0.28912(18) 0.88855(10) 0.0326(7) Uani 1 1 d . . .
O22 O 1.08147(17) 0.36320(17) 0.76584(9) 0.0260(6) Uani 1 1 d . . .
O23 O 1.18438(17) 0.48661(17) 0.76311(9) 0.0272(6) Uani 1 1 d . . .
O24 O 0.98779(17) 0.43519(17) 0.80460(10) 0.0290(6) Uani 1 1 d . . .
O25 O 1.11161(17) 0.44340(17) 0.85109(9) 0.0265(6) Uani 1 1 d . . .
O26 O 1.28673(17) 0.53054(17) 0.84792(9) 0.0296(6) Uani 1 1 d . . .
O27 O 1.22967(18) 0.62169(17) 0.87825(9) 0.0294(6) Uani 1 1 d . . .
O28 O 1.26970(18) 0.75537(17) 0.81933(9) 0.0302(7) Uani 1 1 d . . .
O29 O 1.3056(2) 0.7400(2) 0.95293(11) 0.0473(9) Uani 1 1 d . . .
O30 O 1.2999(2) 0.62324(19) 0.97105(10) 0.0383(8) Uani 1 1 d . . .
O31 O 1.39710(19) 0.7568(2) 0.87825(11) 0.0400(8) Uani 1 1 d . . .
O32 O 1.41205(19) 0.66006(18) 0.91093(10) 0.0365(7) Uani 1 1 d . . .
O37 O 1.4749(3) 0.5890(2) 0.96055(16) 0.0721(14) Uani 1 1 d . . .
H37 H 1.4651 0.6189 0.9440 0.108 Uiso 1 1 calc R . .
N1 N 0.8190(2) 0.6472(2) 0.55038(12) 0.0298(8) Uani 1 1 d . . .
N2 N 0.7944(2) 0.6482(2) 0.50707(12) 0.0322(8) Uani 1 1 d . . .
H2A H 0.7645 0.6050 0.4893 0.039 Uiso 1 1 calc R . .
N3 N 0.7815(2) 0.5217(2) 0.68849(12) 0.0352(9) Uani 1 1 d . . .
N4 N 0.7314(3) 0.5169(3) 0.71794(17) 0.0612(15) Uani 1 1 d . A .
H4 H 0.7105 0.4776 0.7354 0.073 Uiso 1 1 calc R . .
N5 N 0.9121(2) 0.5604(2) 0.56865(12) 0.0304(8) Uani 1 1 d . . .
N6 N 0.5679(2) 0.2335(2) 0.58099(12) 0.0300(8) Uani 1 1 d . . .
N7 N 0.5664(2) 0.1665(2) 0.59671(12) 0.0298(8) Uani 1 1 d . . .
H7 H 0.6100 0.1643 0.6078 0.036 Uiso 1 1 calc R . .
N8 N 0.7383(2) 0.2807(2) 0.59272(11) 0.0260(7) Uani 1 1 d . . .
N9 N 0.7559(2) 0.2606(2) 0.55464(11) 0.0256(7) Uani 1 1 d . . .
H9 H 0.7218 0.2430 0.5302 0.031 Uiso 1 1 calc R . .
N10 N 0.6445(2) 0.2368(2) 0.69434(12) 0.0274(8) Uani 1 1 d . . .
N11 N 0.5767(2) 0.1771(2) 0.70857(12) 0.0317(8) Uani 1 1 d . . .
H11 H 0.5749 0.1354 0.7215 0.038 Uiso 1 1 calc R . .
N12 N 0.9168(2) 0.4852(2) 0.68182(11) 0.0263(7) Uani 1 1 d . . .
N13 N 0.9581(2) 0.5645(2) 0.67643(12) 0.0291(8) Uani 1 1 d . . .
H13 H 0.9353 0.5934 0.6678 0.035 Uiso 1 1 calc R . .
N14 N 1.0965(2) 0.5644(2) 0.80540(11) 0.0271(7) Uani 1 1 d . . .
N15 N 1.1045(2) 0.6376(2) 0.79798(12) 0.0315(8) Uani 1 1 d . . .
H15 H 1.1514 0.6821 0.8003 0.038 Uiso 1 1 calc R . .
N16 N 1.1799(2) 0.4791(2) 0.92160(11) 0.0302(8) Uani 1 1 d . . .
N17 N 1.1577(2) 0.4707(2) 0.96214(12) 0.0332(8) Uani 1 1 d . . .
H17 H 1.1923 0.4863 0.9864 0.040 Uiso 1 1 calc R . .
N18 N 1.2319(2) 0.3938(2) 0.83272(12) 0.0294(8) Uani 1 1 d . . .
N19 N 1.2639(2) 0.3443(2) 0.82925(13) 0.0350(9) Uani 1 1 d . . .
H19 H 1.2350 0.2921 0.8239 0.042 Uiso 1 1 calc R . .
N20 N 1.2731(2) 0.6462(2) 0.78990(11) 0.0270(7) Uani 1 1 d . . .
N21 N 1.3199(2) 0.6355(2) 0.76335(11) 0.0289(8) Uani 1 1 d . . .
H21 H 1.3127 0.5884 0.7548 0.035 Uiso 1 1 calc R . .
N22 N 1.3386(2) 0.4994(2) 0.93890(12) 0.0367(9) Uani 1 1 d . . .
N23 N 1.2940(2) 0.4179(2) 0.93548(12) 0.0347(9) Uani 1 1 d . . .
H23 H 1.2416 0.3912 0.9265 0.042 Uiso 1 1 calc R . .
C1 C 0.8604(3) 0.7234(3) 0.56502(15) 0.0310(9) Uani 1 1 d U . .
C2 C 0.8638(3) 0.7737(3) 0.53149(16) 0.0348(9) Uani 1 1 d U . .
H2B H 0.8898 0.8305 0.5337 0.042 Uiso 1 1 calc R . .
C3 C 0.8219(3) 0.7240(3) 0.49494(16) 0.0336(9) Uani 1 1 d U . .
C4 C 0.8062(3) 0.7423(3) 0.44982(16) 0.0361(9) Uani 1 1 d U . .
C5 C 0.7363(3) 0.6926(3) 0.42250(17) 0.0427(10) Uani 1 1 d U . .
H5 H 0.6970 0.6443 0.4328 0.051 Uiso 1 1 calc R . .
C6 C 0.7221(3) 0.7115(4) 0.38032(18) 0.0487(11) Uani 1 1 d U . .
H6 H 0.6730 0.6766 0.3622 0.058 Uiso 1 1 calc R . .
C7 C 0.7782(4) 0.7798(3) 0.36475(19) 0.0521(12) Uani 1 1 d U . .
H7A H 0.7682 0.7927 0.3358 0.062 Uiso 1 1 calc R . .
C8 C 0.8514(4) 0.8314(4) 0.3917(2) 0.0624(15) Uani 1 1 d U . .
H8A H 0.8913 0.8787 0.3810 0.075 Uiso 1 1 calc R . .
C9 C 0.8641(4) 0.8118(3) 0.43388(19) 0.0520(12) Uani 1 1 d U . .
H9A H 0.9129 0.8464 0.4523 0.062 Uiso 1 1 calc R . .
C10 C 0.6177(3) 0.4694(3) 0.58648(15) 0.0333(9) Uani 1 1 d U . .
C11 C 0.5474(3) 0.4863(3) 0.5895(2) 0.0536(12) Uani 1 1 d U . .
C12 C 0.5125(5) 0.4553(5) 0.6286(3) 0.106(2) Uani 1 1 d U . .
H12A H 0.4972 0.3985 0.6291 0.159 Uiso 1 1 calc R . .
H12B H 0.4642 0.4611 0.6291 0.159 Uiso 1 1 calc R . .
H12C H 0.5522 0.4850 0.6542 0.159 Uiso 1 1 calc R . .
C13 C 0.5775(3) 0.5757(3) 0.5889(2) 0.0482(12) Uani 1 1 d U . .
H13A H 0.5333 0.5864 0.5933 0.072 Uiso 1 1 calc R . .
H13B H 0.5958 0.5943 0.5607 0.072 Uiso 1 1 calc R . .
H13C H 0.6227 0.6041 0.6124 0.072 Uiso 1 1 calc R . .
C14 C 0.4818(4) 0.4413(5) 0.5487(4) 0.111(3) Uani 1 1 d U . .
H14A H 0.4551 0.3835 0.5520 0.166 Uiso 1 1 calc R . .
H14B H 0.5080 0.4530 0.5221 0.166 Uiso 1 1 calc R . .
H14C H 0.4414 0.4593 0.5464 0.166 Uiso 1 1 calc R . .
C15 C 0.7030(2) 0.4127(3) 0.50248(14) 0.0263(8) Uani 1 1 d U . .
C16 C 0.6722(3) 0.3927(3) 0.45322(15) 0.0332(9) Uani 1 1 d U . .
C17 C 0.6894(3) 0.4682(3) 0.42938(16) 0.0450(11) Uani 1 1 d U . .
H17A H 0.7479 0.5050 0.4329 0.068 Uiso 1 1 calc R . .
H17B H 0.6623 0.4945 0.4417 0.068 Uiso 1 1 calc R . .
H17C H 0.6688 0.4537 0.3982 0.068 Uiso 1 1 calc R . .
C18 C 0.5809(3) 0.3354(3) 0.44824(18) 0.0498(13) Uani 1 1 d U . .
H18A H 0.5538 0.3627 0.4592 0.075 Uiso 1 1 calc R . .
H18B H 0.5701 0.2886 0.4650 0.075 Uiso 1 1 calc R . .
H18C H 0.5603 0.3180 0.4173 0.075 Uiso 1 1 calc R . .
C19 C 0.7139(4) 0.3508(4) 0.43495(18) 0.0569(14) Uani 1 1 d U . .
H19A H 0.6931 0.3350 0.4039 0.085 Uiso 1 1 calc R . .
H19B H 0.7028 0.3031 0.4509 0.085 Uiso 1 1 calc R . .
H19C H 0.7725 0.3873 0.4383 0.085 Uiso 1 1 calc R . .
C20 C 0.7999(3) 0.5890(3) 0.66938(15) 0.0327(9) Uani 1 1 d U . .
C21 C 0.7619(3) 0.6281(3) 0.68644(17) 0.0434(11) Uani 1 1 d U A .
H21A H 0.7658 0.6776 0.6784 0.052 Uiso 1 1 calc R . .
C22 C 0.7181(4) 0.5801(4) 0.7170(2) 0.0611(14) Uani 1 1 d U . .
C23 C 0.6500(3) 0.5783(3) 0.73844(19) 0.0555(16) Uani 0.616(6) 1 d PGU A 1
C24 C 0.6609(3) 0.6531(3) 0.75056(16) 0.0673(14) Uani 1 1 d GU . .
H24 H 0.7054 0.7001 0.7425 0.081 Uiso 1 1 calc R A 1
C25 C 0.6065(3) 0.6592(3) 0.77450(17) 0.0800(16) Uani 1 1 d GU A .
H25 H 0.6139 0.7104 0.7828 0.096 Uiso 1 1 calc R B 1
C26 C 0.5413(4) 0.5904(4) 0.7863(2) 0.083(2) Uani 0.616(6) 1 d PGU A 1
H26 H 0.5041 0.5945 0.8027 0.099 Uiso 0.616(6) 1 calc PR A 1
C27 C 0.5304(3) 0.5155(3) 0.7742(2) 0.076(2) Uani 0.616(6) 1 d PGU A 1
H27 H 0.4859 0.4685 0.7823 0.092 Uiso 0.616(6) 1 calc PR A 1
C28 C 0.5848(4) 0.5095(3) 0.7503(2) 0.065(2) Uani 0.616(6) 1 d PGU A 1
H28 H 0.5774 0.4583 0.7420 0.077 Uiso 0.616(6) 1 calc PR A 1
C23B C 0.6966(11) 0.6055(10) 0.7593(5) 0.0601(18) Uani 0.384(6) 1 d PU A 2
C26B C 0.6160(13) 0.6332(12) 0.8210(6) 0.079(2) Uani 0.384(6) 1 d PU A 2
H26B H 0.5844 0.6367 0.8417 0.095 Uiso 0.384(6) 1 calc PR A 2
C27B C 0.6725(13) 0.6033(12) 0.8343(6) 0.073(3) Uani 0.384(6) 1 d PU A 2
H27B H 0.6821 0.5923 0.8637 0.087 Uiso 0.384(6) 1 calc PR A 2
C28B C 0.7112(11) 0.5917(10) 0.8023(5) 0.062(2) Uani 0.384(6) 1 d PU A 2
H28B H 0.7492 0.5737 0.8102 0.074 Uiso 0.384(6) 1 calc PR A 2
C29 C 0.9760(3) 0.5706(3) 0.56879(16) 0.0371(10) Uani 1 1 d U . .
C30 C 1.0589(3) 0.5850(4) 0.5698(2) 0.0582(16) Uani 1 1 d U . .
H30A H 1.0934 0.6220 0.5949 0.087 Uiso 1 1 calc R . .
H30B H 1.0795 0.6084 0.5428 0.087 Uiso 1 1 calc R . .
H30C H 1.0594 0.5342 0.5724 0.087 Uiso 1 1 calc R . .
C31 C 0.4901(3) 0.2113(3) 0.56808(15) 0.0339(9) Uani 1 1 d U . .
C32 C 0.4394(3) 0.1302(3) 0.57434(15) 0.0351(9) Uani 1 1 d U . .
H32 H 0.3822 0.1001 0.5670 0.042 Uiso 1 1 calc R . .
C33 C 0.4905(2) 0.1039(3) 0.59337(14) 0.0286(8) Uani 1 1 d U . .
C34 C 0.4733(3) 0.0257(3) 0.60896(15) 0.0305(8) Uani 1 1 d U . .
C35 C 0.3961(3) -0.0407(3) 0.59711(16) 0.0364(9) Uani 1 1 d U . .
H35 H 0.3561 -0.0342 0.5789 0.044 Uiso 1 1 calc R . .
C36 C 0.3774(3) -0.1151(3) 0.61145(16) 0.0399(10) Uani 1 1 d U . .
H36A H 0.3246 -0.1594 0.6033 0.048 Uiso 1 1 calc R . .
C37 C 0.4358(3) -0.1253(3) 0.63785(17) 0.0414(10) Uani 1 1 d U . .
H37A H 0.4233 -0.1765 0.6477 0.050 Uiso 1 1 calc R . .
C38 C 0.5119(3) -0.0606(3) 0.64957(17) 0.0398(10) Uani 1 1 d U . .
H38 H 0.5519 -0.0676 0.6674 0.048 Uiso 1 1 calc R . .
C39 C 0.5310(3) 0.0145(3) 0.63572(16) 0.0357(9) Uani 1 1 d U . .
H39 H 0.5835 0.0586 0.6444 0.043 Uiso 1 1 calc R . .
C40 C 0.8048(2) 0.3016(2) 0.62153(13) 0.0242(8) Uani 1 1 d U . .
C41 C 0.8652(2) 0.2975(2) 0.60155(14) 0.0262(8) Uani 1 1 d U . .
H41 H 0.9182 0.3105 0.6147 0.031 Uiso 1 1 calc R . .
C42 C 0.8313(2) 0.2707(3) 0.55877(14) 0.0274(8) Uani 1 1 d U . .
C43 C 0.8655(3) 0.2543(3) 0.52234(14) 0.0297(8) Uani 1 1 d U . .
C44 C 0.9487(3) 0.2851(3) 0.52547(15) 0.0347(9) Uani 1 1 d U . .
H44 H 0.9826 0.3154 0.5513 0.042 Uiso 1 1 calc R . .
C45 C 0.9830(3) 0.2721(3) 0.49114(17) 0.0423(11) Uani 1 1 d U . .
H45 H 1.0401 0.2935 0.4936 0.051 Uiso 1 1 calc R . .
C46 C 0.9345(3) 0.2283(3) 0.45370(18) 0.0473(12) Uani 1 1 d U . .
H46 H 0.9579 0.2199 0.4301 0.057 Uiso 1 1 calc R . .
C47 C 0.8514(3) 0.1964(4) 0.45051(18) 0.0484(12) Uani 1 1 d U . .
H47 H 0.8177 0.1656 0.4248 0.058 Uiso 1 1 calc R . .
C48 C 0.8165(3) 0.2092(3) 0.48493(16) 0.0384(10) Uani 1 1 d U . .
H48 H 0.7593 0.1871 0.4826 0.046 Uiso 1 1 calc R . .
C49 C 0.6220(3) 0.2874(3) 0.67624(14) 0.0299(9) Uani 1 1 d U . .
C50 C 0.5397(3) 0.2604(3) 0.68009(17) 0.0375(10) Uani 1 1 d U . .
H50 H 0.5090 0.2858 0.6706 0.045 Uiso 1 1 calc R . .
C51 C 0.5133(3) 0.1902(3) 0.70025(18) 0.0407(10) Uani 1 1 d U D .
C52 C 0.4320(3) 0.1335(4) 0.7115(2) 0.0574(13) Uani 1 1 d U . .
C53 C 0.4142(3) 0.0679(3) 0.7325(2) 0.0533(13) Uani 1 1 d U D .
H53 H 0.4556 0.0542 0.7401 0.064 Uiso 1 1 calc R . .
C54 C 0.3371(3) 0.0178(4) 0.7440(2) 0.0610(14) Uani 1 1 d U . .
H54 H 0.3190 -0.0371 0.7485 0.073 Uiso 1 1 calc R C 3
C55 C 0.2916(9) 0.0496(10) 0.7484(6) 0.074(2) Uani 0.455(7) 1 d PU D 3
H55 H 0.2427 0.0198 0.7605 0.089 Uiso 0.455(7) 1 calc PR D 3
C56 C 0.3109(8) 0.1205(10) 0.7367(6) 0.073(2) Uani 0.455(7) 1 d PU D 3
H56 H 0.2726 0.1388 0.7368 0.088 Uiso 0.455(7) 1 calc PR D 3
C57 C 0.3858(8) 0.1710(9) 0.7240(5) 0.066(2) Uani 0.455(7) 1 d PU D 3
H57 H 0.4061 0.2271 0.7235 0.079 Uiso 0.455(7) 1 calc PR D 3
C55B C 0.2703(7) 0.0227(7) 0.7235(5) 0.060(2) Uani 0.545(7) 1 d PU D 4
H55B H 0.2175 -0.0107 0.7309 0.072 Uiso 0.545(7) 1 calc PR D 4
C56B C 0.2834(6) 0.0794(7) 0.6911(5) 0.066(2) Uani 0.545(7) 1 d PU D 4
H56B H 0.2383 0.0804 0.6750 0.080 Uiso 0.545(7) 1 calc PR D 4
C57B C 0.3593(6) 0.1317(7) 0.6829(4) 0.061(2) Uani 0.545(7) 1 d PU D 4
H57B H 0.3674 0.1666 0.6599 0.074 Uiso 0.545(7) 1 calc PR D 4
C58 C 0.9731(3) 0.4645(3) 0.69489(13) 0.0264(8) Uani 1 1 d U . .
C59 C 1.0507(3) 0.5311(3) 0.69814(14) 0.0288(8) Uani 1 1 d U . .
H59 H 1.1009 0.5325 0.7069 0.035 Uiso 1 1 calc R . .
C60 C 1.0391(3) 0.5939(3) 0.68598(13) 0.0287(8) Uani 1 1 d U . .
C61 C 1.0971(3) 0.6787(3) 0.68174(14) 0.0324(8) Uani 1 1 d U . .
C62 C 1.1794(3) 0.7065(3) 0.69184(16) 0.0396(10) Uani 1 1 d U . .
H62 H 1.1983 0.6707 0.7016 0.048 Uiso 1 1 calc R . .
C63 C 1.2349(3) 0.7866(3) 0.68786(17) 0.0478(11) Uani 1 1 d U . .
H63 H 1.2914 0.8053 0.6952 0.057 Uiso 1 1 calc R . .
C64 C 1.2082(3) 0.8390(3) 0.67330(18) 0.0503(12) Uani 1 1 d U . .
H64 H 1.2461 0.8934 0.6702 0.060 Uiso 1 1 calc R . .
C65 C 1.1256(3) 0.8115(3) 0.66319(18) 0.0474(11) Uani 1 1 d U . .
H65 H 1.1068 0.8473 0.6535 0.057 Uiso 1 1 calc R . .
C66 C 1.0706(3) 0.7322(3) 0.66723(17) 0.0410(10) Uani 1 1 d U . .
H66 H 1.0142 0.7138 0.6601 0.049 Uiso 1 1 calc R . .
C67 C 0.7856(3) 0.3555(3) 0.76547(14) 0.0276(8) Uani 1 1 d U . .
C68 C 0.7602(3) 0.3513(3) 0.81135(14) 0.0319(9) Uani 1 1 d U . .
C69 C 0.6770(3) 0.2765(3) 0.80888(17) 0.0475(12) Uani 1 1 d U . .
H69A H 0.6821 0.2290 0.8029 0.071 Uiso 1 1 calc R . .
H69B H 0.6397 0.2799 0.7854 0.071 Uiso 1 1 calc R . .
H69C H 0.6560 0.2726 0.8368 0.071 Uiso 1 1 calc R . .
C70 C 0.7541(4) 0.4250(3) 0.82425(17) 0.0448(11) Uani 1 1 d U . .
H70A H 0.7408 0.4216 0.8541 0.067 Uiso 1 1 calc R . .
H70B H 0.7116 0.4274 0.8041 0.067 Uiso 1 1 calc R . .
H70C H 0.8061 0.4733 0.8228 0.067 Uiso 1 1 calc R . .
C71 C 0.8187(3) 0.3415(4) 0.84521(16) 0.0478(12) Uani 1 1 d U . .
H71A H 0.8016 0.3394 0.8741 0.072 Uiso 1 1 calc R . .
H71B H 0.8733 0.3870 0.8454 0.072 Uiso 1 1 calc R . .
H71C H 0.8189 0.2918 0.8380 0.072 Uiso 1 1 calc R . .
C72 C 0.7919(3) 0.1480(3) 0.66282(14) 0.0283(8) Uani 1 1 d U . .
C73 C 0.8127(3) 0.0889(3) 0.64302(16) 0.0351(9) Uani 1 1 d U . .
C74 C 0.7670(3) 0.0593(3) 0.59720(18) 0.0505(13) Uani 1 1 d U . .
H74A H 0.7085 0.0341 0.5984 0.076 Uiso 1 1 calc R . .
H74B H 0.7796 0.0200 0.5851 0.076 Uiso 1 1 calc R . .
H74C H 0.7832 0.1046 0.5786 0.076 Uiso 1 1 calc R . .
C75 C 0.7851(4) 0.0198(3) 0.6734(2) 0.0544(13) Uani 1 1 d U . .
H75A H 0.8161 0.0396 0.7026 0.082 Uiso 1 1 calc R . .
H75B H 0.7943 -0.0222 0.6617 0.082 Uiso 1 1 calc R . .
H75C H 0.7272 -0.0021 0.6752 0.082 Uiso 1 1 calc R . .
C76 C 0.9034(3) 0.1256(3) 0.64218(19) 0.0462(12) Uani 1 1 d U . .
H76A H 0.9215 0.1709 0.6236 0.069 Uiso 1 1 calc R . .
H76B H 0.9150 0.0852 0.6305 0.069 Uiso 1 1 calc R . .
H76C H 0.9320 0.1442 0.6719 0.069 Uiso 1 1 calc R . .
C77 C 0.7279(3) 0.1177(3) 0.77164(15) 0.0311(9) Uani 1 1 d U . .
C78 C 0.6740(3) 0.0421(3) 0.79457(17) 0.0390(10) Uani 1 1 d U . .
C79 C 0.5842(3) 0.0103(3) 0.77899(17) 0.0448(12) Uani 1 1 d U . .
H79A H 0.5521 -0.0375 0.7942 0.067 Uiso 1 1 calc R . .
H79B H 0.5732 -0.0034 0.7474 0.067 Uiso 1 1 calc R . .
H79C H 0.5696 0.0514 0.7853 0.067 Uiso 1 1 calc R . .
C80 C 0.6979(4) -0.0211(3) 0.7837(2) 0.0626(15) Uani 1 1 d U . .
H80A H 0.7563 0.0008 0.7923 0.094 Uiso 1 1 calc R . .
H80B H 0.6845 -0.0356 0.7522 0.094 Uiso 1 1 calc R . .
H80C H 0.6682 -0.0687 0.7996 0.094 Uiso 1 1 calc R . .
C81 C 0.6912(3) 0.0628(4) 0.84378(17) 0.0585(15) Uani 1 1 d U . .
H81A H 0.6838 0.1088 0.8500 0.088 Uiso 1 1 calc R . .
H81B H 0.7472 0.0761 0.8544 0.088 Uiso 1 1 calc R . .
H81C H 0.6538 0.0168 0.8585 0.088 Uiso 1 1 calc R . .
C82 C 1.0468(3) 0.1812(3) 0.78077(15) 0.0334(9) Uani 1 1 d U . .
C83 C 1.0543(3) 0.1060(3) 0.77099(19) 0.0463(11) Uani 1 1 d U . .
C84 C 1.0903(5) 0.1169(5) 0.7289(2) 0.084(2) Uani 1 1 d U . .
H84A H 1.1438 0.1650 0.7323 0.126 Uiso 1 1 calc R . .
H84B H 1.0547 0.1228 0.7053 0.126 Uiso 1 1 calc R . .
H84C H 1.0958 0.0701 0.7217 0.126 Uiso 1 1 calc R . .
C85 C 0.9684(4) 0.0319(4) 0.7648(3) 0.081(2) Uani 1 1 d U . .
H85A H 0.9727 -0.0167 0.7611 0.121 Uiso 1 1 calc R . .
H85B H 0.9363 0.0365 0.7388 0.121 Uiso 1 1 calc R . .
H85C H 0.9419 0.0290 0.7906 0.121 Uiso 1 1 calc R . .
C86 C 1.1055(5) 0.0930(4) 0.8077(2) 0.079(2) Uani 1 1 d U . .
H86A H 1.1617 0.1363 0.8097 0.118 Uiso 1 1 calc R . .
H86B H 1.1033 0.0416 0.8020 0.118 Uiso 1 1 calc R . .
H86C H 1.0847 0.0927 0.8353 0.118 Uiso 1 1 calc R . .
C87 C 1.0156(3) 0.2579(3) 0.87786(14) 0.0302(9) Uani 1 1 d U . .
C88 C 0.9568(3) 0.1944(3) 0.90466(16) 0.0387(10) Uani 1 1 d U . .
C89 C 0.8875(3) 0.2090(3) 0.91042(18) 0.0439(11) Uani 1 1 d U . .
H89A H 0.9083 0.2605 0.9269 0.066 Uiso 1 1 calc R . .
H89B H 0.8491 0.1661 0.9265 0.066 Uiso 1 1 calc R . .
H89C H 0.8600 0.2098 0.8817 0.066 Uiso 1 1 calc R . .
C90 C 0.9257(3) 0.1143(3) 0.8784(2) 0.0502(12) Uani 1 1 d U . .
H90A H 0.8866 0.0707 0.8938 0.075 Uiso 1 1 calc R . .
H90B H 0.9714 0.1054 0.8752 0.075 Uiso 1 1 calc R . .
H90C H 0.8994 0.1158 0.8494 0.075 Uiso 1 1 calc R . .
C91 C 1.0017(4) 0.1944(4) 0.9497(2) 0.0700(18) Uani 1 1 d U . .
H91A H 1.0294 0.2484 0.9640 0.105 Uiso 1 1 calc R . .
H91B H 1.0416 0.1774 0.9457 0.105 Uiso 1 1 calc R . .
H91C H 0.9626 0.1572 0.9678 0.105 Uiso 1 1 calc R . .
C92 C 1.1385(2) 0.4161(2) 0.74714(13) 0.0245(8) Uani 1 1 d U . .
C93 C 1.1570(3) 0.3904(3) 0.70485(15) 0.0313(9) Uani 1 1 d U . .
C94 C 1.0846(3) 0.3145(3) 0.68224(15) 0.0363(10) Uani 1 1 d U . .
H94A H 1.0682 0.2715 0.7024 0.055 Uiso 1 1 calc R . .
H94B H 1.0997 0.2985 0.6563 0.055 Uiso 1 1 calc R . .
H94C H 1.0394 0.3247 0.6735 0.055 Uiso 1 1 calc R . .
C95 C 1.1820(3) 0.4566(3) 0.67246(16) 0.0418(11) Uani 1 1 d U . .
H95A H 1.1355 0.4640 0.6621 0.063 Uiso 1 1 calc R . .
H95B H 1.2002 0.4413 0.6475 0.063 Uiso 1 1 calc R . .
H95C H 1.2263 0.5068 0.6871 0.063 Uiso 1 1 calc R . .
C96 C 1.2275(3) 0.3746(3) 0.71899(17) 0.0454(12) Uani 1 1 d U . .
H96A H 1.2746 0.4241 0.7324 0.068 Uiso 1 1 calc R . .
H96B H 1.2415 0.3563 0.6934 0.068 Uiso 1 1 calc R . .
H96C H 1.2116 0.3334 0.7402 0.068 Uiso 1 1 calc R . .
C97 C 1.0166(3) 0.5139(3) 0.79903(14) 0.0286(8) Uani 1 1 d U . .
C98 C 0.9735(3) 0.5539(3) 0.78680(14) 0.0326(9) Uani 1 1 d U . .
H98 H 0.9163 0.5313 0.7801 0.039 Uiso 1 1 calc R . .
C99 C 1.0317(3) 0.6338(3) 0.78651(15) 0.0331(9) Uani 1 1 d U . .
C100 C 1.0255(3) 0.7051(3) 0.77686(19) 0.0468(11) Uani 1 1 d U . .
C101 C 1.0946(4) 0.7813(3) 0.7822(2) 0.0634(14) Uani 1 1 d U . .
H101 H 1.1464 0.7867 0.7918 0.076 Uiso 1 1 calc R . .
C102 C 1.0875(5) 0.8477(4) 0.7735(3) 0.0848(19) Uani 1 1 d U . .
H102 H 1.1341 0.8993 0.7783 0.102 Uiso 1 1 calc R . .
C103 C 1.0125(5) 0.8404(4) 0.7577(3) 0.092(2) Uani 1 1 d U . .
H103 H 1.0080 0.8867 0.7512 0.111 Uiso 1 1 calc R . .
C104 C 0.9452(5) 0.7663(4) 0.7514(3) 0.0846(19) Uani 1 1 d U . .
H104 H 0.8939 0.7613 0.7408 0.102 Uiso 1 1 calc R . .
C105 C 0.9514(4) 0.6982(4) 0.7605(2) 0.0627(14) Uani 1 1 d U . .
H105 H 0.9046 0.6468 0.7555 0.075 Uiso 1 1 calc R . .
C106 C 1.1102(3) 0.4472(2) 0.89412(14) 0.0286(8) Uani 1 1 d U . .
C107 C 1.0436(3) 0.4203(3) 0.91743(14) 0.0315(9) Uani 1 1 d U . .
H107 H 0.9878 0.3966 0.9058 0.038 Uiso 1 1 calc R . .
C108 C 1.0771(3) 0.4360(3) 0.96129(15) 0.0320(9) Uani 1 1 d U . .
C109 C 1.0389(3) 0.4240(3) 1.00144(15) 0.0342(9) Uani 1 1 d U . .
C110 C 0.9565(3) 0.3955(3) 0.99944(16) 0.0369(9) Uani 1 1 d U . .
H110 H 0.9237 0.3812 0.9718 0.044 Uiso 1 1 calc R . .
C111 C 0.9209(3) 0.3877(3) 1.03678(17) 0.0414(10) Uani 1 1 d U . .
H111 H 0.8640 0.3671 1.0348 0.050 Uiso 1 1 calc R . .
C112 C 0.9687(3) 0.4100(3) 1.07741(17) 0.0439(10) Uani 1 1 d U . .
H112 H 0.9448 0.4062 1.1032 0.053 Uiso 1 1 calc R . .
C113 C 1.0504(3) 0.4375(3) 1.08013(17) 0.0494(12) Uani 1 1 d U . .
H113 H 1.0828 0.4519 1.1079 0.059 Uiso 1 1 calc R . .
C114 C 1.0860(3) 0.4446(3) 1.04254(16) 0.0439(11) Uani 1 1 d U . .
H114 H 1.1426 0.4635 1.0447 0.053 Uiso 1 1 calc R . .
C115 C 1.2951(3) 0.4673(3) 0.84108(14) 0.0291(8) Uani 1 1 d U . .
C116 C 1.3677(3) 0.4638(3) 0.84252(16) 0.0382(10) Uani 1 1 d U . .
H116 H 1.4213 0.5077 0.8477 0.046 Uiso 1 1 calc R . .
C117 C 1.3458(3) 0.3855(3) 0.83508(18) 0.0422(10) Uani 1 1 d U E .
C118 C 1.3934(4) 0.3439(4) 0.8340(2) 0.0621(13) Uani 1 1 d U . .
C19A C 1.3760(11) 0.2803(11) 0.8382(6) 0.072(3) Uiso 0.417(8) 1 d PU E 15
H19A H 1.3228 0.2482 0.8454 0.086 Uiso 0.417(8) 1 calc PR E 15
C20A C 1.4197(12) 0.2396(11) 0.8346(6) 0.073(3) Uiso 0.417(8) 1 d PU E 15
H20A H 1.3921 0.1848 0.8246 0.088 Uiso 0.417(8) 1 calc PR E 15
C21A C 1.4947(12) 0.2755(13) 0.8447(7) 0.075(4) Uiso 0.417(8) 1 d PU E 15
H21A H 1.5282 0.2553 0.8365 0.089 Uiso 0.417(8) 1 calc PR E 15
C22A C 1.5281(13) 0.3550(12) 0.8715(7) 0.080(4) Uiso 0.417(8) 1 d PU E 15
H22B H 1.5764 0.3828 0.8916 0.096 Uiso 0.417(8) 1 calc PR E 15
C19B C 1.3590(8) 0.2666(7) 0.8077(4) 0.066(3) Uiso 0.583(8) 1 d PU E 16
H19B H 1.3046 0.2448 0.7940 0.080 Uiso 0.583(8) 1 calc PR E 16
C20B C 1.3972(9) 0.2235(9) 0.8012(5) 0.089(4) Uiso 0.583(8) 1 d PU E 16
H20B H 1.3720 0.1737 0.7845 0.106 Uiso 0.583(8) 1 calc PR E 16
C21B C 1.4744(10) 0.2590(9) 0.8210(5) 0.087(3) Uiso 0.583(8) 1 d PU E 16
H21B H 1.5066 0.2359 0.8145 0.104 Uiso 0.583(8) 1 calc PR E 16
C22B C 1.5105(10) 0.3246(10) 0.8494(5) 0.080(3) Uiso 0.583(8) 1 d PU E 16
H22B H 1.5631 0.3403 0.8643 0.097 Uiso 0.583(8) 1 calc PR E 16
C123 C 1.4703(5) 0.3748(6) 0.8586(3) 0.0896(19) Uani 1 1 d U E .
H123 H 1.4873 0.4274 0.8702 0.108 Uiso 1 1 calc R F 15
C124 C 1.3034(3) 0.7252(2) 0.79481(13) 0.0282(8) Uani 1 1 d U . .
C125 C 1.3690(3) 0.7650(3) 0.77127(14) 0.0296(8) Uani 1 1 d U . .
H125 H 1.4005 0.8211 0.7692 0.035 Uiso 1 1 calc R . .
C126 C 1.3783(3) 0.7055(3) 0.75179(13) 0.0284(8) Uani 1 1 d U . .
C127 C 1.4379(3) 0.7096(3) 0.72443(14) 0.0306(8) Uani 1 1 d U . .
C128 C 1.5098(3) 0.7818(3) 0.72319(17) 0.0379(9) Uani 1 1 d U . .
H128 H 1.5196 0.8279 0.7400 0.045 Uiso 1 1 calc R . .
C129 C 1.5668(3) 0.7864(3) 0.69760(18) 0.0424(10) Uani 1 1 d U . .
H129 H 1.6150 0.8359 0.6966 0.051 Uiso 1 1 calc R . .
C130 C 1.5538(3) 0.7193(3) 0.67345(17) 0.0437(10) Uani 1 1 d U . .
H130 H 1.5931 0.7223 0.6562 0.052 Uiso 1 1 calc R . .
C131 C 1.4840(3) 0.6488(3) 0.67473(18) 0.0485(12) Uani 1 1 d U . .
H131 H 1.4751 0.6027 0.6582 0.058 Uiso 1 1 calc R . .
C132 C 1.4253(3) 0.6433(3) 0.70001(17) 0.0419(10) Uani 1 1 d U . .
H132 H 1.3769 0.5938 0.7003 0.050 Uiso 1 1 calc R . .
C133 C 1.3131(3) 0.6926(3) 0.97960(15) 0.0373(10) Uani 1 1 d U . .
C134 C 1.3430(3) 0.7244(3) 1.02761(16) 0.0457(11) Uani 1 1 d U . .
C135 C 1.2974(4) 0.6567(4) 1.05680(18) 0.0714(18) Uani 1 1 d U . .
H13D H 1.3197 0.6749 1.0875 0.107 Uiso 1 1 calc R . .
H13E H 1.3036 0.6104 1.0492 0.107 Uiso 1 1 calc R . .
H13F H 1.2398 0.6413 1.0524 0.107 Uiso 1 1 calc R . .
C136 C 1.4332(3) 0.7476(4) 1.03544(19) 0.0568(14) Uani 1 1 d U . .
H13G H 1.4635 0.7912 1.0172 0.085 Uiso 1 1 calc R . .
H13H H 1.4390 0.7011 1.0278 0.085 Uiso 1 1 calc R . .
H13I H 1.4545 0.7650 1.0663 0.085 Uiso 1 1 calc R . .
C137 C 1.3318(5) 0.7953(5) 1.0372(2) 0.085(2) Uani 1 1 d U . .
H13J H 1.3494 0.8127 1.0683 0.127 Uiso 1 1 calc R . .
H13K H 1.2745 0.7801 1.0299 0.127 Uiso 1 1 calc R . .
H13L H 1.3643 0.8392 1.0196 0.127 Uiso 1 1 calc R . .
C138 C 1.4392(3) 0.7272(3) 0.89401(14) 0.0369(10) Uani 1 1 d U G .
C139 C 1.5301(3) 0.7763(3) 0.89267(17) 0.0488(11) Uani 1 1 d U . .
C140 C 1.5470(10) 0.7207(12) 0.8656(6) 0.075(4) Uani 0.403(7) 1 d PU G 5
H14D H 1.6053 0.7457 0.8640 0.113 Uiso 0.403(7) 1 calc PR G 5
H14E H 1.5174 0.7109 0.8360 0.113 Uiso 0.403(7) 1 calc PR G 5
H14F H 1.5291 0.6698 0.8794 0.113 Uiso 0.403(7) 1 calc PR G 5
C141 C 1.5499(9) 0.8510(11) 0.8712(6) 0.075(4) Uani 0.403(7) 1 d PU G 5
H14G H 1.5119 0.8694 0.8773 0.112 Uiso 0.403(7) 1 calc PR G 5
H14H H 1.5456 0.8414 0.8396 0.112 Uiso 0.403(7) 1 calc PR G 5
H14I H 1.6053 0.8920 0.8826 0.112 Uiso 0.403(7) 1 calc PR G 5
C142 C 1.5746(9) 0.7945(10) 0.9390(5) 0.065(4) Uani 0.403(7) 1 d PU G 5
H14J H 1.5590 0.8272 0.9557 0.098 Uiso 0.403(7) 1 calc PR G 5
H14K H 1.6332 0.8238 0.9382 0.098 Uiso 0.403(7) 1 calc PR G 5
H14L H 1.5601 0.7443 0.9530 0.098 Uiso 0.403(7) 1 calc PR G 5
C40B C 1.5457(6) 0.7906(8) 0.8451(3) 0.064(3) Uani 0.597(7) 1 d PU G 6
H40A H 1.6042 0.8190 0.8440 0.096 Uiso 0.597(7) 1 calc PR G 6
H40B H 1.5220 0.8229 0.8329 0.096 Uiso 0.597(7) 1 calc PR G 6
H40C H 1.5208 0.7391 0.8281 0.096 Uiso 0.597(7) 1 calc PR G 6
C41B C 1.5583(7) 0.8591(7) 0.9166(4) 0.078(3) Uani 0.597(7) 1 d PU G 6
H41A H 1.5408 0.8512 0.9457 0.117 Uiso 0.597(7) 1 calc PR G 6
H41B H 1.5343 0.8874 0.8996 0.117 Uiso 0.597(7) 1 calc PR G 6
H41C H 1.6176 0.8910 0.9197 0.117 Uiso 0.597(7) 1 calc PR G 6
C42B C 1.5791(6) 0.7394(8) 0.9132(4) 0.075(3) Uani 0.597(7) 1 d PU G 6
H42A H 1.6368 0.7757 0.9120 0.113 Uiso 0.597(7) 1 calc PR G 6
H42B H 1.5622 0.6883 0.8973 0.113 Uiso 0.597(7) 1 calc PR G 6
H42C H 1.5701 0.7303 0.9438 0.113 Uiso 0.597(7) 1 calc PR G 6
O33 O 1.3473(2) 0.86554(19) 0.89900(11) 0.0488(9) Uani 1 1 d D . .
O34 O 1.3408(3) 0.9037(2) 0.83101(12) 0.0556(10) Uani 1 1 d D . .
H34 H 1.3203 0.8545 0.8245 0.083 Uiso 1 1 calc R . .
C143 C 1.3612(3) 0.9179(3) 0.87467(16) 0.0470(12) Uani 1 1 d DU . .
C144 C 1.4022(4) 1.0050(3) 0.88918(19) 0.0696(15) Uani 1 1 d DU . .
C145 C 1.4737(5) 1.0519(4) 0.8658(2) 0.102(3) Uani 1 1 d DU . .
H14M H 1.5122 1.0319 0.8717 0.153 Uiso 1 1 calc R . .
H14N H 1.5001 1.1086 0.8760 0.153 Uiso 1 1 calc R . .
H14O H 1.4557 1.0461 0.8343 0.153 Uiso 1 1 calc R . .
C146 C 1.3402(6) 1.0359(5) 0.8749(3) 0.127(3) Uani 1 1 d DU . .
H14P H 1.3366 1.0416 0.8433 0.191 Uiso 1 1 calc R . .
H14Q H 1.3588 1.0879 0.8903 0.191 Uiso 1 1 calc R . .
H14R H 1.2866 0.9974 0.8822 0.191 Uiso 1 1 calc R . .
C147 C 1.4210(6) 1.0138(4) 0.9385(2) 0.112(3) Uani 1 1 d DU . .
H14S H 1.3717 0.9790 0.9512 0.168 Uiso 1 1 calc R . .
H14T H 1.4411 1.0696 0.9487 0.168 Uiso 1 1 calc R . .
H14U H 1.4625 0.9984 0.9476 0.168 Uiso 1 1 calc R . .
O35 O 1.1819(3) 0.7525(2) 0.89146(12) 0.0566(10) Uani 1 1 d D . .
O36 O 1.2162(6) 0.8124(8) 0.9586(3) 0.233(6) Uani 1 1 d D . .
H36 H 1.2475 0.7930 0.9610 0.349 Uiso 1 1 calc R . .
C148 C 1.1663(6) 0.7864(5) 0.9168(3) 0.144(4) Uani 1 1 d DU . .
C149 C 1.1041(6) 0.8124(6) 0.9146(3) 0.155(4) Uani 1 1 d DU . .
C150 C 1.0339(7) 0.7625(6) 0.8809(4) 0.175(4) Uani 1 1 d DU . .
H15A H 1.0350 0.7135 0.8730 0.262 Uiso 1 1 calc R . .
H15B H 1.0370 0.7927 0.8549 0.262 Uiso 1 1 calc R . .
H15C H 0.9833 0.7484 0.8926 0.262 Uiso 1 1 calc R . .
C151 C 1.1506(10) 0.8994(7) 0.8988(6) 0.268(8) Uiso 1 1 d DU . .
H15D H 1.1610 0.8966 0.8687 0.402 Uiso 1 1 calc R . .
H15E H 1.2023 0.9302 0.9178 0.402 Uiso 1 1 calc R . .
H15F H 1.1176 0.9256 0.9000 0.402 Uiso 1 1 calc R . .
C152 C 1.0783(10) 0.8140(11) 0.9593(4) 0.254(8) Uiso 1 1 d DU . .
H15G H 1.0259 0.8129 0.9557 0.381 Uiso 1 1 calc R . .
H15H H 1.1191 0.8630 0.9766 0.381 Uiso 1 1 calc R . .
H15I H 1.0734 0.7673 0.9745 0.381 Uiso 1 1 calc R . .
C153 C 1.4133(3) 0.5141(3) 0.95358(18) 0.0514(14) Uani 1 1 d U . .
C154 C 1.4173(4) 0.4437(3) 0.9600(2) 0.0569(14) Uani 1 1 d U . .
H154 H 1.4636 0.4389 0.9706 0.068 Uiso 1 1 calc R . .
C155 C 1.3392(3) 0.3827(3) 0.94745(17) 0.0439(11) Uani 1 1 d U . .
C156 C 1.3064(3) 0.2958(3) 0.94563(17) 0.0441(11) Uani 1 1 d U . .
C157 C 1.3583(4) 0.2652(4) 0.9590(2) 0.0608(15) Uani 1 1 d U . .
H157 H 1.4137 0.3006 0.9695 0.073 Uiso 1 1 calc R . .
C158 C 1.3293(4) 0.1840(4) 0.9569(2) 0.0676(16) Uani 1 1 d U . .
H158 H 1.3652 0.1638 0.9656 0.081 Uiso 1 1 calc R . .
C159 C 1.2493(4) 0.1315(4) 0.9423(2) 0.0621(15) Uani 1 1 d U . .
H159 H 1.2292 0.0754 0.9421 0.075 Uiso 1 1 calc R . .
C160 C 1.1987(4) 0.1617(3) 0.9281(2) 0.0561(13) Uani 1 1 d U . .
H160 H 1.1438 0.1260 0.9166 0.067 Uiso 1 1 calc R . .
C161 C 1.2260(3) 0.2422(3) 0.93022(19) 0.0502(12) Uani 1 1 d U . .
H161 H 1.1896 0.2617 0.9211 0.060 Uiso 1 1 calc R . .
N1S N 0.3980(3) 0.8519(3) 0.50432(15) 0.0533(12) Uani 1 1 d . . .
C1S C 0.4650(3) 0.8864(3) 0.51669(17) 0.0469(13) Uani 1 1 d U . .
C2S C 0.5510(4) 0.9281(5) 0.5331(2) 0.072(2) Uani 1 1 d U . .
H2S1 H 0.5588 0.9200 0.5642 0.108 Uiso 1 1 calc R . .
H2S2 H 0.5735 0.9854 0.5291 0.108 Uiso 1 1 calc R . .
H2S3 H 0.5788 0.9070 0.5170 0.108 Uiso 1 1 calc R . .
N2S N 0.7224(7) 0.9013(8) 0.5055(5) 0.082(4) Uani 0.50 1 d P H 7
C3S C 0.6954(6) 0.8376(7) 0.5204(4) 0.055(3) Uani 0.50 1 d PU H 7
C4S C 0.6662(5) 0.7685(6) 0.5344(4) 0.040(2) Uani 0.50 1 d PU H 7
H4S1 H 0.6068 0.7417 0.5286 0.060 Uiso 0.50 1 calc PR H 7
H4S2 H 0.6832 0.7730 0.5660 0.060 Uiso 0.50 1 calc PR H 7
H4S3 H 0.6858 0.7373 0.5197 0.060 Uiso 0.50 1 calc PR H 7
N3S N 0.1184(10) -0.0123(8) 0.6567(6) 0.107(6) Uani 0.50 1 d P I 8
C5S C 0.1844(9) 0.0194(8) 0.6428(6) 0.078(4) Uani 0.50 1 d PU I 8
C6S C 0.2596(10) 0.0554(10) 0.6245(6) 0.090(5) Uani 0.50 1 d PU I 8
H6S1 H 0.3006 0.0491 0.6438 0.135 Uiso 0.50 1 calc PR I 8
H6S2 H 0.2781 0.1125 0.6216 0.135 Uiso 0.50 1 calc PR I 8
H6S3 H 0.2512 0.0290 0.5957 0.135 Uiso 0.50 1 calc PR I 8
N4S N 0.2755(5) 0.4597(6) 0.0430(3) 0.041(2) Uani 0.50 1 d P J 9
C7S C 0.3054(9) 0.4318(15) 0.0536(4) 0.110(6) Uani 0.50 1 d PU J 9
C8S C 0.3376(12) 0.3707(17) 0.0626(6) 0.140(7) Uani 0.50 1 d PU J 9
H8S1 H 0.3718 0.3741 0.0405 0.210 Uiso 0.50 1 calc PR J 9
H8S2 H 0.2915 0.3163 0.0611 0.210 Uiso 0.50 1 calc PR J 9
H8S3 H 0.3694 0.3837 0.0917 0.210 Uiso 0.50 1 calc PR J 9
N5S N 0.7514(11) 0.9754(10) 0.4838(5) 0.109(5) Uiso 0.50 1 d P K 10
C9S C 0.8212(14) 1.0062(13) 0.4913(7) 0.111(6) Uiso 0.50 1 d PU K 10
C10S C 0.9029(11) 1.0457(11) 0.4955(6) 0.096(5) Uiso 0.50 1 d PU K 10
H10A H 0.9206 1.0359 0.4687 0.144 Uiso 0.50 1 calc PR K 10
H10B H 0.9246 1.0268 0.5203 0.144 Uiso 0.50 1 calc PR K 10
H10C H 0.9230 1.1032 0.5005 0.144 Uiso 0.50 1 calc PR K 10
N6S N 0.9323(13) 1.0091(13) 0.5221(8) 0.141(7) Uiso 0.50 1 d P L 11
C11S C 0.9544(11) 0.9830(11) 0.5537(6) 0.090(5) Uiso 0.50 1 d PU L 11
C12S C 0.9572(17) 0.9538(16) 0.6113(9) 0.154(9) Uiso 0.50 1 d PU L 11
H12D H 0.9025 0.9138 0.6164 0.231 Uiso 0.50 1 calc PR L 11
H12E H 0.9770 1.0011 0.6314 0.231 Uiso 0.50 1 calc PR L 11
H12F H 0.9936 0.9310 0.6164 0.231 Uiso 0.50 1 calc PR L 11
N7S N 0.9197(6) 0.9073(6) 0.6501(3) 0.049(2) Uiso 0.50 1 d P M 12
C13S C 0.8440(13) 0.8599(12) 0.6579(6) 0.101(5) Uiso 0.50 1 d PU M 12
C14S C 0.7703(14) 0.8138(14) 0.6560(8) 0.126(7) Uiso 0.50 1 d PU M 12
H14V H 0.7437 0.8097 0.6263 0.190 Uiso 0.50 1 calc PR M 12
H14W H 0.7479 0.8343 0.6764 0.190 Uiso 0.50 1 calc PR M 12
H14$ H 0.7611 0.7607 0.6640 0.190 Uiso 0.50 1 calc PR M 12

loop_
_atom_site_aniso_label
_atom_site_aniso_U_11
_atom_site_aniso_U_22
_atom_site_aniso_U_33
_atom_site_aniso_U_23
_atom_site_aniso_U_13
_atom_site_aniso_U_12
Sr1 0.02108(18) 0.02222(19) 0.0263(2) 0.00096(15) -0.00072(15) 0.00957(15)
Ni1 0.0226(3) 0.0275(3) 0.0282(3) 0.0058(2) 0.0052(2) 0.0138(2)
Ni2 0.0198(2) 0.0286(3) 0.0297(3) 0.0055(2) 0.0043(2) 0.0135(2)
Ni3 0.0238(3) 0.0285(3) 0.0266(3) 0.0050(2) 0.0055(2) 0.0147(2)
Ni4 0.0223(3) 0.0270(3) 0.0262(3) 0.0038(2) 0.0022(2) 0.0117(2)
Ni5 0.0228(3) 0.0236(3) 0.0272(3) 0.0002(2) -0.0026(2) 0.0103(2)
Ni6 0.0259(3) 0.0214(3) 0.0212(3) -0.0002(2) -0.0001(2) 0.0072(2)
Ni7 0.0423(3) 0.0235(3) 0.0240(3) -0.0013(2) 0.0017(2) 0.0094(3)
Ni8 0.0310(3) 0.0252(3) 0.0233(3) 0.0007(2) -0.0025(2) 0.0069(2)
O1 0.0233(14) 0.0292(15) 0.0246(15) 0.0047(12) 0.0043(11) 0.0141(12)
O2 0.047(2) 0.0295(17) 0.0383(18) 0.0037(14) 0.0048(15) 0.0197(15)
O3 0.0261(16) 0.0337(17) 0.0431(18) 0.0075(14) 0.0090(13) 0.0184(14)
O4 0.0220(14) 0.0306(16) 0.0430(18) 0.0067(13) 0.0028(13) 0.0158(13)
O5 0.0296(16) 0.0318(17) 0.0310(16) 0.0055(13) 0.0034(13) 0.0149(14)
O6 0.0301(16) 0.0306(16) 0.0300(16) 0.0067(13) 0.0020(12) 0.0174(13)
O7 0.0290(15) 0.0317(16) 0.0286(16) 0.0034(12) 0.0041(12) 0.0165(13)
O8 0.0268(16) 0.0375(19) 0.062(2) 0.0043(16) -0.0092(15) 0.0151(15)
O9 0.0234(14) 0.0274(15) 0.0253(15) 0.0044(12) 0.0039(11) 0.0137(12)
O10 0.0226(14) 0.0330(16) 0.0311(16) 0.0088(13) 0.0072(12) 0.0153(13)
O11 0.0285(15) 0.0284(15) 0.0280(15) 0.0038(12) 0.0011(12) 0.0167(13)
O12 0.0342(16) 0.0319(16) 0.0266(15) 0.0053(13) 0.0081(13) 0.0177(14)
O13 0.0263(15) 0.0291(15) 0.0249(15) 0.0020(12) 0.0029(12) 0.0145(13)
O14 0.0235(15) 0.0306(16) 0.0295(16) 0.0016(12) -0.0023(12) 0.0109(13)
O15 0.0233(14) 0.0260(15) 0.0296(16) -0.0017(12) -0.0035(12) 0.0104(12)
O16 0.0267(15) 0.0312(16) 0.0319(16) 0.0089(13) 0.0012(12) 0.0121(13)
O17 0.0240(15) 0.0302(16) 0.0354(17) 0.0083(13) 0.0020(12) 0.0093(13)
O18 0.0278(15) 0.0283(16) 0.0390(18) -0.0031(13) -0.0040(13) 0.0158(13)
O19 0.0291(16) 0.0255(15) 0.0409(18) -0.0038(13) -0.0049(13) 0.0147(13)
O20 0.0269(15) 0.0254(15) 0.0275(15) 0.0021(12) -0.0006(12) 0.0107(13)
O21 0.0302(16) 0.0310(16) 0.0338(17) 0.0033(13) -0.0041(13) 0.0146(14)
O22 0.0253(14) 0.0251(15) 0.0256(15) -0.0020(11) -0.0016(11) 0.0118(12)
O23 0.0256(15) 0.0235(15) 0.0264(15) -0.0038(12) -0.0007(12) 0.0083(12)
O24 0.0282(15) 0.0247(15) 0.0301(16) 0.0037(12) 0.0056(12) 0.0093(13)
O25 0.0287(15) 0.0248(15) 0.0221(14) -0.0004(11) 0.0004(11) 0.0106(12)
O26 0.0282(15) 0.0292(16) 0.0238(15) -0.0009(12) -0.0022(12) 0.0095(13)
O27 0.0339(16) 0.0244(15) 0.0218(15) -0.0005(12) -0.0001(12) 0.0089(13)
O28 0.0361(17) 0.0250(15) 0.0257(15) -0.0002(12) 0.0046(13) 0.0119(13)
O29 0.067(2) 0.0369(19) 0.0283(18) -0.0017(14) -0.0014(16) 0.0195(18)
O30 0.0432(19) 0.0331(17) 0.0266(16) -0.0010(13) -0.0023(14) 0.0110(15)
O31 0.0321(17) 0.0368(18) 0.0366(18) 0.0075(14) -0.0023(14) 0.0071(15)
O32 0.0327(17) 0.0282(16) 0.0344(17) 0.0015(13) -0.0041(13) 0.0057(14)
O37 0.053(2) 0.041(2) 0.089(3) 0.005(2) -0.039(2) 0.0066(19)
N1 0.0292(19) 0.031(2) 0.032(2) 0.0066(15) 0.0076(15) 0.0159(16)
N2 0.031(2) 0.032(2) 0.033(2) 0.0039(16) 0.0021(16) 0.0156(17)
N3 0.042(2) 0.044(2) 0.034(2) 0.0127(17) 0.0176(17) 0.030(2)
N4 0.094(4) 0.065(3) 0.069(3) 0.039(3) 0.059(3) 0.063(3)
N5 0.031(2) 0.0269(19) 0.034(2) 0.0062(15) 0.0091(16) 0.0140(16)
N6 0.0237(18) 0.033(2) 0.034(2) 0.0048(16) 0.0049(15) 0.0135(16)
N7 0.0219(17) 0.0304(19) 0.037(2) 0.0050(16) 0.0044(15) 0.0130(15)
N8 0.0231(17) 0.0302(19) 0.0271(18) 0.0045(14) 0.0049(14) 0.0145(15)
N9 0.0205(17) 0.0325(19) 0.0239(18) 0.0014(14) 0.0025(13) 0.0132(15)
N10 0.0222(17) 0.0289(19) 0.0301(19) 0.0077(15) 0.0068(14) 0.0109(15)
N11 0.0261(18) 0.035(2) 0.033(2) 0.0109(16) 0.0056(15) 0.0140(16)
N12 0.0258(18) 0.0272(18) 0.0261(18) 0.0035(14) 0.0035(14) 0.0130(15)
N13 0.0282(18) 0.0279(19) 0.033(2) 0.0047(15) 0.0032(15) 0.0155(16)
N14 0.0324(19) 0.0243(18) 0.0215(17) 0.0008(14) 0.0026(14) 0.0117(15)
N15 0.037(2) 0.0234(18) 0.032(2) -0.0003(15) 0.0050(16) 0.0131(16)
N16 0.0317(19) 0.0256(18) 0.0240(18) 0.0039(14) 0.0015(15) 0.0073(16)
N17 0.035(2) 0.032(2) 0.0224(18) 0.0017(15) 0.0002(15) 0.0086(17)
N18 0.0261(18) 0.0290(19) 0.033(2) 0.0002(15) -0.0039(15) 0.0154(16)
N19 0.030(2) 0.034(2) 0.043(2) 0.0013(17) -0.0011(17) 0.0181(17)
N20 0.0273(18) 0.0254(18) 0.0226(17) 0.0001(14) 0.0031(14) 0.0085(15)
N21 0.0296(19) 0.0252(18) 0.0285(19) -0.0016(14) 0.0027(15) 0.0110(15)
N22 0.037(2) 0.033(2) 0.030(2) 0.0044(16) -0.0042(16) 0.0111(18)
N23 0.036(2) 0.031(2) 0.031(2) 0.0058(16) -0.0016(16) 0.0128(17)
C1 0.030(2) 0.028(2) 0.039(2) 0.0037(17) 0.0112(18) 0.0159(18)
C2 0.039(2) 0.027(2) 0.046(2) 0.0063(15) 0.0100(18) 0.0205(19)
C3 0.036(2) 0.034(2) 0.0420(18) 0.0085(15) 0.0105(16) 0.0247(19)
C4 0.044(2) 0.031(2) 0.0428(19) 0.0086(16) 0.0107(16) 0.0253(17)
C5 0.041(2) 0.047(3) 0.044(2) 0.0146(19) 0.0098(17) 0.0236(18)
C6 0.049(3) 0.055(3) 0.048(2) 0.015(2) 0.005(2) 0.031(2)
C7 0.075(3) 0.045(3) 0.046(3) 0.0147(19) 0.008(2) 0.036(2)
C8 0.081(3) 0.040(3) 0.054(3) 0.018(2) 0.010(2) 0.020(2)
C9 0.064(3) 0.033(2) 0.049(2) 0.0110(19) 0.006(2) 0.0167(19)
C10 0.028(2) 0.037(2) 0.042(3) 0.010(2) 0.0059(17) 0.022(2)
C11 0.033(2) 0.045(2) 0.095(3) 0.013(2) 0.017(2) 0.027(2)
C12 0.112(6) 0.083(5) 0.180(5) 0.066(4) 0.112(5) 0.072(5)
C13 0.041(3) 0.046(2) 0.072(4) 0.011(2) 0.012(2) 0.031(2)
C14 0.051(4) 0.083(5) 0.203(6) -0.051(5) -0.049(4) 0.051(4)
C15 0.0192(18) 0.034(2) 0.0297(18) 0.0040(16) 0.0030(15) 0.0164(17)
C16 0.032(2) 0.038(2) 0.029(2) 0.0042(17) 0.0004(17) 0.0179(18)
C17 0.049(3) 0.044(2) 0.032(2) 0.009(2) -0.001(2) 0.016(2)
C18 0.036(2) 0.049(3) 0.044(3) 0.010(2) -0.0117(19) 0.0093(19)
C19 0.075(3) 0.074(4) 0.038(3) -0.007(3) 0.005(3) 0.050(3)
C20 0.037(2) 0.039(2) 0.031(2) 0.0046(19) 0.0095(17) 0.025(2)
C21 0.061(3) 0.044(3) 0.046(3) 0.015(2) 0.024(2) 0.038(2)
C22 0.088(3) 0.065(3) 0.067(3) 0.032(2) 0.050(3) 0.057(3)
C23 0.076(4) 0.080(3) 0.054(4) 0.038(3) 0.036(3) 0.065(3)
C24 0.097(4) 0.092(3) 0.061(3) 0.030(3) 0.040(3) 0.078(3)
C25 0.109(4) 0.103(4) 0.081(4) 0.030(3) 0.051(3) 0.085(3)
C26 0.106(5) 0.116(5) 0.079(5) 0.042(4) 0.055(4) 0.086(4)
C27 0.090(5) 0.105(4) 0.079(5) 0.050(4) 0.057(4) 0.072(4)
C28 0.077(4) 0.092(4) 0.061(5) 0.041(4) 0.042(4) 0.063(3)
C23B 0.088(5) 0.073(5) 0.060(3) 0.029(4) 0.042(4) 0.064(4)
C26B 0.108(6) 0.105(6) 0.073(4) 0.024(5) 0.055(4) 0.082(5)
C27B 0.106(7) 0.091(7) 0.062(4) 0.022(5) 0.044(5) 0.073(5)
C28B 0.092(7) 0.075(6) 0.060(3) 0.026(5) 0.038(5) 0.067(5)
C29 0.034(2) 0.046(3) 0.036(3) 0.006(2) 0.008(2) 0.022(2)
C30 0.040(3) 0.089(4) 0.060(4) 0.005(3) 0.010(3) 0.041(3)
C31 0.025(2) 0.039(2) 0.036(2) 0.0015(19) -0.0015(18) 0.0161(18)
C32 0.024(2) 0.037(2) 0.039(2) -0.0017(18) -0.0028(17) 0.0124(16)
C33 0.0217(19) 0.0331(17) 0.028(2) -0.0020(16) 0.0022(16) 0.0111(15)
C34 0.0246(18) 0.0309(17) 0.033(2) -0.0009(16) 0.0047(16) 0.0110(14)
C35 0.0261(18) 0.0364(19) 0.038(2) -0.0003(18) 0.0001(17) 0.0094(15)
C36 0.030(2) 0.0339(19) 0.044(3) 0.0006(19) 0.0038(18) 0.0062(17)
C37 0.039(2) 0.031(2) 0.043(3) 0.0031(19) 0.0009(19) 0.0095(16)
C38 0.034(2) 0.035(2) 0.043(3) 0.0056(19) 0.0002(19) 0.0124(17)
C39 0.0244(19) 0.0316(19) 0.043(2) 0.0030(18) 0.0016(17) 0.0077(16)
C40 0.0221(18) 0.024(2) 0.0273(19) 0.0038(16) 0.0027(15) 0.0120(16)
C41 0.0207(18) 0.029(2) 0.0296(17) 0.0031(16) 0.0012(15) 0.0131(16)
C42 0.0246(19) 0.028(2) 0.0292(17) 0.0034(15) 0.0036(14) 0.0128(17)
C43 0.0287(17) 0.033(2) 0.0320(18) 0.0040(15) 0.0060(15) 0.0180(17)
C44 0.0280(17) 0.042(2) 0.035(2) 0.0006(18) 0.0038(15) 0.0177(18)
C45 0.033(2) 0.055(3) 0.045(2) 0.001(2) 0.0100(16) 0.025(2)
C46 0.040(2) 0.062(3) 0.045(2) -0.006(2) 0.0118(19) 0.028(2)
C47 0.040(2) 0.060(3) 0.043(2) -0.014(2) 0.0049(19) 0.022(2)
C48 0.0280(19) 0.048(3) 0.038(2) -0.0062(19) 0.0041(15) 0.0174(19)
C49 0.0269(19) 0.035(2) 0.032(2) 0.0064(18) 0.0069(17) 0.0175(17)
C50 0.030(2) 0.039(2) 0.050(3) 0.0115(19) 0.0127(19) 0.0194(18)
C51 0.0321(19) 0.041(2) 0.053(3) 0.014(2) 0.0164(19) 0.0186(18)
C52 0.034(2) 0.057(3) 0.086(3) 0.033(2) 0.025(2) 0.0220(19)
C53 0.032(2) 0.046(3) 0.063(3) 0.019(2) -0.003(2) 0.0065(19)
C54 0.041(2) 0.048(3) 0.064(3) 0.018(2) 0.003(2) 0.000(2)
C55 0.043(4) 0.071(4) 0.086(6) 0.018(5) 0.024(4) 0.007(3)
C56 0.039(4) 0.072(4) 0.103(6) 0.016(5) 0.034(4) 0.018(3)
C57 0.038(4) 0.064(4) 0.100(6) 0.024(4) 0.034(4) 0.022(3)
C55B 0.034(3) 0.052(4) 0.087(5) 0.018(3) 0.024(3) 0.012(3)
C56B 0.034(3) 0.062(5) 0.101(6) 0.028(4) 0.017(4) 0.021(3)
C57B 0.036(3) 0.057(4) 0.098(5) 0.037(4) 0.021(3) 0.026(3)
C58 0.0278(19) 0.0332(19) 0.0205(19) -0.0002(16) 0.0017(16) 0.0169(15)
C59 0.0272(19) 0.0341(18) 0.025(2) 0.0011(16) 0.0021(16) 0.0152(16)
C60 0.0290(19) 0.0343(16) 0.0222(19) 0.0019(16) 0.0019(16) 0.0154(14)
C61 0.0330(17) 0.0333(16) 0.028(2) 0.0021(17) 0.0030(17) 0.0140(15)
C62 0.0329(18) 0.042(2) 0.036(2) 0.011(2) 0.0005(19) 0.0128(16)
C63 0.037(2) 0.046(2) 0.041(3) 0.011(2) -0.002(2) 0.0067(17)
C64 0.051(2) 0.035(2) 0.044(3) 0.005(2) -0.001(2) 0.0059(19)
C65 0.055(2) 0.034(2) 0.047(3) 0.004(2) 0.000(2) 0.018(2)
C66 0.040(2) 0.0349(19) 0.047(3) 0.004(2) 0.004(2) 0.0177(16)
C67 0.026(2) 0.028(2) 0.0273(18) 0.0020(16) 0.0027(15) 0.0121(17)
C68 0.032(2) 0.037(2) 0.030(2) 0.0060(18) 0.0096(16) 0.0177(17)
C69 0.041(2) 0.051(2) 0.034(3) -0.003(2) 0.0132(19) 0.007(2)
C70 0.062(3) 0.047(2) 0.037(3) 0.007(2) 0.021(2) 0.032(2)
C71 0.049(3) 0.080(4) 0.029(2) 0.013(2) 0.0108(19) 0.041(3)
C72 0.028(2) 0.0257(19) 0.028(2) 0.0028(15) 0.0003(16) 0.0110(17)
C73 0.032(2) 0.032(2) 0.038(2) -0.0047(16) -0.0018(18) 0.0149(18)
C74 0.047(3) 0.049(3) 0.052(2) -0.024(2) -0.013(2) 0.025(3)
C75 0.063(3) 0.037(3) 0.073(3) 0.011(2) 0.017(3) 0.030(3)
C76 0.032(2) 0.038(3) 0.064(3) -0.016(2) 0.0003(19) 0.0156(19)
C77 0.032(2) 0.0247(19) 0.033(2) 0.0041(16) 0.0069(18) 0.0104(16)
C78 0.0274(19) 0.035(2) 0.045(2) 0.0159(19) 0.0034(18) 0.0081(18)
C79 0.0286(19) 0.043(3) 0.046(3) 0.014(2) 0.0011(18) 0.0045(18)
C80 0.050(3) 0.032(2) 0.104(4) 0.026(3) 0.019(3) 0.016(2)
C81 0.039(3) 0.062(3) 0.040(2) 0.021(2) -0.0004(19) -0.001(3)
C82 0.034(2) 0.032(2) 0.038(2) -0.0030(18) -0.0006(19) 0.0197(18)
C83 0.049(3) 0.042(2) 0.057(3) -0.010(2) -0.008(2) 0.033(2)
C84 0.124(6) 0.084(5) 0.080(4) -0.004(4) 0.030(4) 0.076(4)
C85 0.062(3) 0.035(2) 0.144(6) -0.020(3) -0.010(3) 0.027(2)
C86 0.100(5) 0.065(4) 0.088(4) -0.017(3) -0.036(4) 0.064(4)
C87 0.033(2) 0.0262(19) 0.030(2) 0.0032(16) 0.0005(16) 0.0144(17)
C88 0.036(2) 0.033(2) 0.041(2) 0.0122(17) 0.0019(18) 0.0127(19)
C89 0.046(2) 0.036(3) 0.047(3) 0.010(2) 0.018(2) 0.015(2)
C90 0.047(3) 0.030(2) 0.072(3) 0.010(2) 0.016(2) 0.015(2)
C91 0.056(3) 0.076(4) 0.049(3) 0.033(2) -0.004(2) 0.012(3)
C92 0.0199(18) 0.027(2) 0.0261(18) 0.0003(14) -0.0015(14) 0.0122(16)
C93 0.026(2) 0.032(2) 0.031(2) -0.0055(15) 0.0013(16) 0.0117(16)
C94 0.037(2) 0.033(2) 0.033(2) -0.0090(17) 0.0032(18) 0.0129(17)
C95 0.047(3) 0.039(2) 0.031(2) -0.0022(17) 0.010(2) 0.013(2)
C96 0.039(2) 0.061(3) 0.043(3) -0.015(2) 0.000(2) 0.031(2)
C97 0.031(2) 0.029(2) 0.024(2) -0.0003(16) 0.0044(17) 0.0132(17)
C98 0.034(2) 0.0359(18) 0.031(2) -0.0007(18) 0.0068(18) 0.0189(16)
C99 0.037(2) 0.0337(17) 0.033(2) 0.0035(18) 0.0072(18) 0.0199(16)
C100 0.053(2) 0.0389(18) 0.059(3) 0.004(2) 0.013(2) 0.0296(18)
C101 0.063(3) 0.037(2) 0.095(4) 0.011(3) 0.017(3) 0.0272(19)
C102 0.085(3) 0.040(2) 0.133(5) 0.009(3) 0.012(4) 0.035(3)
C103 0.104(4) 0.051(2) 0.140(6) 0.002(4) 0.002(4) 0.054(3)
C104 0.084(3) 0.061(3) 0.128(5) 0.002(4) -0.004(4) 0.054(3)
C105 0.063(3) 0.052(2) 0.087(4) 0.003(3) 0.003(3) 0.041(2)
C106 0.032(2) 0.021(2) 0.0280(19) 0.0018(16) 0.0024(16) 0.0101(17)
C107 0.034(2) 0.023(2) 0.0316(17) 0.0026(17) 0.0054(16) 0.0088(18)
C108 0.037(2) 0.0207(19) 0.0321(16) 0.0036(16) 0.0048(15) 0.0091(18)
C109 0.0422(19) 0.025(2) 0.0326(16) 0.0031(17) 0.0069(15) 0.0138(18)
C110 0.0427(19) 0.031(2) 0.0343(19) -0.0005(18) 0.0056(16) 0.016(2)
C111 0.046(2) 0.036(2) 0.044(2) 0.003(2) 0.0130(16) 0.020(2)
C112 0.055(2) 0.037(2) 0.038(2) 0.003(2) 0.0169(19) 0.019(2)
C113 0.054(2) 0.052(3) 0.034(2) -0.002(2) 0.0070(19) 0.019(2)
C114 0.042(2) 0.046(3) 0.0348(18) 0.001(2) 0.0064(15) 0.015(2)
C115 0.0256(19) 0.031(2) 0.024(2) 0.0003(17) 0.0008(16) 0.0099(17)
C116 0.0227(19) 0.041(2) 0.043(3) 0.000(2) 0.0034(18) 0.0093(18)
C117 0.032(2) 0.045(2) 0.050(3) 0.000(2) 0.007(2) 0.0184(19)
C118 0.051(2) 0.065(3) 0.087(3) 0.017(3) 0.027(2) 0.038(2)
C123 0.066(3) 0.109(4) 0.117(4) 0.052(4) 0.021(3) 0.059(3)
C124 0.029(2) 0.024(2) 0.024(2) 0.0013(16) -0.0008(15) 0.0079(17)
C125 0.029(2) 0.026(2) 0.029(2) 0.0028(16) 0.0008(15) 0.0096(16)
C126 0.0264(18) 0.026(2) 0.024(2) 0.0015(15) -0.0016(14) 0.0073(16)
C127 0.0275(18) 0.0338(19) 0.028(2) 0.0036(15) 0.0011(15) 0.0137(15)
C128 0.036(2) 0.0297(19) 0.047(3) 0.0067(18) 0.0094(18) 0.0147(16)
C129 0.033(2) 0.039(2) 0.054(3) 0.0117(19) 0.0133(19) 0.0150(18)
C130 0.035(2) 0.053(3) 0.044(3) 0.004(2) 0.011(2) 0.0214(19)
C131 0.042(2) 0.048(2) 0.048(3) -0.012(2) 0.007(2) 0.0168(19)
C132 0.033(2) 0.038(2) 0.045(3) -0.0066(19) 0.0052(18) 0.0095(18)
C133 0.037(2) 0.037(2) 0.0257(19) -0.0014(16) 0.0015(17) 0.009(2)
C134 0.051(2) 0.050(3) 0.028(2) -0.0081(18) -0.004(2) 0.020(2)
C135 0.073(4) 0.083(4) 0.029(2) 0.000(3) 0.014(3) 0.014(3)
C136 0.047(2) 0.056(3) 0.044(3) -0.008(3) -0.011(2) 0.011(2)
C137 0.123(6) 0.093(4) 0.053(4) -0.036(3) -0.026(4) 0.073(5)
C138 0.0336(19) 0.039(2) 0.022(2) -0.0011(18) -0.0017(16) 0.0071(18)
C139 0.033(2) 0.057(3) 0.041(2) 0.012(2) 0.0029(19) 0.009(2)
C140 0.052(6) 0.096(7) 0.071(7) 0.003(6) 0.026(6) 0.027(6)
C141 0.043(6) 0.072(5) 0.079(8) 0.037(5) 0.007(6) 0.004(5)
C142 0.039(5) 0.064(8) 0.054(5) 0.007(4) -0.015(4) 0.000(6)
C40B 0.045(4) 0.103(7) 0.049(3) 0.027(4) 0.018(3) 0.038(5)
C41B 0.044(5) 0.059(4) 0.087(6) -0.013(4) 0.003(5) -0.008(3)
C42B 0.037(4) 0.086(6) 0.080(6) 0.036(5) -0.005(5) 0.016(4)
O33 0.066(2) 0.0274(18) 0.0369(19) -0.0008(15) 0.0038(17) 0.0115(17)
O34 0.086(3) 0.0298(19) 0.043(2) 0.0019(16) 0.012(2) 0.022(2)
C143 0.058(3) 0.033(2) 0.043(3) 0.000(2) 0.019(2) 0.014(2)
C144 0.104(4) 0.030(2) 0.057(3) -0.001(2) 0.028(3) 0.016(3)
C145 0.117(5) 0.047(4) 0.074(4) -0.010(3) 0.033(4) -0.017(3)
C146 0.181(7) 0.075(5) 0.150(7) -0.025(5) 0.014(6) 0.085(6)
C147 0.177(8) 0.038(3) 0.056(3) -0.011(3) 0.023(4) -0.001(4)
O35 0.080(3) 0.041(2) 0.042(2) 0.0077(17) 0.021(2) 0.022(2)
O36 0.189(10) 0.299(15) 0.130(8) 0.026(8) -0.041(7) 0.070(10)
C148 0.190(7) 0.110(6) 0.231(9) 0.107(6) 0.168(7) 0.121(6)
C149 0.194(7) 0.153(7) 0.216(8) 0.090(6) 0.126(6) 0.140(6)
C150 0.176(9) 0.116(8) 0.285(13) 0.065(8) 0.132(7) 0.090(7)
C153 0.047(3) 0.041(2) 0.048(3) 0.003(2) -0.023(2) 0.015(2)
C154 0.052(3) 0.046(2) 0.059(3) 0.001(2) -0.026(2) 0.0204(19)
C155 0.048(2) 0.0422(17) 0.037(2) 0.003(2) -0.013(2) 0.0225(17)
C156 0.050(2) 0.0414(18) 0.040(2) -0.002(2) -0.013(2) 0.0254(16)
C157 0.057(3) 0.050(2) 0.071(3) -0.011(3) -0.031(3) 0.031(2)
C158 0.067(3) 0.053(2) 0.085(4) -0.011(3) -0.031(3) 0.040(2)
C159 0.067(3) 0.041(2) 0.077(4) -0.009(3) -0.021(3) 0.032(2)
C160 0.048(3) 0.042(2) 0.070(3) -0.003(3) -0.013(3) 0.021(2)
C161 0.046(2) 0.042(2) 0.062(3) 0.008(2) -0.008(2) 0.0248(18)
N1S 0.040(3) 0.064(3) 0.047(3) -0.011(2) -0.002(2) 0.021(2)
C1S 0.041(3) 0.055(3) 0.038(3) -0.013(2) -0.002(2) 0.020(2)
C2S 0.040(3) 0.102(5) 0.055(4) -0.027(4) -0.005(3) 0.023(3)
N2S 0.048(6) 0.069(8) 0.110(10) -0.011(7) -0.021(6) 0.021(6)
C3S 0.031(5) 0.047(5) 0.081(8) -0.010(5) -0.015(5) 0.018(5)
C4S 0.013(4) 0.047(5) 0.061(6) -0.009(4) -0.009(4) 0.017(4)
N3S 0.151(14) 0.077(9) 0.159(14) 0.071(9) 0.097(12) 0.090(10)
C5S 0.075(8) 0.049(7) 0.134(12) 0.039(7) 0.050(8) 0.040(7)
C6S 0.081(9) 0.080(9) 0.130(12) 0.037(9) 0.056(8) 0.047(8)
N4S 0.030(4) 0.068(6) 0.033(4) 0.009(4) 0.006(3) 0.030(4)
C7S 0.075(9) 0.26(2) 0.038(7) 0.071(10) 0.037(6) 0.109(11)
C8S 0.111(11) 0.27(2) 0.095(11) 0.100(12) 0.056(9) 0.131(13)

loop_
_atom_type_symbol
_atom_type_description
_atom_type_scat_dispersion_real
_atom_type_scat_dispersion_imag
_atom_type_scat_source
C C 0.0033 0.0016 'International Tables Vol C Tables 4.2.6.8 and 6.1.1.4'
H H 0.0000 0.0000 'International Tables Vol C Tables 4.2.6.8 and 6.1.1.4'
N N 0.0061 0.0033 'International Tables Vol C Tables 4.2.6.8 and 6.1.1.4'
O O 0.0106 0.0060 'International Tables Vol C Tables 4.2.6.8 and 6.1.1.4'
Ni Ni 0.3393 1.1124 'International Tables Vol C Tables 4.2.6.8 and 6.1.1.4'
Sr Sr -1.5307 3.2498 'International Tables Vol C Tables 4.2.6.8 and 6.1.1.4'

loop_
_geom_angle_atom_site_label_1
_geom_angle_atom_site_label_2
_geom_angle_atom_site_label_3
_geom_angle
_geom_angle_site_symmetry_1
_geom_angle_site_symmetry_3
_geom_angle_publ_flag
O18 Sr1 O17 85.72(10) . . ?
O18 Sr1 O20 73.38(10) . . ?
O17 Sr1 O20 84.82(9) . . ?
O18 Sr1 O15 86.03(9) . . ?
O17 Sr1 O15 73.95(10) . . ?
O20 Sr1 O15 151.48(9) . . ?
O18 Sr1 O13 153.88(10) . . ?
O17 Sr1 O13 72.13(9) . . ?
O20 Sr1 O13 116.83(9) . . ?
O15 Sr1 O13 74.85(9) . . ?
O18 Sr1 O22 73.07(9) . . ?
O17 Sr1 O22 153.85(9) . . ?
O20 Sr1 O22 74.72(9) . . ?
O15 Sr1 O22 118.41(9) . . ?
O13 Sr1 O22 131.77(9) . . ?
O18 Sr1 O11 122.05(10) . . ?
O17 Sr1 O11 133.61(9) . . ?
O20 Sr1 O11 135.60(9) . . ?
O15 Sr1 O11 72.20(9) . . ?
O13 Sr1 O11 69.09(9) . . ?
O22 Sr1 O11 72.04(8) . . ?
O18 Sr1 O24 133.17(9) . . ?
O17 Sr1 O24 122.31(9) . . ?
O20 Sr1 O24 73.04(9) . . ?
O15 Sr1 O24 134.62(9) . . ?
O13 Sr1 O24 72.14(9) . . ?
O22 Sr1 O24 67.24(8) . . ?
O11 Sr1 O24 67.43(8) . . ?
O18 Sr1 Ni5 64.70(7) . . ?
O17 Sr1 Ni5 119.98(7) . . ?
O20 Sr1 Ni5 38.44(7) . . ?
O15 Sr1 Ni5 144.71(7) . . ?
O13 Sr1 Ni5 138.77(7) . . ?
O22 Sr1 Ni5 36.64(6) . . ?
O11 Sr1 Ni5 105.94(6) . . ?
O24 Sr1 Ni5 68.66(6) . . ?
O18 Sr1 Ni4 120.61(7) . . ?
O17 Sr1 Ni4 64.05(7) . . ?
O20 Sr1 Ni4 142.89(7) . . ?
O15 Sr1 Ni4 38.54(7) . . ?
O13 Sr1 Ni4 36.75(6) . . ?
O22 Sr1 Ni4 140.43(6) . . ?
O11 Sr1 Ni4 69.68(6) . . ?
O24 Sr1 Ni4 105.86(6) . . ?
Ni5 Sr1 Ni4 174.261(18) . . ?
O1 Ni1 O3 95.01(12) . . ?
O1 Ni1 O5 96.87(12) . . ?
O3 Ni1 O5 91.22(13) . . ?
O1 Ni1 N1 174.69(13) . . ?
O3 Ni1 N1 89.17(13) . . ?
O5 Ni1 N1 86.30(13) . . ?
O1 Ni1 O7 90.66(11) . . ?
O3 Ni1 O7 88.21(12) . . ?
O5 Ni1 O7 172.48(12) . . ?
N1 Ni1 O7 86.19(13) . . ?
O1 Ni1 N5 85.86(12) . . ?
O3 Ni1 N5 176.63(14) . . ?
O5 Ni1 N5 91.91(13) . . ?
N1 Ni1 N5 89.78(14) . . ?
O7 Ni1 N5 88.53(13) . . ?
O6 Ni2 O1 93.09(12) . . ?
O6 Ni2 N6 94.54(13) . . ?
O1 Ni2 N6 168.88(13) . . ?
O6 Ni2 O4 87.86(12) . . ?
O1 Ni2 O4 100.27(12) . . ?
N6 Ni2 O4 88.10(13) . . ?
O6 Ni2 O10 172.13(12) . . ?
O1 Ni2 O10 79.91(11) . . ?
N6 Ni2 O10 92.90(13) . . ?
O4 Ni2 O10 89.84(12) . . ?
O6 Ni2 N8 87.30(12) . . ?
O1 Ni2 N8 85.07(12) . . ?
N6 Ni2 N8 87.22(14) . . ?
O4 Ni2 N8 172.98(13) . . ?
O10 Ni2 N8 95.62(12) . . ?
O10 Ni3 N3 94.06(14) . . ?
O10 Ni3 N12 168.93(13) . . ?
N3 Ni3 N12 94.17(15) . . ?
O10 Ni3 O1 80.27(11) . . ?
N3 Ni3 O1 89.58(13) . . ?
N12 Ni3 O1 92.40(12) . . ?
O10 Ni3 O12 90.46(12) . . ?
N3 Ni3 O12 83.44(13) . . ?
N12 Ni3 O12 97.83(13) . . ?
O1 Ni3 O12 167.99(11) . . ?
O10 Ni3 O9 87.95(11) . . ?
N3 Ni3 O9 177.14(14) . . ?
N12 Ni3 O9 84.11(12) . . ?
O1 Ni3 O9 92.78(11) . . ?
O12 Ni3 O9 94.51(11) . . ?
N10 Ni4 O16 88.41(13) . . ?
N10 Ni4 O13 99.11(13) . . ?
O16 Ni4 O13 91.66(12) . . ?
N10 Ni4 O9 93.91(12) . . ?
O16 Ni4 O9 177.62(12) . . ?
O13 Ni4 O9 87.42(11) . . ?
N10 Ni4 O14 103.36(13) . . ?
O16 Ni4 O14 88.26(12) . . ?
O13 Ni4 O14 157.51(11) . . ?
O9 Ni4 O14 91.76(11) . . ?
N10 Ni4 O15 165.46(13) . . ?
O16 Ni4 O15 92.76(12) . . ?
O13 Ni4 O15 95.35(11) . . ?
O9 Ni4 O15 85.14(11) . . ?
O14 Ni4 O15 62.21(11) . . ?
N10 Ni4 C72 134.17(14) . . ?
O16 Ni4 C72 88.97(14) . . ?
O13 Ni4 C72 126.70(13) . . ?
O9 Ni4 C72 89.82(13) . . ?
O14 Ni4 C72 30.82(12) . . ?
O15 Ni4 C72 31.47(12) . . ?
N10 Ni4 Sr1 147.18(11) . . ?
O16 Ni4 Sr1 87.01(8) . . ?
O13 Ni4 Sr1 48.62(8) . . ?
O9 Ni4 Sr1 90.74(8) . . ?
O14 Ni4 Sr1 108.95(8) . . ?
O15 Ni4 Sr1 47.35(8) . . ?
C72 Ni4 Sr1 78.23(10) . . ?
N18 Ni5 O19 88.32(13) . . ?
N18 Ni5 O22 100.39(13) . . ?
O19 Ni5 O22 90.28(12) . . ?
N18 Ni5 O21 101.49(13) . . ?
O19 Ni5 O21 87.02(13) . . ?
O22 Ni5 O21 157.86(12) . . ?
N18 Ni5 O25 93.21(13) . . ?
O19 Ni5 O25 178.35(12) . . ?
O22 Ni5 O25 88.82(11) . . ?
O21 Ni5 O25 93.29(12) . . ?
N18 Ni5 O20 163.77(13) . . ?
O19 Ni5 O20 92.26(12) . . ?
O22 Ni5 O20 95.82(11) . . ?
O21 Ni5 O20 62.37(11) . . ?
O25 Ni5 O20 86.46(11) . . ?
N18 Ni5 C87 132.40(15) . . ?
O19 Ni5 C87 87.20(14) . . ?
O22 Ni5 C87 126.98(13) . . ?
O21 Ni5 C87 30.96(13) . . ?
O25 Ni5 C87 92.23(13) . . ?
O20 Ni5 C87 31.57(13) . . ?
N18 Ni5 Sr1 148.71(11) . . ?
O19 Ni5 Sr1 86.09(8) . . ?
O22 Ni5 Sr1 48.95(8) . . ?
O21 Ni5 Sr1 108.91(8) . . ?
O25 Ni5 Sr1 92.28(8) . . ?
O20 Ni5 Sr1 47.40(8) . . ?
C87 Ni5 Sr1 78.05(10) . . ?
O26 Ni6 N14 169.96(13) . . ?
O26 Ni6 O27 81.68(12) . . ?
N14 Ni6 O27 91.03(13) . . ?
O26 Ni6 N20 91.61(13) . . ?
N14 Ni6 N20 95.23(14) . . ?
O27 Ni6 N20 89.33(13) . . ?
O26 Ni6 O23 90.63(12) . . ?
N14 Ni6 O23 97.55(12) . . ?
O27 Ni6 O23 168.57(12) . . ?
N20 Ni6 O23 82.41(12) . . ?
O26 Ni6 O25 88.94(12) . . ?
N14 Ni6 O25 84.60(13) . . ?
O27 Ni6 O25 93.52(11) . . ?
N20 Ni6 O25 177.15(12) . . ?
O23 Ni6 O25 94.79(11) . . ?
O31 Ni7 O27 96.00(13) . . ?
O31 Ni7 O29 95.28(15) . . ?
O27 Ni7 O29 92.80(13) . . ?
O31 Ni7 O33 85.68(15) . . ?
O27 Ni7 O33 176.82(13) . . ?
O29 Ni7 O33 84.34(14) . . ?
O31 Ni7 O28 87.60(13) . . ?
O27 Ni7 O28 92.83(11) . . ?
O29 Ni7 O28 173.37(13) . . ?
O33 Ni7 O28 89.94(12) . . ?
O31 Ni7 O35 167.03(14) . . ?
O27 Ni7 O35 95.86(14) . . ?
O29 Ni7 O35 89.37(15) . . ?
O33 Ni7 O35 82.73(16) . . ?
O28 Ni7 O35 86.59(13) . . ?
O30 Ni8 O32 86.67(13) . . ?
O30 Ni8 O27 93.75(13) . . ?
O32 Ni8 O27 101.50(12) . . ?
O30 Ni8 N16 87.92(14) . . ?
O32 Ni8 N16 171.48(13) . . ?
O27 Ni8 N16 85.42(13) . . ?
O30 Ni8 N22 93.37(15) . . ?
O32 Ni8 N22 87.77(14) . . ?
O27 Ni8 N22 168.62(14) . . ?
N16 Ni8 N22 85.97(15) . . ?
O30 Ni8 O26 173.01(13) . . ?
O32 Ni8 O26 90.94(12) . . ?
O27 Ni8 O26 80.28(12) . . ?
N16 Ni8 O26 95.17(13) . . ?
N22 Ni8 O26 93.09(14) . . ?
Ni1 O1 Ni2 113.18(13) . . ?
Ni1 O1 Ni3 130.21(14) . . ?
Ni2 O1 Ni3 96.82(12) . . ?
C1 O2 H2 109.5 . . ?
C10 O3 Ni1 133.1(3) . . ?
C10 O4 Ni2 129.5(3) . . ?
C15 O5 Ni1 132.5(3) . . ?
C15 O6 Ni2 129.8(3) . . ?
C20 O7 Ni1 113.9(3) . . ?
C31 O8 H8 109.5 . . ?
C40 O9 Ni4 115.5(2) . . ?
C40 O9 Ni3 116.8(2) . . ?
Ni4 O9 Ni3 114.70(13) . . ?
C49 O10 Ni3 127.4(3) . . ?
C49 O10 Ni2 119.8(3) . . ?
Ni3 O10 Ni2 97.35(12) . . ?
C58 O11 Sr1 146.6(2) . . ?
C67 O12 Ni3 132.8(3) . . ?
C67 O13 Ni4 118.5(3) . . ?
C67 O13 Sr1 145.6(3) . . ?
Ni4 O13 Sr1 94.63(10) . . ?
C72 O14 Ni4 90.8(3) . . ?
C72 O15 Ni4 87.6(2) . . ?
C72 O15 Sr1 166.8(3) . . ?
Ni4 O15 Sr1 94.11(11) . . ?
C77 O16 Ni4 126.1(3) . . ?
C77 O17 Sr1 137.2(3) . . ?
C82 O18 Sr1 137.1(3) . . ?
C82 O19 Ni5 126.6(3) . . ?
C87 O20 Ni5 87.3(3) . . ?
C87 O20 Sr1 163.5(3) . . ?
Ni5 O20 Sr1 94.15(11) . . ?
C87 O21 Ni5 90.3(3) . . ?
C92 O22 Ni5 117.9(2) . . ?
C92 O22 Sr1 147.0(3) . . ?
Ni5 O22 Sr1 94.41(11) . . ?
C92 O23 Ni6 134.1(3) . . ?
C97 O24 Sr1 148.0(2) . . ?
C106 O25 Ni5 113.1(2) . . ?
C106 O25 Ni6 119.1(2) . . ?
Ni5 O25 Ni6 112.32(13) . . ?
C115 O26 Ni6 127.1(3) . . ?
C115 O26 Ni8 119.7(3) . . ?
Ni6 O26 Ni8 96.78(13) . . ?
Ni7 O27 Ni8 112.57(14) . . ?
Ni7 O27 Ni6 129.75(15) . . ?
Ni8 O27 Ni6 95.52(12) . . ?
C124 O28 Ni7 113.8(3) . . ?
C133 O29 Ni7 135.2(3) . . ?
C133 O30 Ni8 128.1(3) . . ?
C138 O31 Ni7 134.1(3) . . ?
C138 O32 Ni8 129.4(3) . . ?
C153 O37 H37 109.5 . . ?
C1 N1 N2 105.1(4) . . ?
C1 N1 Ni1 133.5(3) . . ?
N2 N1 Ni1 121.3(3) . . ?
C3 N2 N1 111.3(4) . . ?
C3 N2 H2A 124.4 . . ?
N1 N2 H2A 124.4 . . ?
C20 N3 N4 105.5(4) . . ?
C20 N3 Ni3 134.2(3) . . ?
N4 N3 Ni3 118.7(3) . . ?
C22 N4 N3 111.5(4) . . ?
C22 N4 H4 124.3 . . ?
N3 N4 H4 124.3 . . ?
C29 N5 Ni1 171.5(4) . . ?
C31 N6 N7 104.3(4) . . ?
C31 N6 Ni2 132.9(3) . . ?
N7 N6 Ni2 121.8(3) . . ?
C33 N7 N6 112.3(3) . . ?
C33 N7 H7 123.8 . . ?
N6 N7 H7 123.8 . . ?
C40 N8 N9 104.6(3) . . ?
C40 N8 Ni2 122.8(3) . . ?
N9 N8 Ni2 118.7(3) . . ?
C42 N9 N8 112.1(3) . . ?
C42 N9 H9 123.9 . . ?
N8 N9 H9 123.9 . . ?
C49 N10 N11 105.7(3) . . ?
C49 N10 Ni4 135.8(3) . . ?
N11 N10 Ni4 118.4(3) . . ?
C51 N11 N10 111.3(4) . . ?
C51 N11 H11 124.3 . . ?
N10 N11 H11 124.3 . . ?
C58 N12 N13 105.5(3) . . ?
C58 N12 Ni3 132.7(3) . . ?
N13 N12 Ni3 121.7(3) . . ?
N12 N13 C60 111.6(3) . . ?
N12 N13 H13 124.2 . . ?
C60 N13 H13 124.2 . . ?
C97 N14 N15 105.2(4) . . ?
C97 N14 Ni6 133.0(3) . . ?
N15 N14 Ni6 121.8(3) . . ?
N14 N15 C99 111.8(4) . . ?
N14 N15 H15 124.1 . . ?
C99 N15 H15 124.1 . . ?
C106 N16 N17 105.3(4) . . ?
C106 N16 Ni8 128.5(3) . . ?
N17 N16 Ni8 119.6(3) . . ?
C108 N17 N16 112.5(4) . . ?
C108 N17 H17 123.8 . . ?
N16 N17 H17 123.8 . . ?
C115 N18 N19 105.7(4) . . ?
C115 N18 Ni5 138.1(3) . . ?
N19 N18 Ni5 116.0(3) . . ?
C117 N19 N18 111.4(4) . . ?
C117 N19 H19 124.3 . . ?
N18 N19 H19 124.3 . . ?
C124 N20 N21 105.2(3) . . ?
C124 N20 Ni6 135.3(3) . . ?
N21 N20 Ni6 118.0(3) . . ?
C126 N21 N20 112.0(3) . . ?
C126 N21 H21 124.0 . . ?
N20 N21 H21 124.0 . . ?
C153 N22 N23 104.0(4) . . ?
C153 N22 Ni8 132.5(3) . . ?
N23 N22 Ni8 122.1(3) . . ?
C155 N23 N22 112.5(4) . . ?
C155 N23 H23 123.7 . . ?
N22 N23 H23 123.7 . . ?
N1 C1 O2 121.4(4) . . ?
N1 C1 C2 111.1(4) . . ?
O2 C1 C2 127.5(4) . . ?
C3 C2 C1 105.6(4) . . ?
C3 C2 H2B 127.2 . . ?
C1 C2 H2B 127.2 . . ?
N2 C3 C2 106.9(4) . . ?
N2 C3 C4 122.6(4) . . ?
C2 C3 C4 130.5(4) . . ?
C5 C4 C9 118.6(5) . . ?
C5 C4 C3 122.2(4) . . ?
C9 C4 C3 119.2(5) . . ?
C4 C5 C6 121.4(5) . . ?
C4 C5 H5 119.3 . . ?
C6 C5 H5 119.3 . . ?
C7 C6 C5 120.2(6) . . ?
C7 C6 H6 119.9 . . ?
C5 C6 H6 119.9 . . ?
C6 C7 C8 119.9(5) . . ?
C6 C7 H7A 120.1 . . ?
C8 C7 H7A 120.1 . . ?
C9 C8 C7 119.0(5) . . ?
C9 C8 H8A 120.5 . . ?
C7 C8 H8A 120.5 . . ?
C8 C9 C4 120.9(6) . . ?
C8 C9 H9A 119.5 . . ?
C4 C9 H9A 119.5 . . ?
O3 C10 O4 125.5(4) . . ?
O3 C10 C11 117.7(4) . . ?
O4 C10 C11 116.7(4) . . ?
C12 C11 C13 111.1(6) . . ?
C12 C11 C10 109.2(5) . . ?
C13 C11 C10 110.1(4) . . ?
C12 C11 C14 109.1(7) . . ?
C13 C11 C14 109.7(5) . . ?
C10 C11 C14 107.5(5) . . ?
C11 C12 H12A 109.5 . . ?
C11 C12 H12B 109.5 . . ?
H12A C12 H12B 109.5 . . ?
C11 C12 H12C 109.5 . . ?
H12A C12 H12C 109.5 . . ?
H12B C12 H12C 109.5 . . ?
C11 C13 H13A 109.5 . . ?
C11 C13 H13B 109.5 . . ?
H13A C13 H13B 109.5 . . ?
C11 C13 H13C 109.5 . . ?
H13A C13 H13C 109.5 . . ?
H13B C13 H13C 109.5 . . ?
C11 C14 H14A 109.5 . . ?
C11 C14 H14B 109.5 . . ?
H14A C14 H14B 109.5 . . ?
C11 C14 H14C 109.5 . . ?
H14A C14 H14C 109.5 . . ?
H14B C14 H14C 109.5 . . ?
O6 C15 O5 126.2(4) . . ?
O6 C15 C16 115.1(4) . . ?
O5 C15 C16 118.7(4) . . ?
C19 C16 C18 109.3(5) . . ?
C19 C16 C17 110.8(4) . . ?
C18 C16 C17 109.9(4) . . ?
C19 C16 C15 108.0(4) . . ?
C18 C16 C15 107.5(4) . . ?
C17 C16 C15 111.3(4) . . ?
C16 C17 H17A 109.5 . . ?
C16 C17 H17B 109.5 . . ?
H17A C17 H17B 109.5 . . ?
C16 C17 H17C 109.5 . . ?
H17A C17 H17C 109.5 . . ?
H17B C17 H17C 109.5 . . ?
C16 C18 H18A 109.5 . . ?
C16 C18 H18B 109.5 . . ?
H18A C18 H18B 109.5 . . ?
C16 C18 H18C 109.5 . . ?
H18A C18 H18C 109.5 . . ?
H18B C18 H18C 109.5 . . ?
C16 C19 H19A 109.5 . . ?
C16 C19 H19B 109.5 . . ?
H19A C19 H19B 109.5 . . ?
C16 C19 H19C 109.5 . . ?
H19A C19 H19C 109.5 . . ?
H19B C19 H19C 109.5 . . ?
N3 C20 O7 120.3(4) . . ?
N3 C20 C21 110.6(4) . . ?
O7 C20 C21 129.1(4) . . ?
C22 C21 C20 105.8(4) . . ?
C22 C21 H21A 127.1 . . ?
C20 C21 H21A 127.1 . . ?
N4 C22 C21 106.6(4) . . ?
N4 C22 C23 120.6(5) . . ?
C21 C22 C23 131.0(5) . . ?
N4 C22 C23B 118.0(7) . . ?
C21 C22 C23B 128.0(8) . . ?
C23 C22 C23B 35.7(7) . . ?
C24 C23 C28 120.0 . . ?
C24 C23 C22 114.7(4) . . ?
C28 C23 C22 124.9(4) . . ?
C23B C24 C25 126.0(7) . . ?
C23B C24 C23 39.7(8) . . ?
C25 C24 C23 120.0 . . ?
C23B C24 H24 100.5 . . ?
C25 C24 H24 120.0 . . ?
C23 C24 H24 120.0 . . ?
C24 C25 C26 120.0 . . ?
C24 C25 C26B 109.6(7) . . ?
C26 C25 C26B 62.8(9) . . ?
C24 C25 H25 120.0 . . ?
C26 C25 H25 120.0 . . ?
C26B C25 H25 96.9 . . ?
C27 C26 C25 120.0 . . ?
C27 C26 H26 120.0 . . ?
C25 C26 H26 120.0 . . ?
C26 C27 C28 120.0 . . ?
C26 C27 H27 120.0 . . ?
C28 C27 H27 120.0 . . ?
C27 C28 C23 120.0 . . ?
C27 C28 H28 120.0 . . ?
C23 C28 H28 120.0 . . ?
C28B C23B C24 117.5(12) . . ?
C28B C23B C22 130.6(12) . . ?
C24 C23B C22 111.8(11) . . ?
C27B C26B C25 121.6(12) . . ?
C27B C26B H26B 119.2 . . ?
C25 C26B H26B 119.2 . . ?
C28B C27B C26B 117.4(16) . . ?
C28B C27B H27B 121.3 . . ?
C26B C27B H27B 121.3 . . ?
C27B C28B C23B 122.1(15) . . ?
C27B C28B H28B 119.0 . . ?
C23B C28B H28B 119.0 . . ?
N5 C29 C30 178.7(6) . . ?
C29 C30 H30A 109.5 . . ?
C29 C30 H30B 109.5 . . ?
H30A C30 H30B 109.5 . . ?
C29 C30 H30C 109.5 . . ?
H30A C30 H30C 109.5 . . ?
H30B C30 H30C 109.5 . . ?
N6 C31 O8 121.4(4) . . ?
N6 C31 C32 111.5(4) . . ?
O8 C31 C32 127.1(4) . . ?
C33 C32 C31 105.0(4) . . ?
C33 C32 H32 127.5 . . ?
C31 C32 H32 127.5 . . ?
N7 C33 C32 106.8(4) . . ?
N7 C33 C34 122.3(4) . . ?
C32 C33 C34 130.8(4) . . ?
C39 C34 C35 118.2(4) . . ?
C39 C34 C33 122.3(4) . . ?
C35 C34 C33 119.4(4) . . ?
C36 C35 C34 121.1(4) . . ?
C36 C35 H35 119.4 . . ?
C34 C35 H35 119.4 . . ?
C35 C36 C37 119.9(4) . . ?
C35 C36 H36A 120.1 . . ?
C37 C36 H36A 120.1 . . ?
C38 C37 C36 119.5(5) . . ?
C38 C37 H37A 120.3 . . ?
C36 C37 H37A 120.3 . . ?
C37 C38 C39 121.0(5) . . ?
C37 C38 H38 119.5 . . ?
C39 C38 H38 119.5 . . ?
C38 C39 C34 120.2(4) . . ?
C38 C39 H39 119.9 . . ?
C34 C39 H39 119.9 . . ?
O9 C40 N8 120.0(3) . . ?
O9 C40 C41 129.0(4) . . ?
N8 C40 C41 111.0(4) . . ?
C42 C41 C40 105.2(4) . . ?
C42 C41 H41 127.4 . . ?
C40 C41 H41 127.4 . . ?
N9 C42 C41 107.0(4) . . ?
N9 C42 C43 122.9(4) . . ?
C41 C42 C43 130.2(4) . . ?
C48 C43 C44 119.3(4) . . ?
C48 C43 C42 121.4(4) . . ?
C44 C43 C42 119.3(4) . . ?
C43 C44 C45 120.6(4) . . ?
C43 C44 H44 119.7 . . ?
C45 C44 H44 119.7 . . ?
C46 C45 C44 120.0(5) . . ?
C46 C45 H45 120.0 . . ?
C44 C45 H45 120.0 . . ?
C45 C46 C47 119.8(5) . . ?
C45 C46 H46 120.1 . . ?
C47 C46 H46 120.1 . . ?
C46 C47 C48 120.5(5) . . ?
C46 C47 H47 119.8 . . ?
C48 C47 H47 119.8 . . ?
C43 C48 C47 119.8(4) . . ?
C43 C48 H48 120.1 . . ?
C47 C48 H48 120.1 . . ?
O10 C49 N10 123.2(4) . . ?
O10 C49 C50 127.2(4) . . ?
N10 C49 C50 109.6(4) . . ?
C51 C50 C49 106.1(4) . . ?
C51 C50 H50 126.9 . . ?
C49 C50 H50 126.9 . . ?
N11 C51 C50 107.2(4) . . ?
N11 C51 C52 122.2(4) . . ?
C50 C51 C52 130.6(5) . . ?
C53 C52 C57 110.8(7) . . ?
C53 C52 C51 125.1(5) . . ?
C57 C52 C51 114.6(7) . . ?
C53 C52 C57B 114.3(6) . . ?
C57 C52 C57B 54.9(8) . . ?
C51 C52 C57B 116.4(6) . . ?
C52 C53 C54 122.9(6) . . ?
C52 C53 H53 118.5 . . ?
C54 C53 H53 118.5 . . ?
C55 C54 C55B 37.1(8) . . ?
C55 C54 C53 117.2(9) . . ?
C55B C54 C53 119.8(7) . . ?
C55 C54 H54 121.4 . . ?
C55B C54 H54 106.8 . . ?
C53 C54 H54 121.4 . . ?
C56 C55 C54 121.8(13) . . ?
C56 C55 H55 119.1 . . ?
C54 C55 H55 119.1 . . ?
C55 C56 C57 122.0(15) . . ?
C55 C56 H56 119.0 . . ?
C57 C56 H56 119.0 . . ?
C56 C57 C52 116.5(13) . . ?
C56 C57 H57 121.7 . . ?
C52 C57 H57 121.7 . . ?
C54 C55B C56B 118.2(9) . . ?
C54 C55B H55B 120.9 . . ?
C56B C55B H55B 120.9 . . ?
C57B C56B C55B 121.1(11) . . ?
C57B C56B H56B 119.5 . . ?
C55B C56B H56B 119.5 . . ?
C56B C57B C52 118.9(10) . . ?
C56B C57B H57B 120.6 . . ?
C52 C57B H57B 120.6 . . ?
N12 C58 O11 120.5(4) . . ?
N12 C58 C59 110.5(4) . . ?
O11 C58 C59 128.9(4) . . ?
C60 C59 C58 105.6(4) . . ?
C60 C59 H59 127.2 . . ?
C58 C59 H59 127.2 . . ?
N13 C60 C59 106.8(4) . . ?
N13 C60 C61 121.7(4) . . ?
C59 C60 C61 131.4(4) . . ?
C62 C61 C66 118.8(4) . . ?
C62 C61 C60 120.0(4) . . ?
C66 C61 C60 121.2(4) . . ?
C61 C62 C63 120.5(5) . . ?
C61 C62 H62 119.7 . . ?
C63 C62 H62 119.7 . . ?
C64 C63 C62 120.3(5) . . ?
C64 C63 H63 119.9 . . ?
C62 C63 H63 119.9 . . ?
C63 C64 C65 119.5(5) . . ?
C63 C64 H64 120.2 . . ?
C65 C64 H64 120.2 . . ?
C66 C65 C64 120.2(5) . . ?
C66 C65 H65 119.9 . . ?
C64 C65 H65 119.9 . . ?
C65 C66 C61 120.7(5) . . ?
C65 C66 H66 119.7 . . ?
C61 C66 H66 119.7 . . ?
O12 C67 O13 124.6(4) . . ?
O12 C67 C68 118.3(4) . . ?
O13 C67 C68 117.0(4) . . ?
C71 C68 C70 109.9(4) . . ?
C71 C68 C69 108.5(4) . . ?
C70 C68 C69 109.8(4) . . ?
C71 C68 C67 110.9(4) . . ?
C70 C68 C67 111.8(4) . . ?
C69 C68 C67 105.8(4) . . ?
C68 C69 H69A 109.5 . . ?
C68 C69 H69B 109.5 . . ?
H69A C69 H69B 109.5 . . ?
C68 C69 H69C 109.5 . . ?
H69A C69 H69C 109.5 . . ?
H69B C69 H69C 109.5 . . ?
C68 C70 H70A 109.5 . . ?
C68 C70 H70B 109.5 . . ?
H70A C70 H70B 109.5 . . ?
C68 C70 H70C 109.5 . . ?
H70A C70 H70C 109.5 . . ?
H70B C70 H70C 109.5 . . ?
C68 C71 H71A 109.5 . . ?
C68 C71 H71B 109.5 . . ?
H71A C71 H71B 109.5 . . ?
C68 C71 H71C 109.5 . . ?
H71A C71 H71C 109.5 . . ?
H71B C71 H71C 109.5 . . ?
O14 C72 O15 119.1(4) . . ?
O14 C72 C73 120.2(4) . . ?
O15 C72 C73 120.5(4) . . ?
O14 C72 Ni4 58.4(2) . . ?
O15 C72 Ni4 60.9(2) . . ?
C73 C72 Ni4 171.6(3) . . ?
C72 C73 C74 110.2(4) . . ?
C72 C73 C76 111.5(4) . . ?
C74 C73 C76 110.3(4) . . ?
C72 C73 C75 104.9(4) . . ?
C74 C73 C75 110.5(4) . . ?
C76 C73 C75 109.3(4) . . ?
C73 C74 H74A 109.5 . . ?
C73 C74 H74B 109.5 . . ?
H74A C74 H74B 109.5 . . ?
C73 C74 H74C 109.5 . . ?
H74A C74 H74C 109.5 . . ?
H74B C74 H74C 109.5 . . ?
C73 C75 H75A 109.5 . . ?
C73 C75 H75B 109.5 . . ?
H75A C75 H75B 109.5 . . ?
C73 C75 H75C 109.5 . . ?
H75A C75 H75C 109.5 . . ?
H75B C75 H75C 109.5 . . ?
C73 C76 H76A 109.5 . . ?
C73 C76 H76B 109.5 . . ?
H76A C76 H76B 109.5 . . ?
C73 C76 H76C 109.5 . . ?
H76A C76 H76C 109.5 . . ?
H76B C76 H76C 109.5 . . ?
O17 C77 O16 125.6(4) . . ?
O17 C77 C78 117.9(4) . . ?
O16 C77 C78 116.5(4) . . ?
C79 C78 C81 109.6(4) . . ?
C79 C78 C80 109.8(5) . . ?
C81 C78 C80 110.0(5) . . ?
C79 C78 C77 111.9(4) . . ?
C81 C78 C77 108.7(4) . . ?
C80 C78 C77 106.7(4) . . ?
C78 C79 H79A 109.5 . . ?
C78 C79 H79B 109.5 . . ?
H79A C79 H79B 109.5 . . ?
C78 C79 H79C 109.5 . . ?
H79A C79 H79C 109.5 . . ?
H79B C79 H79C 109.5 . . ?
C78 C80 H80A 109.5 . . ?
C78 C80 H80B 109.5 . . ?
H80A C80 H80B 109.5 . . ?
C78 C80 H80C 109.5 . . ?
H80A C80 H80C 109.5 . . ?
H80B C80 H80C 109.5 . . ?
C78 C81 H81A 109.5 . . ?
C78 C81 H81B 109.5 . . ?
H81A C81 H81B 109.5 . . ?
C78 C81 H81C 109.5 . . ?
H81A C81 H81C 109.5 . . ?
H81B C81 H81C 109.5 . . ?
O18 C82 O19 125.3(4) . . ?
O18 C82 C83 117.7(4) . . ?
O19 C82 C83 117.0(4) . . ?
C86 C83 C84 111.1(6) . . ?
C86 C83 C85 108.5(6) . . ?
C84 C83 C85 109.3(6) . . ?
C86 C83 C82 111.9(4) . . ?
C84 C83 C82 107.4(5) . . ?
C85 C83 C82 108.6(4) . . ?
C83 C84 H84A 109.5 . . ?
C83 C84 H84B 109.5 . . ?
H84A C84 H84B 109.5 . . ?
C83 C84 H84C 109.5 . . ?
H84A C84 H84C 109.5 . . ?
H84B C84 H84C 109.5 . . ?
C83 C85 H85A 109.5 . . ?
C83 C85 H85B 109.5 . . ?
H85A C85 H85B 109.5 . . ?
C83 C85 H85C 109.5 . . ?
H85A C85 H85C 109.5 . . ?
H85B C85 H85C 109.5 . . ?
C83 C86 H86A 109.5 . . ?
C83 C86 H86B 109.5 . . ?
H86A C86 H86B 109.5 . . ?
C83 C86 H86C 109.5 . . ?
H86A C86 H86C 109.5 . . ?
H86B C86 H86C 109.5 . . ?
O21 C87 O20 119.4(4) . . ?
O21 C87 C88 121.1(4) . . ?
O20 C87 C88 119.4(4) . . ?
O21 C87 Ni5 58.7(2) . . ?
O20 C87 Ni5 61.1(2) . . ?
C88 C87 Ni5 169.9(3) . . ?
C89 C88 C87 110.8(4) . . ?
C89 C88 C90 110.4(4) . . ?
C87 C88 C90 105.4(4) . . ?
C89 C88 C91 110.1(5) . . ?
C87 C88 C91 109.9(4) . . ?
C90 C88 C91 110.1(5) . . ?
C88 C89 H89A 109.5 . . ?
C88 C89 H89B 109.5 . . ?
H89A C89 H89B 109.5 . . ?
C88 C89 H89C 109.5 . . ?
H89A C89 H89C 109.5 . . ?
H89B C89 H89C 109.5 . . ?
C88 C90 H90A 109.5 . . ?
C88 C90 H90B 109.5 . . ?
H90A C90 H90B 109.5 . . ?
C88 C90 H90C 109.5 . . ?
H90A C90 H90C 109.5 . . ?
H90B C90 H90C 109.5 . . ?
C88 C91 H91A 109.5 . . ?
C88 C91 H91B 109.5 . . ?
H91A C91 H91B 109.5 . . ?
C88 C91 H91C 109.5 . . ?
H91A C91 H91C 109.5 . . ?
H91B C91 H91C 109.5 . . ?
O23 C92 O22 123.6(4) . . ?
O23 C92 C93 118.1(4) . . ?
O22 C92 C93 118.1(4) . . ?
C94 C93 C96 109.8(4) . . ?
C94 C93 C92 112.0(4) . . ?
C96 C93 C92 105.2(4) . . ?
C94 C93 C95 108.4(4) . . ?
C96 C93 C95 110.0(4) . . ?
C92 C93 C95 111.5(4) . . ?
C93 C94 H94A 109.5 . . ?
C93 C94 H94B 109.5 . . ?
H94A C94 H94B 109.5 . . ?
C93 C94 H94C 109.5 . . ?
H94A C94 H94C 109.5 . . ?
H94B C94 H94C 109.5 . . ?
C93 C95 H95A 109.5 . . ?
C93 C95 H95B 109.5 . . ?
H95A C95 H95B 109.5 . . ?
C93 C95 H95C 109.5 . . ?
H95A C95 H95C 109.5 . . ?
H95B C95 H95C 109.5 . . ?
C93 C96 H96A 109.5 . . ?
C93 C96 H96B 109.5 . . ?
H96A C96 H96B 109.5 . . ?
C93 C96 H96C 109.5 . . ?
H96A C96 H96C 109.5 . . ?
H96B C96 H96C 109.5 . . ?
N14 C97 O24 120.1(4) . . ?
N14 C97 C98 111.2(4) . . ?
O24 C97 C98 128.7(4) . . ?
C99 C98 C97 105.3(4) . . ?
C99 C98 H98 127.3 . . ?
C97 C98 H98 127.3 . . ?
N15 C99 C98 106.4(4) . . ?
N15 C99 C100 121.5(4) . . ?
C98 C99 C100 132.1(5) . . ?
C105 C100 C101 119.0(5) . . ?
C105 C100 C99 120.1(5) . . ?
C101 C100 C99 120.9(5) . . ?
C102 C101 C100 120.1(7) . . ?
C102 C101 H101 119.9 . . ?
C100 C101 H101 119.9 . . ?
C101 C102 C103 120.5(7) . . ?
C101 C102 H102 119.8 . . ?
C103 C102 H102 119.7 . . ?
C104 C103 C102 119.7(6) . . ?
C104 C103 H103 120.1 . . ?
C102 C103 H103 120.1 . . ?
C103 C104 C105 120.4(7) . . ?
C103 C104 H104 119.8 . . ?
C105 C104 H104 119.8 . . ?
C100 C105 C104 120.2(7) . . ?
C100 C105 H105 119.9 . . ?
C104 C105 H105 119.9 . . ?
O25 C106 N16 119.8(4) . . ?
O25 C106 C107 129.5(4) . . ?
N16 C106 C107 110.6(4) . . ?
C108 C107 C106 105.0(4) . . ?
C108 C107 H107 127.5 . . ?
C106 C107 H107 127.5 . . ?
N17 C108 C107 106.6(4) . . ?
N17 C108 C109 122.3(4) . . ?
C107 C108 C109 131.0(4) . . ?
C110 C109 C114 118.3(4) . . ?
C110 C109 C108 121.0(4) . . ?
C114 C109 C108 120.6(4) . . ?
C111 C110 C109 121.4(5) . . ?
C111 C110 H110 119.3 . . ?
C109 C110 H110 119.3 . . ?
C110 C111 C112 119.7(5) . . ?
C110 C111 H111 120.2 . . ?
C112 C111 H111 120.2 . . ?
C113 C112 C111 119.9(5) . . ?
C113 C112 H112 120.1 . . ?
C111 C112 H112 120.1 . . ?
C112 C113 C114 120.4(5) . . ?
C112 C113 H113 119.8 . . ?
C114 C113 H113 119.8 . . ?
C113 C114 C109 120.4(5) . . ?
C113 C114 H114 119.8 . . ?
C109 C114 H114 119.8 . . ?
O26 C115 N18 122.5(4) . . ?
O26 C115 C116 128.0(4) . . ?
N18 C115 C116 109.5(4) . . ?
C117 C116 C115 106.6(4) . . ?
C117 C116 H116 126.7 . . ?
C115 C116 H116 126.7 . . ?
N19 C117 C116 106.8(4) . . ?
N19 C117 C118 120.9(5) . . ?
C116 C117 C118 132.3(5) . . ?
C19A C118 C123 95.1(11) . . ?
C19A C118 C117 130.3(11) . . ?
C123 C118 C117 120.9(7) . . ?
C19A C118 C19B 39.8(10) . . ?
C123 C118 C19B 119.0(8) . . ?
C117 C118 C19B 120.0(7) . . ?
C118 C19A C20A 130.4(18) . . ?
C118 C19A C123 48.5(8) . . ?
C20A C19A C123 91.6(13) . . ?
C118 C19A H19A 114.8 . . ?
C20A C19A H19A 114.8 . . ?
C123 C19A H19A 139.0 . . ?
C21A C20A C19A 120(2) . . ?
C21A C20A H20A 120.0 . . ?
C19A C20A H20A 120.0 . . ?
C20A C21A C22A 114(2) . . ?
C20A C21A H21A 122.9 . . ?
C22A C21A H21A 122.9 . . ?
C123 C22A C21A 100.7(17) . . ?
C123 C22A H22B 129.7 . . ?
C21A C22A H22B 129.7 . . ?
C20B C19B C118 126.9(12) . . ?
C20B C19B H19B 116.5 . . ?
C118 C19B H19B 116.5 . . ?
C21B C20B C19B 113.0(15) . . ?
C21B C20B H20B 123.5 . . ?
C19B C20B H20B 123.5 . . ?
C20B C21B C22B 125.9(16) . . ?
C20B C21B H21B 117.0 . . ?
C22B C21B H21B 117.0 . . ?
C21B C22B C123 123.1(14) . . ?
C21B C22B H22B 118.5 . . ?
C123 C22B H22B 118.5 . . ?
C22A C123 C118 141.3(13) . . ?
C22A C123 C22B 32.2(9) . . ?
C118 C123 C22B 111.2(10) . . ?
C22A C123 C19A 107.1(12) . . ?
C118 C123 C19A 36.4(6) . . ?
C22B C123 C19A 82.5(10) . . ?
C22A C123 H123 109.3 . . ?
C118 C123 H123 109.3 . . ?
C22B C123 H123 137.0 . . ?
C19A C123 H123 140.5 . . ?
N20 C124 O28 119.8(4) . . ?
N20 C124 C125 110.7(4) . . ?
O28 C124 C125 129.5(4) . . ?
C126 C125 C124 105.6(4) . . ?
C126 C125 H125 127.2 . . ?
C124 C125 H125 127.2 . . ?
N21 C126 C125 106.5(4) . . ?
N21 C126 C127 122.2(4) . . ?
C125 C126 C127 131.3(4) . . ?
C132 C127 C128 118.7(4) . . ?
C132 C127 C126 121.4(4) . . ?
C128 C127 C126 119.9(4) . . ?
C129 C128 C127 120.5(5) . . ?
C129 C128 H128 119.7 . . ?
C127 C128 H128 119.8 . . ?
C130 C129 C128 120.3(5) . . ?
C130 C129 H129 119.9 . . ?
C128 C129 H129 119.9 . . ?
C131 C130 C129 119.4(5) . . ?
C131 C130 H130 120.3 . . ?
C129 C130 H130 120.3 . . ?
C130 C131 C132 121.1(5) . . ?
C130 C131 H131 119.4 . . ?
C132 C131 H131 119.4 . . ?
C127 C132 C131 120.0(5) . . ?
C127 C132 H132 120.0 . . ?
C131 C132 H132 120.0 . . ?
O30 C133 O29 127.3(4) . . ?
O30 C133 C134 116.0(4) . . ?
O29 C133 C134 116.7(4) . . ?
C137 C134 C135 110.8(6) . . ?
C137 C134 C133 111.6(5) . . ?
C135 C134 C133 108.9(4) . . ?
C137 C134 C136 111.1(5) . . ?
C135 C134 C136 108.3(5) . . ?
C133 C134 C136 106.1(4) . . ?
C134 C135 H13D 109.5 . . ?
C134 C135 H13E 109.5 . . ?
H13D C135 H13E 109.5 . . ?
C134 C135 H13F 109.5 . . ?
H13D C135 H13F 109.5 . . ?
H13E C135 H13F 109.5 . . ?
C134 C136 H13G 109.5 . . ?
C134 C136 H13H 109.5 . . ?
H13G C136 H13H 109.5 . . ?
C134 C136 H13I 109.5 . . ?
H13G C136 H13I 109.5 . . ?
H13H C136 H13I 109.5 . . ?
C134 C137 H13J 109.5 . . ?
C134 C137 H13K 109.5 . . ?
H13J C137 H13K 109.5 . . ?
C134 C137 H13L 109.5 . . ?
H13J C137 H13L 109.5 . . ?
H13K C137 H13L 109.5 . . ?
O31 C138 O32 125.0(4) . . ?
O31 C138 C139 116.6(4) . . ?
O32 C138 C139 118.3(5) . . ?
C141 C139 C42B 134.5(9) . . ?
C141 C139 C142 110.4(11) . . ?
C42B C139 C142 53.5(8) . . ?
C141 C139 C138 110.6(8) . . ?
C42B C139 C138 114.9(6) . . ?
C142 C139 C138 109.2(7) . . ?
C141 C139 C140 111.3(12) . . ?
C42B C139 C140 59.1(9) . . ?
C142 C139 C140 112.4(11) . . ?
C138 C139 C140 102.8(8) . . ?
C141 C139 C40B 54.4(9) . . ?
C42B C139 C40B 108.6(8) . . ?
C142 C139 C40B 141.4(8) . . ?
C138 C139 C40B 109.3(5) . . ?
C140 C139 C40B 58.4(9) . . ?
C141 C139 C41B 54.6(9) . . ?
C42B C139 C41B 110.1(8) . . ?
C142 C139 C41B 60.8(9) . . ?
C138 C139 C41B 106.1(6) . . ?
C140 C139 C41B 150.9(9) . . ?
C40B C139 C41B 107.6(8) . . ?
C139 C140 H14D 109.5 . . ?
C139 C140 H14E 109.5 . . ?
H14D C140 H14E 109.5 . . ?
C139 C140 H14F 109.5 . . ?
H14D C140 H14F 109.5 . . ?
H14E C140 H14F 109.5 . . ?
C139 C141 H14G 109.5 . . ?
C139 C141 H14H 109.5 . . ?
H14G C141 H14H 109.5 . . ?
C139 C141 H14I 109.5 . . ?
H14G C141 H14I 109.5 . . ?
H14H C141 H14I 109.5 . . ?
C139 C142 H14J 109.5 . . ?
C139 C142 H14K 109.5 . . ?
H14J C142 H14K 109.5 . . ?
C139 C142 H14L 109.5 . . ?
H14J C142 H14L 109.5 . . ?
H14K C142 H14L 109.5 . . ?
C139 C40B H40A 109.5 . . ?
C139 C40B H40B 109.5 . . ?
H40A C40B H40B 109.5 . . ?
C139 C40B H40C 109.5 . . ?
H40A C40B H40C 109.5 . . ?
H40B C40B H40C 109.5 . . ?
C139 C41B H41A 109.5 . . ?
C139 C41B H41B 109.5 . . ?
H41A C41B H41B 109.5 . . ?
C139 C41B H41C 109.5 . . ?
H41A C41B H41C 109.5 . . ?
H41B C41B H41C 109.5 . . ?
C139 C42B H42A 109.5 . . ?
C139 C42B H42B 109.5 . . ?
H42A C42B H42B 109.5 . . ?
C139 C42B H42C 109.5 . . ?
H42A C42B H42C 109.5 . . ?
H42B C42B H42C 109.5 . . ?
C143 O33 Ni7 130.8(3) . . ?
C143 O34 H34 109.5 . . ?
O33 C143 O34 122.7(4) . . ?
O33 C143 C144 124.1(5) . . ?
O34 C143 C144 113.2(4) . . ?
C145 C144 C143 110.7(5) . . ?
C145 C144 C147 114.8(6) . . ?
C143 C144 C147 108.7(5) . . ?
C145 C144 C146 106.3(7) . . ?
C143 C144 C146 107.3(6) . . ?
C147 C144 C146 108.8(6) . . ?
C144 C145 H14M 109.5 . . ?
C144 C145 H14N 109.5 . . ?
H14M C145 H14N 109.5 . . ?
C144 C145 H14O 109.5 . . ?
H14M C145 H14O 109.5 . . ?
H14N C145 H14O 109.5 . . ?
C144 C146 H14P 109.5 . . ?
C144 C146 H14Q 109.5 . . ?
H14P C146 H14Q 109.5 . . ?
C144 C146 H14R 109.5 . . ?
H14P C146 H14R 109.5 . . ?
H14Q C146 H14R 109.5 . . ?
C144 C147 H14S 109.5 . . ?
C144 C147 H14T 109.5 . . ?
H14S C147 H14T 109.5 . . ?
C144 C147 H14U 109.5 . . ?
H14S C147 H14U 109.5 . . ?
H14T C147 H14U 109.5 . . ?
C148 O35 Ni7 132.9(6) . . ?
C148 O36 H36 109.5 . . ?
O35 C148 O36 117.7(8) . . ?
O35 C148 C149 132.7(9) . . ?
O36 C148 C149 109.6(8) . . ?
C148 C149 C150 111.1(8) . . ?
C148 C149 C152 111.5(9) . . ?
C150 C149 C152 112.3(8) . . ?
C148 C149 C151 102.2(9) . . ?
C150 C149 C151 108.5(8) . . ?
C152 C149 C151 110.7(8) . . ?
C149 C150 H15A 109.5 . . ?
C149 C150 H15B 109.5 . . ?
H15A C150 H15B 109.5 . . ?
C149 C150 H15C 109.5 . . ?
H15A C150 H15C 109.5 . . ?
H15B C150 H15C 109.5 . . ?
C149 C151 H15D 109.5 . . ?
C149 C151 H15E 109.5 . . ?
H15D C151 H15E 109.5 . . ?
C149 C151 H15F 109.5 . . ?
H15D C151 H15F 109.5 . . ?
H15E C151 H15F 109.5 . . ?
C149 C152 H15G 109.5 . . ?
C149 C152 H15H 109.5 . . ?
H15G C152 H15H 109.5 . . ?
C149 C152 H15I 109.5 . . ?
H15G C152 H15I 109.5 . . ?
H15H C152 H15I 109.5 . . ?
N22 C153 O37 121.1(5) . . ?
N22 C153 C154 112.2(5) . . ?
O37 C153 C154 126.7(5) . . ?
C155 C154 C153 104.8(5) . . ?
C155 C154 H154 127.6 . . ?
C153 C154 H154 127.6 . . ?
N23 C155 C154 106.6(5) . . ?
N23 C155 C156 123.4(5) . . ?
C154 C155 C156 130.0(5) . . ?
C161 C156 C157 118.3(5) . . ?
C161 C156 C155 122.7(5) . . ?
C157 C156 C155 119.0(5) . . ?
C158 C157 C156 120.2(5) . . ?
C158 C157 H157 119.9 . . ?
C156 C157 H157 119.9 . . ?
C159 C158 C157 121.0(5) . . ?
C159 C158 H158 119.5 . . ?
C157 C158 H158 119.5 . . ?
C158 C159 C160 118.9(6) . . ?
C158 C159 H159 120.6 . . ?
C160 C159 H159 120.6 . . ?
C161 C160 C159 121.1(6) . . ?
C161 C160 H160 119.5 . . ?
C159 C160 H160 119.5 . . ?
C160 C161 C156 120.6(5) . . ?
C160 C161 H161 119.7 . . ?
C156 C161 H161 119.7 . . ?
N1S C1S C2S 178.0(7) . . ?
C1S C2S H2S1 109.5 . . ?
C1S C2S H2S2 109.5 . . ?
H2S1 C2S H2S2 109.5 . . ?
C1S C2S H2S3 109.5 . . ?
H2S1 C2S H2S3 109.5 . . ?
H2S2 C2S H2S3 109.5 . . ?
N2S C3S C4S 177.5(15) . . ?
N3S C5S C6S 177(2) . . ?
N4S C7S C8S 166(2) . . ?
N5S C9S C10S 173(2) . . ?
N6S C11S C12S 156(2) . . ?
C14S C13S N7S 167(2) . . ?

loop_
_geom_bond_atom_site_label_1
_geom_bond_atom_site_label_2
_geom_bond_distance
_geom_bond_site_symmetry_2
_geom_bond_publ_flag
Sr1 O18 2.499(3) . ?
Sr1 O17 2.515(3) . ?
Sr1 O20 2.533(3) . ?
Sr1 O15 2.533(3) . ?
Sr1 O13 2.586(3) . ?
Sr1 O22 2.596(3) . ?
Sr1 O11 2.822(3) . ?
Sr1 O24 2.923(3) . ?
Sr1 Ni5 3.4316(6) . ?
Sr1 Ni4 3.4356(6) . ?
Ni1 O1 2.010(3) . ?
Ni1 O3 2.012(3) . ?
Ni1 O5 2.071(3) . ?
Ni1 N1 2.078(4) . ?
Ni1 O7 2.120(3) . ?
Ni1 N5 2.138(4) . ?
Ni2 O6 2.042(3) . ?
Ni2 O1 2.046(3) . ?
Ni2 N6 2.067(4) . ?
Ni2 O4 2.072(3) . ?
Ni2 O10 2.082(3) . ?
Ni2 N8 2.122(3) . ?
Ni3 O10 2.030(3) . ?
Ni3 N3 2.044(4) . ?
Ni3 N12 2.062(4) . ?
Ni3 O1 2.083(3) . ?
Ni3 O12 2.097(3) . ?
Ni3 O9 2.118(3) . ?
Ni4 N10 2.019(3) . ?
Ni4 O16 2.020(3) . ?
Ni4 O13 2.062(3) . ?
Ni4 O9 2.075(3) . ?
Ni4 O14 2.090(3) . ?
Ni4 O15 2.146(3) . ?
Ni4 C72 2.453(4) . ?
Ni5 N18 2.015(4) . ?
Ni5 O19 2.039(3) . ?
Ni5 O22 2.054(3) . ?
Ni5 O21 2.086(3) . ?
Ni5 O25 2.087(3) . ?
Ni5 O20 2.139(3) . ?
Ni5 C87 2.440(5) . ?
Ni6 O26 2.024(3) . ?
Ni6 N14 2.044(4) . ?
Ni6 O27 2.075(3) . ?
Ni6 N20 2.076(4) . ?
Ni6 O23 2.090(3) . ?
Ni6 O25 2.158(3) . ?
Ni7 O31 1.997(4) . ?
Ni7 O27 2.007(3) . ?
Ni7 O29 2.034(3) . ?
Ni7 O33 2.086(3) . ?
Ni7 O28 2.109(3) . ?
Ni7 O35 2.158(5) . ?
Ni8 O30 2.048(3) . ?
Ni8 O32 2.072(3) . ?
Ni8 O27 2.074(3) . ?
Ni8 N16 2.080(4) . ?
Ni8 N22 2.082(4) . ?
Ni8 O26 2.084(3) . ?
O2 C1 1.338(6) . ?
O2 H2 0.8400 . ?
O3 C10 1.247(5) . ?
O4 C10 1.272(5) . ?
O5 C15 1.271(5) . ?
O6 C15 1.255(5) . ?
O7 C20 1.333(5) . ?
O8 C31 1.337(6) . ?
O8 H8 0.8400 . ?
O9 C40 1.331(5) . ?
O10 C49 1.315(5) . ?
O11 C58 1.343(5) . ?
O12 C67 1.249(5) . ?
O13 C67 1.264(5) . ?
O14 C72 1.257(5) . ?
O15 C72 1.282(5) . ?
O16 C77 1.275(5) . ?
O17 C77 1.247(5) . ?
O18 C82 1.246(5) . ?
O19 C82 1.272(5) . ?
O20 C87 1.279(5) . ?
O21 C87 1.255(5) . ?
O22 C92 1.274(5) . ?
O23 C92 1.257(5) . ?
O24 C97 1.351(5) . ?
O25 C106 1.335(5) . ?
O26 C115 1.316(5) . ?
O28 C124 1.339(5) . ?
O29 C133 1.274(6) . ?
O30 C133 1.248(6) . ?
O31 C138 1.244(6) . ?
O32 C138 1.271(6) . ?
O37 C153 1.337(6) . ?
O37 H37 0.8400 . ?
N1 C1 1.324(6) . ?
N1 N2 1.367(5) . ?
N2 C3 1.354(6) . ?
N2 H2A 0.8800 . ?
N3 C20 1.321(6) . ?
N3 N4 1.366(5) . ?
N4 C22 1.352(7) . ?
N4 H4 0.8800 . ?
N5 C29 1.134(6) . ?
N6 C31 1.335(5) . ?
N6 N7 1.361(5) . ?
N7 C33 1.349(5) . ?
N7 H7 0.8800 . ?
N8 C40 1.341(5) . ?
N8 N9 1.365(5) . ?
N9 C42 1.343(5) . ?
N9 H9 0.8800 . ?
N10 C49 1.336(6) . ?
N10 N11 1.367(5) . ?
N11 C51 1.346(6) . ?
N11 H11 0.8800 . ?
N12 C58 1.334(5) . ?
N12 N13 1.350(5) . ?
N13 C60 1.352(5) . ?
N13 H13 0.8800 . ?
N14 C97 1.338(6) . ?
N14 N15 1.356(5) . ?
N15 C99 1.357(6) . ?
N15 H15 0.8800 . ?
N16 C106 1.341(5) . ?
N16 N17 1.354(5) . ?
N17 C108 1.342(6) . ?
N17 H17 0.8800 . ?
N18 C115 1.334(6) . ?
N18 N19 1.365(5) . ?
N19 C117 1.350(6) . ?
N19 H19 0.8800 . ?
N20 C124 1.332(5) . ?
N20 N21 1.364(5) . ?
N21 C126 1.345(5) . ?
N21 H21 0.8800 . ?
N22 C153 1.328(6) . ?
N22 N23 1.363(5) . ?
N23 C155 1.348(6) . ?
N23 H23 0.8800 . ?
C1 C2 1.400(6) . ?
C2 C3 1.365(7) . ?
C2 H2B 0.9500 . ?
C3 C4 1.469(7) . ?
C4 C5 1.375(7) . ?
C4 C9 1.391(7) . ?
C5 C6 1.383(7) . ?
C5 H5 0.9500 . ?
C6 C7 1.360(8) . ?
C6 H6 0.9500 . ?
C7 C8 1.413(9) . ?
C7 H7A 0.9500 . ?
C8 C9 1.382(8) . ?
C8 H8A 0.9500 . ?
C9 H9A 0.9500 . ?
C10 C11 1.536(6) . ?
C11 C12 1.437(9) . ?
C11 C13 1.520(7) . ?
C11 C14 1.572(10) . ?
C12 H12A 0.9800 . ?
C12 H12B 0.9800 . ?
C12 H12C 0.9800 . ?
C13 H13A 0.9800 . ?
C13 H13B 0.9800 . ?
C13 H13C 0.9800 . ?
C14 H14A 0.9800 . ?
C14 H14B 0.9800 . ?
C14 H14C 0.9800 . ?
C15 C16 1.541(6) . ?
C16 C19 1.521(7) . ?
C16 C18 1.529(7) . ?
C16 C17 1.531(7) . ?
C17 H17A 0.9800 . ?
C17 H17B 0.9800 . ?
C17 H17C 0.9800 . ?
C18 H18A 0.9800 . ?
C18 H18B 0.9800 . ?
C18 H18C 0.9800 . ?
C19 H19A 0.9800 . ?
C19 H19B 0.9800 . ?
C19 H19C 0.9800 . ?
C20 C21 1.407(6) . ?
C21 C22 1.369(7) . ?
C21 H21A 0.9500 . ?
C22 C23 1.510(6) . ?
C22 C23B 1.561(15) . ?
C23 C24 1.3900 . ?
C23 C28 1.3900 . ?
C24 C23B 1.387(15) . ?
C24 C25 1.3900 . ?
C24 H24 0.9500 . ?
C25 C26 1.3900 . ?
C25 C26B 1.540(19) . ?
C25 H25 0.9500 . ?
C26 C27 1.3900 . ?
C26 H26 0.9500 . ?
C27 C28 1.3900 . ?
C27 H27 0.9500 . ?
C28 H28 0.9500 . ?
C23B C28B 1.38(2) . ?
C26B C27B 1.47(2) . ?
C26B H26B 0.9500 . ?
C27B C28B 1.38(2) . ?
C27B H27B 0.9500 . ?
C28B H28B 0.9500 . ?
C29 C30 1.461(7) . ?
C30 H30A 0.9800 . ?
C30 H30B 0.9800 . ?
C30 H30C 0.9800 . ?
C31 C32 1.403(7) . ?
C32 C33 1.373(6) . ?
C32 H32 0.9500 . ?
C33 C34 1.465(6) . ?
C34 C39 1.397(6) . ?
C34 C35 1.402(6) . ?
C35 C36 1.379(7) . ?
C35 H35 0.9500 . ?
C36 C37 1.392(7) . ?
C36 H36A 0.9500 . ?
C37 C38 1.378(7) . ?
C37 H37A 0.9500 . ?
C38 C39 1.383(7) . ?
C38 H38 0.9500 . ?
C39 H39 0.9500 . ?
C40 C41 1.402(6) . ?
C41 C42 1.378(6) . ?
C41 H41 0.9500 . ?
C42 C43 1.470(6) . ?
C43 C48 1.382(6) . ?
C43 C44 1.388(6) . ?
C44 C45 1.392(7) . ?
C44 H44 0.9500 . ?
C45 C46 1.374(7) . ?
C45 H45 0.9500 . ?
C46 C47 1.382(7) . ?
C46 H46 0.9500 . ?
C47 C48 1.400(7) . ?
C47 H47 0.9500 . ?
C48 H48 0.9500 . ?
C49 C50 1.412(6) . ?
C50 C51 1.365(7) . ?
C50 H50 0.9500 . ?
C51 C52 1.481(7) . ?
C52 C53 1.326(8) . ?
C52 C57 1.461(15) . ?
C52 C57B 1.536(12) . ?
C53 C54 1.399(8) . ?
C53 H53 0.9500 . ?
C54 C55 1.296(18) . ?
C54 C55B 1.398(14) . ?
C54 H54 0.9500 . ?
C55 C56 1.29(2) . ?
C55 H55 0.9500 . ?
C56 C57 1.386(17) . ?
C56 H56 0.9500 . ?
C57 H57 0.9500 . ?
C55B C56B 1.430(16) . ?
C55B H55B 0.9500 . ?
C56B C57B 1.355(14) . ?
C56B H56B 0.9500 . ?
C57B H57B 0.9500 . ?
C58 C59 1.398(6) . ?
C59 C60 1.369(6) . ?
C59 H59 0.9500 . ?
C60 C61 1.473(6) . ?
C61 C62 1.383(6) . ?
C61 C66 1.397(7) . ?
C62 C63 1.394(7) . ?
C62 H62 0.9500 . ?
C63 C64 1.381(8) . ?
C63 H63 0.9500 . ?
C64 C65 1.389(8) . ?
C64 H64 0.9500 . ?
C65 C66 1.380(7) . ?
C65 H65 0.9500 . ?
C66 H66 0.9500 . ?
C67 C68 1.541(6) . ?
C68 C71 1.515(7) . ?
C68 C70 1.527(7) . ?
C68 C69 1.528(7) . ?
C69 H69A 0.9800 . ?
C69 H69B 0.9800 . ?
C69 H69C 0.9800 . ?
C70 H70A 0.9800 . ?
C70 H70B 0.9800 . ?
C70 H70C 0.9800 . ?
C71 H71A 0.9800 . ?
C71 H71B 0.9800 . ?
C71 H71C 0.9800 . ?
C72 C73 1.518(6) . ?
C73 C74 1.519(7) . ?
C73 C76 1.520(7) . ?
C73 C75 1.532(7) . ?
C74 H74A 0.9800 . ?
C74 H74B 0.9800 . ?
C74 H74C 0.9800 . ?
C75 H75A 0.9800 . ?
C75 H75B 0.9800 . ?
C75 H75C 0.9800 . ?
C76 H76A 0.9800 . ?
C76 H76B 0.9800 . ?
C76 H76C 0.9800 . ?
C77 C78 1.543(6) . ?
C78 C79 1.522(6) . ?
C78 C81 1.526(7) . ?
C78 C80 1.536(8) . ?
C79 H79A 0.9800 . ?
C79 H79B 0.9800 . ?
C79 H79C 0.9800 . ?
C80 H80A 0.9800 . ?
C80 H80B 0.9800 . ?
C80 H80C 0.9800 . ?
C81 H81A 0.9800 . ?
C81 H81B 0.9800 . ?
C81 H81C 0.9800 . ?
C82 C83 1.549(6) . ?
C83 C86 1.506(8) . ?
C83 C84 1.510(9) . ?
C83 C85 1.548(8) . ?
C84 H84A 0.9800 . ?
C84 H84B 0.9800 . ?
C84 H84C 0.9800 . ?
C85 H85A 0.9800 . ?
C85 H85B 0.9800 . ?
C85 H85C 0.9800 . ?
C86 H86A 0.9800 . ?
C86 H86B 0.9800 . ?
C86 H86C 0.9800 . ?
C87 C88 1.523(6) . ?
C88 C89 1.504(7) . ?
C88 C90 1.538(7) . ?
C88 C91 1.543(7) . ?
C89 H89A 0.9800 . ?
C89 H89B 0.9800 . ?
C89 H89C 0.9800 . ?
C90 H90A 0.9800 . ?
C90 H90B 0.9800 . ?
C90 H90C 0.9800 . ?
C91 H91A 0.9800 . ?
C91 H91B 0.9800 . ?
C91 H91C 0.9800 . ?
C92 C93 1.533(6) . ?
C93 C94 1.525(6) . ?
C93 C96 1.528(6) . ?
C93 C95 1.539(7) . ?
C94 H94A 0.9800 . ?
C94 H94B 0.9800 . ?
C94 H94C 0.9800 . ?
C95 H95A 0.9800 . ?
C95 H95B 0.9800 . ?
C95 H95C 0.9800 . ?
C96 H96A 0.9800 . ?
C96 H96B 0.9800 . ?
C96 H96C 0.9800 . ?
C97 C98 1.394(6) . ?
C98 C99 1.387(7) . ?
C98 H98 0.9500 . ?
C99 C100 1.455(7) . ?
C100 C105 1.383(8) . ?
C100 C101 1.405(8) . ?
C101 C102 1.366(9) . ?
C101 H101 0.9500 . ?
C102 C103 1.393(11) . ?
C102 H102 0.9500 . ?
C103 C104 1.366(11) . ?
C103 H103 0.9500 . ?
C104 C105 1.392(8) . ?
C104 H104 0.9500 . ?
C105 H105 0.9500 . ?
C106 C107 1.407(6) . ?
C107 C108 1.393(6) . ?
C107 H107 0.9500 . ?
C108 C109 1.473(6) . ?
C109 C110 1.383(7) . ?
C109 C114 1.398(7) . ?
C110 C111 1.378(7) . ?
C110 H110 0.9500 . ?
C111 C112 1.391(7) . ?
C111 H111 0.9500 . ?
C112 C113 1.370(8) . ?
C112 H112 0.9500 . ?
C113 C114 1.387(7) . ?
C113 H113 0.9500 . ?
C114 H114 0.9500 . ?
C115 C116 1.411(6) . ?
C116 C117 1.358(7) . ?
C116 H116 0.9500 . ?
C117 C118 1.473(8) . ?
C118 C19A 1.109(18) . ?
C118 C123 1.401(10) . ?
C118 C19B 1.486(14) . ?
C19A C20A 1.40(2) . ?
C19A C123 1.86(2) . ?
C19A H19A 0.9500 . ?
C20A C21A 1.25(3) . ?
C20A H20A 0.9500 . ?
C21A C22A 1.53(3) . ?
C21A H21A 0.9500 . ?
C22A C123 1.35(2) . ?
C22A H22B 0.9500 . ?
C19B C20B 1.368(18) . ?
C19B H19B 0.9500 . ?
C20B C21B 1.35(2) . ?
C20B H20B 0.9500 . ?
C21B C22B 1.36(2) . ?
C21B H21B 0.9500 . ?
C22B C123 1.535(17) . ?
C22B H22B 0.9500 . ?
C123 H123 0.9500 . ?
C124 C125 1.402(6) . ?
C125 C126 1.383(6) . ?
C125 H125 0.9500 . ?
C126 C127 1.467(6) . ?
C127 C132 1.378(7) . ?
C127 C128 1.401(6) . ?
C128 C129 1.387(7) . ?
C128 H128 0.9500 . ?
C129 C130 1.384(7) . ?
C129 H129 0.9500 . ?
C130 C131 1.364(7) . ?
C130 H130 0.9500 . ?
C131 C132 1.401(7) . ?
C131 H131 0.9500 . ?
C132 H132 0.9500 . ?
C133 C134 1.535(6) . ?
C134 C137 1.507(8) . ?
C134 C135 1.531(8) . ?
C134 C136 1.539(8) . ?
C135 H13D 0.9800 . ?
C135 H13E 0.9800 . ?
C135 H13F 0.9800 . ?
C136 H13G 0.9800 . ?
C136 H13H 0.9800 . ?
C136 H13I 0.9800 . ?
C137 H13J 0.9800 . ?
C137 H13K 0.9800 . ?
C137 H13L 0.9800 . ?
C138 C139 1.524(7) . ?
C139 C141 1.472(17) . ?
C139 C42B 1.507(12) . ?
C139 C142 1.520(15) . ?
C139 C140 1.526(18) . ?
C139 C40B 1.531(11) . ?
C139 C41B 1.559(13) . ?
C140 H14D 0.9800 . ?
C140 H14E 0.9800 . ?
C140 H14F 0.9800 . ?
C141 H14G 0.9800 . ?
C141 H14H 0.9800 . ?
C141 H14I 0.9800 . ?
C142 H14J 0.9800 . ?
C142 H14K 0.9800 . ?
C142 H14L 0.9800 . ?
C40B H40A 0.9800 . ?
C40B H40B 0.9800 . ?
C40B H40C 0.9800 . ?
C41B H41A 0.9800 . ?
C41B H41B 0.9800 . ?
C41B H41C 0.9800 . ?
C42B H42A 0.9800 . ?
C42B H42B 0.9800 . ?
C42B H42C 0.9800 . ?
O33 C143 1.196(6) . ?
O34 C143 1.348(6) . ?
O34 H34 0.8400 . ?
C143 C144 1.498(7) . ?
C144 C145 1.493(8) . ?
C144 C147 1.514(8) . ?
C144 C146 1.579(9) . ?
C145 H14M 0.9800 . ?
C145 H14N 0.9800 . ?
C145 H14O 0.9800 . ?
C146 H14P 0.9800 . ?
C146 H14Q 0.9800 . ?
C146 H14R 0.9800 . ?
C147 H14S 0.9800 . ?
C147 H14T 0.9800 . ?
C147 H14U 0.9800 . ?
O35 C148 1.167(7) . ?
O36 C148 1.439(9) . ?
O36 H36 0.8400 . ?
C148 C149 1.486(8) . ?
C149 C150 1.486(7) . ?
C149 C152 1.526(7) . ?
C149 C151 1.572(8) . ?
C150 H15A 0.9800 . ?
C150 H15B 0.9800 . ?
C150 H15C 0.9800 . ?
C151 H15D 0.9800 . ?
C151 H15E 0.9800 . ?
C151 H15F 0.9800 . ?
C152 H15G 0.9800 . ?
C152 H15H 0.9800 . ?
C152 H15I 0.9800 . ?
C153 C154 1.400(8) . ?
C154 C155 1.379(8) . ?
C154 H154 0.9500 . ?
C155 C156 1.465(7) . ?
C156 C161 1.387(7) . ?
C156 C157 1.399(7) . ?
C157 C158 1.373(8) . ?
C157 H157 0.9500 . ?
C158 C159 1.372(9) . ?
C158 H158 0.9500 . ?
C159 C160 1.378(8) . ?
C159 H159 0.9500 . ?
C160 C161 1.365(8) . ?
C160 H160 0.9500 . ?
C161 H161 0.9500 . ?
N1S C1S 1.130(7) . ?
C1S C2S 1.452(8) . ?
C2S H2S1 0.9800 . ?
C2S H2S2 0.9800 . ?
C2S H2S3 0.9800 . ?
N2S C3S 1.188(17) . ?
C3S C4S 1.262(16) . ?
C4S H4S1 0.9800 . ?
C4S H4S2 0.9800 . ?
C4S H4S3 0.9800 . ?
N3S C5S 1.234(18) . ?
C5S C6S 1.441(18) . ?
C6S H6S1 0.9800 . ?
C6S H6S2 0.9800 . ?
C6S H6S3 0.9800 . ?
N4S C7S 0.984(17) . ?
C7S C8S 1.57(3) . ?
C8S H8S1 0.9800 . ?
C8S H8S2 0.9800 . ?
C8S H8S3 0.9800 . ?
N5S C9S 1.16(2) . ?
C9S C10S 1.35(3) . ?
C10S H10A 0.9800 . ?
C10S H10B 0.9800 . ?
C10S H10C 0.9800 . ?
N6S C11S 1.22(2) . ?
C11S C12S 1.87(3) . ?
C12S H12D 0.9800 . ?
C12S H12E 0.9800 . ?
C12S H12F 0.9800 . ?
N7S C13S 1.33(2) . ?
C13S C14S 1.24(3) . ?
C14S H14V 0.9911 . ?
C14S H14W 0.9906 . ?
C14S H14$ 0.9913 . ?

loop_
_geom_hbond_atom_site_label_D
_geom_hbond_atom_site_label_H
_geom_hbond_atom_site_label_A
_geom_hbond_distance_DH
_geom_hbond_distance_HA
_geom_hbond_distance_DA
_geom_hbond_angle_DHA
_geom_hbond_site_symmetry_A
O2 H2 O7 0.84 1.71 2.518(4) 160.5 .
O8 H8 O4 0.84 1.81 2.621(4) 162.4 .
O37 H37 O32 0.84 1.79 2.603(5) 161.7 .
N2 H2A O5 0.88 2.30 2.805(5) 116.1 .
N4 H4 O12 0.88 2.33 2.779(5) 111.8 .
N7 H7 N8 0.88 2.48 2.943(5) 113.5 .
N7 H7 O14 0.88 2.61 3.483(5) 170.1 .
N9 H9 N1S 0.88 2.24 3.023(6) 147.3 2_666
N11 H11 O16 0.88 2.24 2.753(5) 117.2 .
N13 H13 O7 0.88 1.96 2.784(5) 155.1 .
N15 H15 O28 0.88 2.00 2.834(5) 157.4 .
N17 H17 N4S 0.88 2.44 3.231(9) 149.8 1_656
N19 H19 O19 0.88 2.16 2.704(5) 119.4 .
N21 H21 O23 0.88 2.32 2.764(5) 111.7 .
N23 H23 N16 0.88 2.47 2.922(6) 112.3 .
O34 H34 O28 0.84 1.66 2.486(5) 169.1 .
O36 H36 O29 0.84 1.86 2.687(14) 166.6 .

loop_
_geom_torsion_atom_site_label_1
_geom_torsion_atom_site_label_2
_geom_torsion_atom_site_label_3
_geom_torsion_atom_site_label_4
_geom_torsion
_geom_torsion_site_symmetry_1
_geom_torsion_site_symmetry_2
_geom_torsion_site_symmetry_3
_geom_torsion_site_symmetry_4
_geom_torsion_publ_flag
O18 Sr1 Ni4 N10 149.6(2) . . . . ?
O17 Sr1 Ni4 N10 82.2(2) . . . . ?
O20 Sr1 Ni4 N10 46.2(2) . . . . ?
O15 Sr1 Ni4 N10 178.9(2) . . . . ?
O13 Sr1 Ni4 N10 -12.5(2) . . . . ?
O22 Sr1 Ni4 N10 -109.8(2) . . . . ?
O11 Sr1 Ni4 N10 -94.4(2) . . . . ?
O24 Sr1 Ni4 N10 -36.5(2) . . . . ?
Ni5 Sr1 Ni4 N10 -53.5(3) . . . . ?
O18 Sr1 Ni4 O16 67.20(13) . . . . ?
O17 Sr1 Ni4 O16 -0.20(12) . . . . ?
O20 Sr1 Ni4 O16 -36.16(14) . . . . ?
O15 Sr1 Ni4 O16 96.53(14) . . . . ?
O13 Sr1 Ni4 O16 -94.85(14) . . . . ?
O22 Sr1 Ni4 O16 167.84(13) . . . . ?
O11 Sr1 Ni4 O16 -176.80(11) . . . . ?
O24 Sr1 Ni4 O16 -118.86(11) . . . . ?
Ni5 Sr1 Ni4 O16 -135.9(2) . . . . ?
O18 Sr1 Ni4 O13 162.05(14) . . . . ?
O17 Sr1 Ni4 O13 94.65(13) . . . . ?
O20 Sr1 Ni4 O13 58.70(15) . . . . ?
O15 Sr1 Ni4 O13 -168.62(15) . . . . ?
O22 Sr1 Ni4 O13 -97.31(15) . . . . ?
O11 Sr1 Ni4 O13 -81.95(12) . . . . ?
O24 Sr1 Ni4 O13 -24.01(12) . . . . ?
Ni5 Sr1 Ni4 O13 -41.1(2) . . . . ?
O18 Sr1 Ni4 O9 -112.04(12) . . . . ?
O17 Sr1 Ni4 O9 -179.44(11) . . . . ?
O20 Sr1 Ni4 O9 144.61(13) . . . . ?
O15 Sr1 Ni4 O9 -82.71(13) . . . . ?
O13 Sr1 Ni4 O9 85.91(13) . . . . ?
O22 Sr1 Ni4 O9 -11.39(13) . . . . ?
O11 Sr1 Ni4 O9 3.96(10) . . . . ?
O24 Sr1 Ni4 O9 61.90(10) . . . . ?
Ni5 Sr1 Ni4 O9 44.9(2) . . . . ?
O18 Sr1 Ni4 O14 -19.93(12) . . . . ?
O17 Sr1 Ni4 O14 -87.33(12) . . . . ?
O20 Sr1 Ni4 O14 -123.28(14) . . . . ?
O15 Sr1 Ni4 O14 9.41(14) . . . . ?
O13 Sr1 Ni4 O14 178.02(14) . . . . ?
O22 Sr1 Ni4 O14 80.72(13) . . . . ?
O11 Sr1 Ni4 O14 96.07(11) . . . . ?
O24 Sr1 Ni4 O14 154.01(11) . . . . ?
Ni5 Sr1 Ni4 O14 136.96(19) . . . . ?
O18 Sr1 Ni4 O15 -29.33(14) . . . . ?
O17 Sr1 Ni4 O15 -96.73(14) . . . . ?
O20 Sr1 Ni4 O15 -132.69(15) . . . . ?
O13 Sr1 Ni4 O15 168.62(15) . . . . ?
O22 Sr1 Ni4 O15 71.31(15) . . . . ?
O11 Sr1 Ni4 O15 86.67(12) . . . . ?
O24 Sr1 Ni4 O15 144.61(12) . . . . ?
Ni5 Sr1 Ni4 O15 127.6(2) . . . . ?
O18 Sr1 Ni4 C72 -22.37(13) . . . . ?
O17 Sr1 Ni4 C72 -89.77(13) . . . . ?
O20 Sr1 Ni4 C72 -125.73(15) . . . . ?
O15 Sr1 Ni4 C72 6.96(15) . . . . ?
O13 Sr1 Ni4 C72 175.58(15) . . . . ?
O22 Sr1 Ni4 C72 78.27(14) . . . . ?
O11 Sr1 Ni4 C72 93.63(12) . . . . ?
O24 Sr1 Ni4 C72 151.57(12) . . . . ?
Ni5 Sr1 Ni4 C72 134.5(2) . . . . ?
O18 Sr1 Ni5 N18 82.0(2) . . . . ?
O17 Sr1 Ni5 N18 150.4(2) . . . . ?
O20 Sr1 Ni5 N18 176.9(2) . . . . ?
O15 Sr1 Ni5 N18 45.2(2) . . . . ?
O13 Sr1 Ni5 N18 -112.7(2) . . . . ?
O22 Sr1 Ni5 N18 -13.5(2) . . . . ?
O11 Sr1 Ni5 N18 -36.4(2) . . . . ?
O24 Sr1 Ni5 N18 -93.7(2) . . . . ?
Ni4 Sr1 Ni5 N18 -76.1(3) . . . . ?
O18 Sr1 Ni5 O19 1.72(12) . . . . ?
O17 Sr1 Ni5 O19 70.12(13) . . . . ?
O20 Sr1 Ni5 O19 96.69(14) . . . . ?
O15 Sr1 Ni5 O19 -35.10(15) . . . . ?
O13 Sr1 Ni5 O19 167.05(13) . . . . ?
O22 Sr1 Ni5 O19 -93.79(14) . . . . ?
O11 Sr1 Ni5 O19 -116.67(11) . . . . ?
O24 Sr1 Ni5 O19 -173.97(11) . . . . ?
Ni4 Sr1 Ni5 O19 -156.3(2) . . . . ?
O18 Sr1 Ni5 O22 95.50(13) . . . . ?
O17 Sr1 Ni5 O22 163.91(13) . . . . ?
O20 Sr1 Ni5 O22 -169.52(15) . . . . ?
O15 Sr1 Ni5 O22 58.69(16) . . . . ?
O13 Sr1 Ni5 O22 -99.16(14) . . . . ?
O11 Sr1 Ni5 O22 -22.88(12) . . . . ?
O24 Sr1 Ni5 O22 -80.18(12) . . . . ?
Ni4 Sr1 Ni5 O22 -62.6(2) . . . . ?
O18 Sr1 Ni5 O21 -83.78(12) . . . . ?
O17 Sr1 Ni5 O21 -15.38(13) . . . . ?
O20 Sr1 Ni5 O21 11.19(14) . . . . ?
O15 Sr1 Ni5 O21 -120.59(15) . . . . ?
O13 Sr1 Ni5 O21 81.55(13) . . . . ?
O22 Sr1 Ni5 O21 -179.28(14) . . . . ?
O11 Sr1 Ni5 O21 157.84(11) . . . . ?
O24 Sr1 Ni5 O21 100.54(11) . . . . ?
Ni4 Sr1 Ni5 O21 118.2(2) . . . . ?
O18 Sr1 Ni5 O25 -178.04(11) . . . . ?
O17 Sr1 Ni5 O25 -109.64(12) . . . . ?
O20 Sr1 Ni5 O25 -83.07(13) . . . . ?
O15 Sr1 Ni5 O25 145.14(14) . . . . ?
O13 Sr1 Ni5 O25 -12.71(13) . . . . ?
O22 Sr1 Ni5 O25 86.45(13) . . . . ?
O11 Sr1 Ni5 O25 63.57(10) . . . . ?
O24 Sr1 Ni5 O25 6.27(10) . . . . ?
Ni4 Sr1 Ni5 O25 23.9(2) . . . . ?
O18 Sr1 Ni5 O20 -94.97(13) . . . . ?
O17 Sr1 Ni5 O20 -26.57(14) . . . . ?
O15 Sr1 Ni5 O20 -131.78(16) . . . . ?
O13 Sr1 Ni5 O20 70.36(14) . . . . ?
O22 Sr1 Ni5 O20 169.52(15) . . . . ?
O11 Sr1 Ni5 O20 146.65(12) . . . . ?
O24 Sr1 Ni5 O20 89.35(12) . . . . ?
Ni4 Sr1 Ni5 O20 107.0(2) . . . . ?
O18 Sr1 Ni5 C87 -86.24(13) . . . . ?
O17 Sr1 Ni5 C87 -17.84(14) . . . . ?
O20 Sr1 Ni5 C87 8.73(15) . . . . ?
O15 Sr1 Ni5 C87 -123.06(16) . . . . ?
O13 Sr1 Ni5 C87 79.09(14) . . . . ?
O22 Sr1 Ni5 C87 178.25(15) . . . . ?
O11 Sr1 Ni5 C87 155.37(12) . . . . ?
O24 Sr1 Ni5 C87 98.07(12) . . . . ?
Ni4 Sr1 Ni5 C87 115.7(2) . . . . ?
O3 Ni1 O1 Ni2 48.08(15) . . . . ?
O5 Ni1 O1 Ni2 -43.76(15) . . . . ?
N1 Ni1 O1 Ni2 -170.1(14) . . . . ?
O7 Ni1 O1 Ni2 136.34(14) . . . . ?
N5 Ni1 O1 Ni2 -135.19(16) . . . . ?
O3 Ni1 O1 Ni3 -74.00(19) . . . . ?
O5 Ni1 O1 Ni3 -165.85(17) . . . . ?
N1 Ni1 O1 Ni3 67.8(15) . . . . ?
O7 Ni1 O1 Ni3 14.26(18) . . . . ?
N5 Ni1 O1 Ni3 102.73(19) . . . . ?
O6 Ni2 O1 Ni1 54.70(15) . . . . ?
N6 Ni2 O1 Ni1 -172.0(6) . . . . ?
O4 Ni2 O1 Ni1 -33.68(16) . . . . ?
O10 Ni2 O1 Ni1 -121.66(15) . . . . ?
N8 Ni2 O1 Ni1 141.72(16) . . . . ?
O6 Ni2 O1 Ni3 -165.96(12) . . . . ?
N6 Ni2 O1 Ni3 -32.7(7) . . . . ?
O4 Ni2 O1 Ni3 105.65(12) . . . . ?
O10 Ni2 O1 Ni3 17.67(11) . . . . ?
N8 Ni2 O1 Ni3 -78.94(13) . . . . ?
O10 Ni3 O1 Ni1 110.22(19) . . . . ?
N3 Ni3 O1 Ni1 16.0(2) . . . . ?
N12 Ni3 O1 Ni1 -78.13(19) . . . . ?
O12 Ni3 O1 Ni1 70.3(6) . . . . ?
O9 Ni3 O1 Ni1 -162.35(18) . . . . ?
O10 Ni3 O1 Ni2 -18.12(11) . . . . ?
N3 Ni3 O1 Ni2 -112.31(14) . . . . ?
N12 Ni3 O1 Ni2 153.54(13) . . . . ?
O12 Ni3 O1 Ni2 -58.0(6) . . . . ?
O9 Ni3 O1 Ni2 69.32(12) . . . . ?
O1 Ni1 O3 C10 -47.6(4) . . . . ?
O5 Ni1 O3 C10 49.4(4) . . . . ?
N1 Ni1 O3 C10 135.7(4) . . . . ?
O7 Ni1 O3 C10 -138.1(4) . . . . ?
N5 Ni1 O3 C10 -152(2) . . . . ?
O6 Ni2 O4 C10 -95.8(4) . . . . ?
O1 Ni2 O4 C10 -3.1(4) . . . . ?
N6 Ni2 O4 C10 169.5(4) . . . . ?
O10 Ni2 O4 C10 76.6(4) . . . . ?
N8 Ni2 O4 C10 -142.3(10) . . . . ?
O1 Ni1 O5 C15 14.2(4) . . . . ?
O3 Ni1 O5 C15 -81.0(4) . . . . ?
N1 Ni1 O5 C15 -170.1(4) . . . . ?
O7 Ni1 O5 C15 -166.6(8) . . . . ?
N5 Ni1 O5 C15 100.2(4) . . . . ?
O1 Ni2 O6 C15 -49.6(3) . . . . ?
N6 Ni2 O6 C15 138.5(3) . . . . ?
O4 Ni2 O6 C15 50.6(3) . . . . ?
O10 Ni2 O6 C15 -22.5(10) . . . . ?
N8 Ni2 O6 C15 -134.5(3) . . . . ?
O1 Ni1 O7 C20 -62.4(3) . . . . ?
O3 Ni1 O7 C20 32.6(3) . . . . ?
O5 Ni1 O7 C20 118.4(9) . . . . ?
N1 Ni1 O7 C20 121.9(3) . . . . ?
N5 Ni1 O7 C20 -148.2(3) . . . . ?
N10 Ni4 O9 C40 -97.4(3) . . . . ?
O16 Ni4 O9 C40 96(3) . . . . ?
O13 Ni4 O9 C40 163.6(3) . . . . ?
O14 Ni4 O9 C40 6.1(3) . . . . ?
O15 Ni4 O9 C40 68.0(3) . . . . ?
C72 Ni4 O9 C40 36.8(3) . . . . ?
Sr1 Ni4 O9 C40 115.1(2) . . . . ?
N10 Ni4 O9 Ni3 42.77(16) . . . . ?
O16 Ni4 O9 Ni3 -123(3) . . . . ?
O13 Ni4 O9 Ni3 -56.19(14) . . . . ?
O14 Ni4 O9 Ni3 146.30(14) . . . . ?
O15 Ni4 O9 Ni3 -151.79(14) . . . . ?
C72 Ni4 O9 Ni3 177.06(15) . . . . ?
Sr1 Ni4 O9 Ni3 -104.72(12) . . . . ?
O10 Ni3 O9 C40 79.3(3) . . . . ?
N3 Ni3 O9 C40 -146(3) . . . . ?
N12 Ni3 O9 C40 -92.9(3) . . . . ?
O1 Ni3 O9 C40 -0.8(3) . . . . ?
O12 Ni3 O9 C40 169.6(3) . . . . ?
O10 Ni3 O9 Ni4 -60.33(14) . . . . ?
N3 Ni3 O9 Ni4 74(3) . . . . ?
N12 Ni3 O9 Ni4 127.40(16) . . . . ?
O1 Ni3 O9 Ni4 -140.48(14) . . . . ?
O12 Ni3 O9 Ni4 29.97(15) . . . . ?
N3 Ni3 O10 C49 -116.4(3) . . . . ?
N12 Ni3 O10 C49 105.6(7) . . . . ?
O1 Ni3 O10 C49 154.7(3) . . . . ?
O12 Ni3 O10 C49 -33.0(3) . . . . ?
O9 Ni3 O10 C49 61.5(3) . . . . ?
N3 Ni3 O10 Ni2 106.69(14) . . . . ?
N12 Ni3 O10 Ni2 -31.2(7) . . . . ?
O1 Ni3 O10 Ni2 17.81(11) . . . . ?
O12 Ni3 O10 Ni2 -169.85(12) . . . . ?
O9 Ni3 O10 Ni2 -75.36(12) . . . . ?
O6 Ni2 O10 C49 173.1(7) . . . . ?
O1 Ni2 O10 C49 -159.4(3) . . . . ?
N6 Ni2 O10 C49 12.0(3) . . . . ?
O4 Ni2 O10 C49 100.1(3) . . . . ?
N8 Ni2 O10 C49 -75.5(3) . . . . ?
O6 Ni2 O10 Ni3 -45.7(9) . . . . ?
O1 Ni2 O10 Ni3 -18.16(11) . . . . ?
N6 Ni2 O10 Ni3 153.29(14) . . . . ?
O4 Ni2 O10 Ni3 -118.62(12) . . . . ?
N8 Ni2 O10 Ni3 65.80(14) . . . . ?
O18 Sr1 O11 C58 -131.7(4) . . . . ?
O17 Sr1 O11 C58 109.9(4) . . . . ?
O20 Sr1 O11 C58 -32.7(5) . . . . ?
O15 Sr1 O11 C58 155.0(5) . . . . ?
O13 Sr1 O11 C58 74.8(4) . . . . ?
O22 Sr1 O11 C58 -76.0(4) . . . . ?
O24 Sr1 O11 C58 -3.8(4) . . . . ?
Ni5 Sr1 O11 C58 -61.9(5) . . . . ?
Ni4 Sr1 O11 C58 114.2(5) . . . . ?
O10 Ni3 O12 C67 95.1(4) . . . . ?
N3 Ni3 O12 C67 -170.9(4) . . . . ?
N12 Ni3 O12 C67 -77.5(4) . . . . ?
O1 Ni3 O12 C67 134.3(5) . . . . ?
O9 Ni3 O12 C67 7.1(4) . . . . ?
N10 Ni4 O13 C67 -16.2(3) . . . . ?
O16 Ni4 O13 C67 -104.8(3) . . . . ?
O9 Ni4 O13 C67 77.4(3) . . . . ?
O14 Ni4 O13 C67 165.7(3) . . . . ?
O15 Ni4 O13 C67 162.2(3) . . . . ?
C72 Ni4 O13 C67 165.2(3) . . . . ?
Sr1 Ni4 O13 C67 170.6(3) . . . . ?
N10 Ni4 O13 Sr1 173.19(11) . . . . ?
O16 Ni4 O13 Sr1 84.54(11) . . . . ?
O9 Ni4 O13 Sr1 -93.26(10) . . . . ?
O14 Ni4 O13 Sr1 -4.9(3) . . . . ?
O15 Ni4 O13 Sr1 -8.38(11) . . . . ?
C72 Ni4 O13 Sr1 -5.40(18) . . . . ?
O18 Sr1 O13 C67 157.6(4) . . . . ?
O17 Sr1 O13 C67 124.3(5) . . . . ?
O20 Sr1 O13 C67 50.0(5) . . . . ?
O15 Sr1 O13 C67 -158.0(5) . . . . ?
O22 Sr1 O13 C67 -43.2(5) . . . . ?
O11 Sr1 O13 C67 -81.6(5) . . . . ?
O24 Sr1 O13 C67 -9.6(5) . . . . ?
Ni5 Sr1 O13 C67 9.0(5) . . . . ?
Ni4 Sr1 O13 C67 -165.3(5) . . . . ?
O18 Sr1 O13 Ni4 -37.0(3) . . . . ?
O17 Sr1 O13 Ni4 -70.34(11) . . . . ?
O20 Sr1 O13 Ni4 -144.71(10) . . . . ?
O15 Sr1 O13 Ni4 7.32(10) . . . . ?
O22 Sr1 O13 Ni4 122.10(11) . . . . ?
O11 Sr1 O13 Ni4 83.69(11) . . . . ?
O24 Sr1 O13 Ni4 155.72(12) . . . . ?
Ni5 Sr1 O13 Ni4 174.28(3) . . . . ?
N10 Ni4 O14 C72 -178.9(2) . . . . ?
O16 Ni4 O14 C72 -90.9(3) . . . . ?
O13 Ni4 O14 C72 -0.8(4) . . . . ?
O9 Ni4 O14 C72 86.7(2) . . . . ?
O15 Ni4 O14 C72 3.1(2) . . . . ?
Sr1 Ni4 O14 C72 -4.7(3) . . . . ?
N10 Ni4 O15 C72 -10.8(6) . . . . ?
O16 Ni4 O15 C72 83.5(2) . . . . ?
O13 Ni4 O15 C72 175.4(2) . . . . ?
O9 Ni4 O15 C72 -97.6(2) . . . . ?
O14 Ni4 O15 C72 -3.1(2) . . . . ?
Sr1 Ni4 O15 C72 166.9(3) . . . . ?
N10 Ni4 O15 Sr1 -177.7(5) . . . . ?
O16 Ni4 O15 Sr1 -83.37(11) . . . . ?
O13 Ni4 O15 Sr1 8.55(11) . . . . ?
O9 Ni4 O15 Sr1 95.50(11) . . . . ?
O14 Ni4 O15 Sr1 -169.94(15) . . . . ?
C72 Ni4 O15 Sr1 -166.9(3) . . . . ?
O18 Sr1 O15 C72 57.9(12) . . . . ?
O17 Sr1 O15 C72 -28.7(12) . . . . ?
O20 Sr1 O15 C72 14.7(13) . . . . ?
O13 Sr1 O15 C72 -104.1(12) . . . . ?
O22 Sr1 O15 C72 126.3(12) . . . . ?
O11 Sr1 O15 C72 -176.5(12) . . . . ?
O24 Sr1 O15 C72 -148.6(12) . . . . ?
Ni5 Sr1 O15 C72 90.8(12) . . . . ?
Ni4 Sr1 O15 C72 -97.0(12) . . . . ?
O18 Sr1 O15 Ni4 155.00(11) . . . . ?
O17 Sr1 O15 Ni4 68.32(11) . . . . ?
O20 Sr1 O15 Ni4 111.73(18) . . . . ?
O13 Sr1 O15 Ni4 -7.03(9) . . . . ?
O22 Sr1 O15 Ni4 -136.68(10) . . . . ?
O11 Sr1 O15 Ni4 -79.49(10) . . . . ?
O24 Sr1 O15 Ni4 -51.51(16) . . . . ?
Ni5 Sr1 O15 Ni4 -172.11(3) . . . . ?
N10 Ni4 O16 C77 -148.3(4) . . . . ?
O13 Ni4 O16 C77 -49.3(4) . . . . ?
O9 Ni4 O16 C77 18(3) . . . . ?
O14 Ni4 O16 C77 108.2(4) . . . . ?
O15 Ni4 O16 C77 46.2(4) . . . . ?
C72 Ni4 O16 C77 77.4(4) . . . . ?
Sr1 Ni4 O16 C77 -0.8(3) . . . . ?
O18 Sr1 O17 C77 -125.5(4) . . . . ?
O20 Sr1 O17 C77 160.8(4) . . . . ?
O15 Sr1 O17 C77 -38.4(4) . . . . ?
O13 Sr1 O17 C77 40.5(4) . . . . ?
O22 Sr1 O17 C77 -160.9(4) . . . . ?
O11 Sr1 O17 C77 6.1(5) . . . . ?
O24 Sr1 O17 C77 94.7(4) . . . . ?
Ni5 Sr1 O17 C77 177.1(4) . . . . ?
Ni4 Sr1 O17 C77 1.7(4) . . . . ?
O17 Sr1 O18 C82 -126.3(5) . . . . ?
O20 Sr1 O18 C82 -40.4(4) . . . . ?
O15 Sr1 O18 C82 159.5(5) . . . . ?
O13 Sr1 O18 C82 -157.9(4) . . . . ?
O22 Sr1 O18 C82 38.2(4) . . . . ?
O11 Sr1 O18 C82 93.4(5) . . . . ?
O24 Sr1 O18 C82 5.3(5) . . . . ?
Ni5 Sr1 O18 C82 -0.2(4) . . . . ?
Ni4 Sr1 O18 C82 177.3(4) . . . . ?
N18 Ni5 O19 C82 -153.6(4) . . . . ?
O22 Ni5 O19 C82 -53.3(4) . . . . ?
O21 Ni5 O19 C82 104.8(4) . . . . ?
O25 Ni5 O19 C82 4(5) . . . . ?
O20 Ni5 O19 C82 42.6(4) . . . . ?
C87 Ni5 O19 C82 73.8(4) . . . . ?
Sr1 Ni5 O19 C82 -4.4(4) . . . . ?
N18 Ni5 O20 C87 -10.8(6) . . . . ?
O19 Ni5 O20 C87 80.9(3) . . . . ?
O22 Ni5 O20 C87 171.5(2) . . . . ?
O21 Ni5 O20 C87 -4.5(2) . . . . ?
O25 Ni5 O20 C87 -100.1(2) . . . . ?
Sr1 Ni5 O20 C87 163.5(3) . . . . ?
N18 Ni5 O20 Sr1 -174.3(4) . . . . ?
O19 Ni5 O20 Sr1 -82.59(11) . . . . ?
O22 Ni5 O20 Sr1 7.92(11) . . . . ?
O21 Ni5 O20 Sr1 -168.04(15) . . . . ?
O25 Ni5 O20 Sr1 96.38(11) . . . . ?
C87 Ni5 O20 Sr1 -163.5(3) . . . . ?
O18 Sr1 O20 C87 -24.5(10) . . . . ?
O17 Sr1 O20 C87 62.6(10) . . . . ?
O15 Sr1 O20 C87 21.0(11) . . . . ?
O13 Sr1 O20 C87 129.5(10) . . . . ?
O22 Sr1 O20 C87 -101.0(10) . . . . ?
O11 Sr1 O20 C87 -143.6(10) . . . . ?
O24 Sr1 O20 C87 -171.4(10) . . . . ?
Ni5 Sr1 O20 C87 -94.5(10) . . . . ?
Ni4 Sr1 O20 C87 94.6(10) . . . . ?
O18 Sr1 O20 Ni5 70.04(11) . . . . ?
O17 Sr1 O20 Ni5 157.11(12) . . . . ?
O15 Sr1 O20 Ni5 115.56(18) . . . . ?
O13 Sr1 O20 Ni5 -135.93(10) . . . . ?
O22 Sr1 O20 Ni5 -6.46(9) . . . . ?
O11 Sr1 O20 Ni5 -49.08(16) . . . . ?
O24 Sr1 O20 Ni5 -76.83(10) . . . . ?
Ni4 Sr1 O20 Ni5 -170.88(3) . . . . ?
N18 Ni5 O21 C87 -177.2(3) . . . . ?
O19 Ni5 O21 C87 -89.5(3) . . . . ?
O22 Ni5 O21 C87 -6.1(5) . . . . ?
O25 Ni5 O21 C87 88.9(3) . . . . ?
O20 Ni5 O21 C87 4.6(2) . . . . ?
Sr1 Ni5 O21 C87 -4.7(3) . . . . ?
N18 Ni5 O22 C92 -14.4(3) . . . . ?
O19 Ni5 O22 C92 -102.7(3) . . . . ?
O21 Ni5 O22 C92 174.5(3) . . . . ?
O25 Ni5 O22 C92 78.7(3) . . . . ?
O20 Ni5 O22 C92 165.0(3) . . . . ?
C87 Ni5 O22 C92 170.6(3) . . . . ?
Sr1 Ni5 O22 C92 172.7(3) . . . . ?
N18 Ni5 O22 Sr1 172.90(12) . . . . ?
O19 Ni5 O22 Sr1 84.57(11) . . . . ?
O21 Ni5 O22 Sr1 1.8(4) . . . . ?
O25 Ni5 O22 Sr1 -94.05(10) . . . . ?
O20 Ni5 O22 Sr1 -7.73(11) . . . . ?
C87 Ni5 O22 Sr1 -2.14(18) . . . . ?
O18 Sr1 O22 C92 121.7(5) . . . . ?
O17 Sr1 O22 C92 158.8(4) . . . . ?
O20 Sr1 O22 C92 -161.4(5) . . . . ?
O15 Sr1 O22 C92 46.0(5) . . . . ?
O13 Sr1 O22 C92 -48.9(5) . . . . ?
O11 Sr1 O22 C92 -11.3(5) . . . . ?
O24 Sr1 O22 C92 -83.7(5) . . . . ?
Ni5 Sr1 O22 C92 -168.2(5) . . . . ?
Ni4 Sr1 O22 C92 3.8(5) . . . . ?
O18 Sr1 O22 Ni5 -70.16(11) . . . . ?
O17 Sr1 O22 Ni5 -33.0(3) . . . . ?
O20 Sr1 O22 Ni5 6.73(10) . . . . ?
O15 Sr1 O22 Ni5 -145.86(10) . . . . ?
O13 Sr1 O22 Ni5 119.27(11) . . . . ?
O11 Sr1 O22 Ni5 156.86(12) . . . . ?
O24 Sr1 O22 Ni5 84.42(11) . . . . ?
Ni4 Sr1 O22 Ni5 171.99(3) . . . . ?
O26 Ni6 O23 C92 98.1(4) . . . . ?
N14 Ni6 O23 C92 -76.0(4) . . . . ?
O27 Ni6 O23 C92 145.6(5) . . . . ?
N20 Ni6 O23 C92 -170.3(4) . . . . ?
O25 Ni6 O23 C92 9.1(4) . . . . ?
O18 Sr1 O24 C97 107.9(5) . . . . ?
O17 Sr1 O24 C97 -133.9(5) . . . . ?
O20 Sr1 O24 C97 153.8(5) . . . . ?
O15 Sr1 O24 C97 -34.5(5) . . . . ?
O13 Sr1 O24 C97 -79.7(5) . . . . ?
O22 Sr1 O24 C97 73.7(5) . . . . ?
O11 Sr1 O24 C97 -5.5(5) . . . . ?
Ni5 Sr1 O24 C97 113.3(5) . . . . ?
Ni4 Sr1 O24 C97 -64.9(5) . . . . ?
N18 Ni5 O25 C106 -94.3(3) . . . . ?
O19 Ni5 O25 C106 108(4) . . . . ?
O22 Ni5 O25 C106 165.3(3) . . . . ?
O21 Ni5 O25 C106 7.4(3) . . . . ?
O20 Ni5 O25 C106 69.4(3) . . . . ?
C87 Ni5 O25 C106 38.4(3) . . . . ?
Sr1 Ni5 O25 C106 116.5(3) . . . . ?
N18 Ni5 O25 Ni6 43.96(16) . . . . ?
O19 Ni5 O25 Ni6 -114(4) . . . . ?
O22 Ni5 O25 Ni6 -56.38(14) . . . . ?
O21 Ni5 O25 Ni6 145.68(14) . . . . ?
O20 Ni5 O25 Ni6 -152.29(14) . . . . ?
C87 Ni5 O25 Ni6 176.65(15) . . . . ?
Sr1 Ni5 O25 Ni6 -105.22(11) . . . . ?
O26 Ni6 O25 C106 73.9(3) . . . . ?
N14 Ni6 O25 C106 -98.4(3) . . . . ?
O27 Ni6 O25 C106 -7.7(3) . . . . ?
N20 Ni6 O25 C106 175(2) . . . . ?
O23 Ni6 O25 C106 164.5(3) . . . . ?
O26 Ni6 O25 Ni5 -61.62(14) . . . . ?
N14 Ni6 O25 Ni5 126.08(15) . . . . ?
O27 Ni6 O25 Ni5 -143.22(14) . . . . ?
N20 Ni6 O25 Ni5 39(3) . . . . ?
O23 Ni6 O25 Ni5 28.92(14) . . . . ?
N14 Ni6 O26 C115 110.0(8) . . . . ?
O27 Ni6 O26 C115 153.9(3) . . . . ?
N20 Ni6 O26 C115 -117.0(3) . . . . ?
O23 Ni6 O26 C115 -34.6(3) . . . . ?
O25 Ni6 O26 C115 60.2(3) . . . . ?
N14 Ni6 O26 Ni8 -25.7(8) . . . . ?
O27 Ni6 O26 Ni8 18.15(11) . . . . ?
N20 Ni6 O26 Ni8 107.23(13) . . . . ?
O23 Ni6 O26 Ni8 -170.35(12) . . . . ?
O25 Ni6 O26 Ni8 -75.57(12) . . . . ?
O30 Ni8 O26 C115 170.0(10) . . . . ?
O32 Ni8 O26 C115 100.1(3) . . . . ?
O27 Ni8 O26 C115 -158.4(3) . . . . ?
N16 Ni8 O26 C115 -73.9(3) . . . . ?
N22 Ni8 O26 C115 12.3(3) . . . . ?
O30 Ni8 O26 Ni6 -49.8(11) . . . . ?
O32 Ni8 O26 Ni6 -119.73(13) . . . . ?
O27 Ni8 O26 Ni6 -18.22(12) . . . . ?
N16 Ni8 O26 Ni6 66.22(14) . . . . ?
N22 Ni8 O26 Ni6 152.46(14) . . . . ?
O31 Ni7 O27 Ni8 44.70(16) . . . . ?
O29 Ni7 O27 Ni8 -50.91(17) . . . . ?
O33 Ni7 O27 Ni8 -77(3) . . . . ?
O28 Ni7 O27 Ni8 132.58(15) . . . . ?
O35 Ni7 O27 Ni8 -140.56(16) . . . . ?
O31 Ni7 O27 Ni6 -74.1(2) . . . . ?
O29 Ni7 O27 Ni6 -169.7(2) . . . . ?
O33 Ni7 O27 Ni6 164(3) . . . . ?
O28 Ni7 O27 Ni6 13.8(2) . . . . ?
O35 Ni7 O27 Ni6 100.7(2) . . . . ?
O30 Ni8 O27 Ni7 56.68(16) . . . . ?
O32 Ni8 O27 Ni7 -30.69(17) . . . . ?
N16 Ni8 O27 Ni7 144.29(17) . . . . ?
N22 Ni8 O27 Ni7 -174.7(7) . . . . ?
O26 Ni8 O27 Ni7 -119.66(16) . . . . ?
O30 Ni8 O27 Ni6 -165.95(13) . . . . ?
O32 Ni8 O27 Ni6 106.69(13) . . . . ?
N16 Ni8 O27 Ni6 -78.33(13) . . . . ?
N22 Ni8 O27 Ni6 -37.3(8) . . . . ?
O26 Ni8 O27 Ni6 17.72(11) . . . . ?
O26 Ni6 O27 Ni7 107.4(2) . . . . ?
N14 Ni6 O27 Ni7 -79.5(2) . . . . ?
N20 Ni6 O27 Ni7 15.7(2) . . . . ?
O23 Ni6 O27 Ni7 59.2(7) . . . . ?
O25 Ni6 O27 Ni7 -164.2(2) . . . . ?
O26 Ni6 O27 Ni8 -18.19(12) . . . . ?
N14 Ni6 O27 Ni8 154.87(13) . . . . ?
N20 Ni6 O27 Ni8 -109.91(13) . . . . ?
O23 Ni6 O27 Ni8 -66.4(6) . . . . ?
O25 Ni6 O27 Ni8 70.22(12) . . . . ?
O31 Ni7 O28 C124 34.7(3) . . . . ?
O27 Ni7 O28 C124 -61.2(3) . . . . ?
O29 Ni7 O28 C124 150.6(12) . . . . ?
O33 Ni7 O28 C124 120.4(3) . . . . ?
O35 Ni7 O28 C124 -156.9(3) . . . . ?
O31 Ni7 O29 C133 -67.8(5) . . . . ?
O27 Ni7 O29 C133 28.5(5) . . . . ?
O33 Ni7 O29 C133 -152.9(5) . . . . ?
O28 Ni7 O29 C133 176.7(10) . . . . ?
O35 Ni7 O29 C133 124.3(5) . . . . ?
O32 Ni8 O30 C133 60.7(4) . . . . ?
O27 Ni8 O30 C133 -40.6(4) . . . . ?
N16 Ni8 O30 C133 -125.9(4) . . . . ?
N22 Ni8 O30 C133 148.3(4) . . . . ?
O26 Ni8 O30 C133 -9.5(13) . . . . ?
O27 Ni7 O31 C138 -50.5(4) . . . . ?
O29 Ni7 O31 C138 42.9(4) . . . . ?
O33 Ni7 O31 C138 126.8(4) . . . . ?
O28 Ni7 O31 C138 -143.1(4) . . . . ?
O35 Ni7 O31 C138 153.5(6) . . . . ?
O30 Ni8 O32 C138 -94.1(4) . . . . ?
O27 Ni8 O32 C138 -0.9(4) . . . . ?
N16 Ni8 O32 C138 -144.8(9) . . . . ?
N22 Ni8 O32 C138 172.4(4) . . . . ?
O26 Ni8 O32 C138 79.3(4) . . . . ?
O1 Ni1 N1 C1 -45.4(16) . . . . ?
O3 Ni1 N1 C1 96.5(4) . . . . ?
O5 Ni1 N1 C1 -172.2(4) . . . . ?
O7 Ni1 N1 C1 8.3(4) . . . . ?
N5 Ni1 N1 C1 -80.3(4) . . . . ?
O1 Ni1 N1 N2 130.0(13) . . . . ?
O3 Ni1 N1 N2 -88.0(3) . . . . ?
O5 Ni1 N1 N2 3.3(3) . . . . ?
O7 Ni1 N1 N2 -176.3(3) . . . . ?
N5 Ni1 N1 N2 95.2(3) . . . . ?
C1 N1 N2 C3 1.4(5) . . . . ?
Ni1 N1 N2 C3 -175.2(3) . . . . ?
O10 Ni3 N3 C20 -108.2(5) . . . . ?
N12 Ni3 N3 C20 64.4(5) . . . . ?
O1 Ni3 N3 C20 -28.0(5) . . . . ?
O12 Ni3 N3 C20 161.8(5) . . . . ?
O9 Ni3 N3 C20 117(3) . . . . ?
O10 Ni3 N3 N4 55.4(4) . . . . ?
N12 Ni3 N3 N4 -132.0(4) . . . . ?
O1 Ni3 N3 N4 135.6(4) . . . . ?
O12 Ni3 N3 N4 -34.6(4) . . . . ?
O9 Ni3 N3 N4 -79(3) . . . . ?
C20 N3 N4 C22 0.6(7) . . . . ?
Ni3 N3 N4 C22 -167.3(5) . . . . ?
O1 Ni1 N5 C29 -56(3) . . . . ?
O3 Ni1 N5 C29 49(4) . . . . ?
O5 Ni1 N5 C29 -153(3) . . . . ?
N1 Ni1 N5 C29 120(3) . . . . ?
O7 Ni1 N5 C29 34(3) . . . . ?
O6 Ni2 N6 C31 -79.2(4) . . . . ?
O1 Ni2 N6 C31 147.6(6) . . . . ?
O4 Ni2 N6 C31 8.5(4) . . . . ?
O10 Ni2 N6 C31 98.3(4) . . . . ?
N8 Ni2 N6 C31 -166.2(4) . . . . ?
O6 Ni2 N6 N7 114.5(3) . . . . ?
O1 Ni2 N6 N7 -18.7(9) . . . . ?
O4 Ni2 N6 N7 -157.8(3) . . . . ?
O10 Ni2 N6 N7 -68.0(3) . . . . ?
N8 Ni2 N6 N7 27.5(3) . . . . ?
C31 N6 N7 C33 0.7(5) . . . . ?
Ni2 N6 N7 C33 170.4(3) . . . . ?
O6 Ni2 N8 C40 126.8(3) . . . . ?
O1 Ni2 N8 C40 33.5(3) . . . . ?
N6 Ni2 N8 C40 -138.5(3) . . . . ?
O4 Ni2 N8 C40 173.3(9) . . . . ?
O10 Ni2 N8 C40 -45.9(3) . . . . ?
O6 Ni2 N8 N9 -7.3(3) . . . . ?
O1 Ni2 N8 N9 -100.6(3) . . . . ?
N6 Ni2 N8 N9 87.4(3) . . . . ?
O4 Ni2 N8 N9 39.2(12) . . . . ?
O10 Ni2 N8 N9 -179.9(3) . . . . ?
C40 N8 N9 C42 -1.9(5) . . . . ?
Ni2 N8 N9 C42 139.5(3) . . . . ?
O16 Ni4 N10 C49 173.3(4) . . . . ?
O13 Ni4 N10 C49 81.9(4) . . . . ?
O9 Ni4 N10 C49 -6.1(4) . . . . ?
O14 Ni4 N10 C49 -98.9(4) . . . . ?
O15 Ni4 N10 C49 -91.9(7) . . . . ?
C72 Ni4 N10 C49 -99.7(5) . . . . ?
Sr1 Ni4 N10 C49 91.3(5) . . . . ?
O16 Ni4 N10 N11 -10.9(3) . . . . ?
O13 Ni4 N10 N11 -102.4(3) . . . . ?
O9 Ni4 N10 N11 169.6(3) . . . . ?
O14 Ni4 N10 N11 76.9(3) . . . . ?
O15 Ni4 N10 N11 83.9(6) . . . . ?
C72 Ni4 N10 N11 76.1(4) . . . . ?
Sr1 Ni4 N10 N11 -92.9(3) . . . . ?
C49 N10 N11 C51 -0.9(5) . . . . ?
Ni4 N10 N11 C51 -177.8(3) . . . . ?
O10 Ni3 N12 C58 -72.8(8) . . . . ?
N3 Ni3 N12 C58 149.3(4) . . . . ?
O1 Ni3 N12 C58 -120.9(4) . . . . ?
O12 Ni3 N12 C58 65.4(4) . . . . ?
O9 Ni3 N12 C58 -28.4(4) . . . . ?
O10 Ni3 N12 N13 113.0(7) . . . . ?
N3 Ni3 N12 N13 -24.9(3) . . . . ?
O1 Ni3 N12 N13 64.9(3) . . . . ?
O12 Ni3 N12 N13 -108.8(3) . . . . ?
O9 Ni3 N12 N13 157.4(3) . . . . ?
C58 N12 N13 C60 -0.2(5) . . . . ?
Ni3 N12 N13 C60 175.4(3) . . . . ?
O26 Ni6 N14 C97 -76.1(9) . . . . ?
O27 Ni6 N14 C97 -119.3(4) . . . . ?
N20 Ni6 N14 C97 151.2(4) . . . . ?
O23 Ni6 N14 C97 68.2(4) . . . . ?
O25 Ni6 N14 C97 -25.9(4) . . . . ?
O26 Ni6 N14 N15 105.4(8) . . . . ?
O27 Ni6 N14 N15 62.1(3) . . . . ?
N20 Ni6 N14 N15 -27.3(3) . . . . ?
O23 Ni6 N14 N15 -110.3(3) . . . . ?
O25 Ni6 N14 N15 155.5(3) . . . . ?
C97 N14 N15 C99 -0.9(5) . . . . ?
Ni6 N14 N15 C99 178.0(3) . . . . ?
O30 Ni8 N16 C106 131.2(4) . . . . ?
O32 Ni8 N16 C106 -178.2(8) . . . . ?
O27 Ni8 N16 C106 37.2(4) . . . . ?
N22 Ni8 N16 C106 -135.3(4) . . . . ?
O26 Ni8 N16 C106 -42.6(4) . . . . ?
O30 Ni8 N16 N17 -15.6(3) . . . . ?
O32 Ni8 N16 N17 35.0(12) . . . . ?
O27 Ni8 N16 N17 -109.6(3) . . . . ?
N22 Ni8 N16 N17 77.9(3) . . . . ?
O26 Ni8 N16 N17 170.6(3) . . . . ?
C106 N16 N17 C108 -1.0(5) . . . . ?
Ni8 N16 N17 C108 152.6(3) . . . . ?
O19 Ni5 N18 C115 172.1(5) . . . . ?
O22 Ni5 N18 C115 82.1(5) . . . . ?
O21 Ni5 N18 C115 -101.3(5) . . . . ?
O25 Ni5 N18 C115 -7.3(5) . . . . ?
O20 Ni5 N18 C115 -95.6(6) . . . . ?
C87 Ni5 N18 C115 -103.3(5) . . . . ?
Sr1 Ni5 N18 C115 92.4(5) . . . . ?
O19 Ni5 N18 N19 -13.5(3) . . . . ?
O22 Ni5 N18 N19 -103.5(3) . . . . ?
O21 Ni5 N18 N19 73.1(3) . . . . ?
O25 Ni5 N18 N19 167.1(3) . . . . ?
O20 Ni5 N18 N19 78.7(6) . . . . ?
C87 Ni5 N18 N19 71.1(4) . . . . ?
Sr1 Ni5 N18 N19 -93.2(3) . . . . ?
C115 N18 N19 C117 -0.3(5) . . . . ?
Ni5 N18 N19 C117 -176.4(3) . . . . ?
O26 Ni6 N20 C124 -108.7(4) . . . . ?
N14 Ni6 N20 C124 63.9(4) . . . . ?
O27 Ni6 N20 C124 -27.1(4) . . . . ?
O23 Ni6 N20 C124 160.8(4) . . . . ?
O25 Ni6 N20 C124 150(2) . . . . ?
O26 Ni6 N20 N21 54.9(3) . . . . ?
N14 Ni6 N20 N21 -132.5(3) . . . . ?
O27 Ni6 N20 N21 136.5(3) . . . . ?
O23 Ni6 N20 N21 -35.6(3) . . . . ?
O25 Ni6 N20 N21 -46(3) . . . . ?
C124 N20 N21 C126 0.1(5) . . . . ?
Ni6 N20 N21 C126 -168.0(3) . . . . ?
O30 Ni8 N22 C153 -79.1(5) . . . . ?
O32 Ni8 N22 C153 7.4(5) . . . . ?
O27 Ni8 N22 C153 152.2(6) . . . . ?
N16 Ni8 N22 C153 -166.8(5) . . . . ?
O26 Ni8 N22 C153 98.2(5) . . . . ?
O30 Ni8 N22 N23 117.0(4) . . . . ?
O32 Ni8 N22 N23 -156.5(4) . . . . ?
O27 Ni8 N22 N23 -11.7(10) . . . . ?
N16 Ni8 N22 N23 29.3(3) . . . . ?
O26 Ni8 N22 N23 -65.6(4) . . . . ?
C153 N22 N23 C155 -0.2(6) . . . . ?
Ni8 N22 N23 C155 167.6(3) . . . . ?
N2 N1 C1 O2 -179.9(4) . . . . ?
Ni1 N1 C1 O2 -3.9(7) . . . . ?
N2 N1 C1 C2 -0.8(5) . . . . ?
Ni1 N1 C1 C2 175.2(3) . . . . ?
N1 C1 C2 C3 -0.1(5) . . . . ?
O2 C1 C2 C3 179.0(4) . . . . ?
N1 N2 C3 C2 -1.5(5) . . . . ?
N1 N2 C3 C4 178.2(4) . . . . ?
C1 C2 C3 N2 0.9(5) . . . . ?
C1 C2 C3 C4 -178.8(5) . . . . ?
N2 C3 C4 C5 32.2(7) . . . . ?
C2 C3 C4 C5 -148.2(5) . . . . ?
N2 C3 C4 C9 -147.4(5) . . . . ?
C2 C3 C4 C9 32.3(8) . . . . ?
C9 C4 C5 C6 -1.5(8) . . . . ?
C3 C4 C5 C6 179.0(5) . . . . ?
C4 C5 C6 C7 0.9(8) . . . . ?
C5 C6 C7 C8 0.3(9) . . . . ?
C6 C7 C8 C9 -1.0(10) . . . . ?
C7 C8 C9 C4 0.4(10) . . . . ?
C5 C4 C9 C8 0.8(8) . . . . ?
C3 C4 C9 C8 -179.7(5) . . . . ?
Ni1 O3 C10 O4 15.0(7) . . . . ?
Ni1 O3 C10 C11 -166.2(4) . . . . ?
Ni2 O4 C10 O3 16.1(7) . . . . ?
Ni2 O4 C10 C11 -162.6(4) . . . . ?
O3 C10 C11 C12 -111.6(6) . . . . ?
O4 C10 C11 C12 67.3(7) . . . . ?
O3 C10 C11 C13 10.7(7) . . . . ?
O4 C10 C11 C13 -170.4(5) . . . . ?
O3 C10 C11 C14 130.2(6) . . . . ?
O4 C10 C11 C14 -50.9(7) . . . . ?
Ni2 O6 C15 O5 24.8(6) . . . . ?
Ni2 O6 C15 C16 -155.4(3) . . . . ?
Ni1 O5 C15 O6 -2.4(6) . . . . ?
Ni1 O5 C15 C16 177.8(3) . . . . ?
O6 C15 C16 C19 -65.3(5) . . . . ?
O5 C15 C16 C19 114.5(5) . . . . ?
O6 C15 C16 C18 52.5(5) . . . . ?
O5 C15 C16 C18 -127.7(4) . . . . ?
O6 C15 C16 C17 172.9(4) . . . . ?
O5 C15 C16 C17 -7.3(6) . . . . ?
N4 N3 C20 O7 180.0(5) . . . . ?
Ni3 N3 C20 O7 -14.9(7) . . . . ?
N4 N3 C20 C21 0.0(6) . . . . ?
Ni3 N3 C20 C21 165.2(4) . . . . ?
Ni1 O7 C20 N3 71.5(5) . . . . ?
Ni1 O7 C20 C21 -108.6(5) . . . . ?
N3 C20 C21 C22 -0.7(7) . . . . ?
O7 C20 C21 C22 179.4(5) . . . . ?
N3 N4 C22 C21 -1.0(8) . . . . ?
N3 N4 C22 C23 165.4(6) . . . . ?
N3 N4 C22 C23B -153.6(10) . . . . ?
C20 C21 C22 N4 1.0(8) . . . . ?
C20 C21 C22 C23 -163.5(7) . . . . ?
C20 C21 C22 C23B 149.9(10) . . . . ?
N4 C22 C23 C24 155.7(6) . . . . ?
C21 C22 C23 C24 -41.6(10) . . . . ?
C23B C22 C23 C24 59.2(10) . . . . ?
N4 C22 C23 C28 -17.5(9) . . . . ?
C21 C22 C23 C28 145.2(7) . . . . ?
C23B C22 C23 C28 -114.0(11) . . . . ?
C28 C23 C24 C23B 111.5(11) . . . . ?
C22 C23 C24 C23B -62.0(11) . . . . ?
C28 C23 C24 C25 0.0 . . . . ?
C22 C23 C24 C25 -173.6(6) . . . . ?
C23B C24 C25 C26 -47.2(10) . . . . ?
C23 C24 C25 C26 0.0 . . . . ?
C23B C24 C25 C26B 22.1(14) . . . . ?
C23 C24 C25 C26B 69.3(9) . . . . ?
C24 C25 C26 C27 0.0 . . . . ?
C26B C25 C26 C27 -98.0(7) . . . . ?
C25 C26 C27 C28 0.0 . . . . ?
C26 C27 C28 C23 0.0 . . . . ?
C24 C23 C28 C27 0.0 . . . . ?
C22 C23 C28 C27 172.9(7) . . . . ?
C25 C24 C23B C28B -31(2) . . . . ?
C23 C24 C23B C28B -126(2) . . . . ?
C25 C24 C23B C22 152.0(7) . . . . ?
C23 C24 C23B C22 56.7(10) . . . . ?
N4 C22 C23B C28B 22(2) . . . . ?
C21 C22 C23B C28B -123.8(18) . . . . ?
C23 C22 C23B C28B 126(3) . . . . ?
N4 C22 C23B C24 -161.7(9) . . . . ?
C21 C22 C23B C24 52.5(18) . . . . ?
C23 C22 C23B C24 -57.4(10) . . . . ?
C24 C25 C26B C27B -3(2) . . . . ?
C26 C25 C26B C27B 111(2) . . . . ?
C25 C26B C27B C28B -6(3) . . . . ?
C26B C27B C28B C23B -2(3) . . . . ?
C24 C23B C28B C27B 19(3) . . . . ?
C22 C23B C28B C27B -165.3(18) . . . . ?
Ni1 N5 C29 C30 -42(34) . . . . ?
N7 N6 C31 O8 178.8(4) . . . . ?
Ni2 N6 C31 O8 10.8(7) . . . . ?
N7 N6 C31 C32 -1.6(5) . . . . ?
Ni2 N6 C31 C32 -169.6(3) . . . . ?
N6 C31 C32 C33 1.9(6) . . . . ?
O8 C31 C32 C33 -178.5(5) . . . . ?
N6 N7 C33 C32 0.5(5) . . . . ?
N6 N7 C33 C34 -178.7(4) . . . . ?
C31 C32 C33 N7 -1.4(5) . . . . ?
C31 C32 C33 C34 177.7(5) . . . . ?
N7 C33 C34 C39 12.8(7) . . . . ?
C32 C33 C34 C39 -166.1(5) . . . . ?
N7 C33 C34 C35 -167.7(4) . . . . ?
C32 C33 C34 C35 13.4(7) . . . . ?
C39 C34 C35 C36 0.1(7) . . . . ?
C33 C34 C35 C36 -179.4(4) . . . . ?
C34 C35 C36 C37 -0.6(8) . . . . ?
C35 C36 C37 C38 0.3(8) . . . . ?
C36 C37 C38 C39 0.4(8) . . . . ?
C37 C38 C39 C34 -0.9(8) . . . . ?
C35 C34 C39 C38 0.6(7) . . . . ?
C33 C34 C39 C38 -179.9(4) . . . . ?
Ni4 O9 C40 N8 78.4(4) . . . . ?
Ni3 O9 C40 N8 -61.0(4) . . . . ?
Ni4 O9 C40 C41 -101.4(4) . . . . ?
Ni3 O9 C40 C41 119.3(4) . . . . ?
N9 N8 C40 O9 -177.7(3) . . . . ?
Ni2 N8 C40 O9 43.0(5) . . . . ?
N9 N8 C40 C41 2.1(4) . . . . ?
Ni2 N8 C40 C41 -137.2(3) . . . . ?
O9 C40 C41 C42 178.2(4) . . . . ?
N8 C40 C41 C42 -1.6(5) . . . . ?
N8 N9 C42 C41 0.9(5) . . . . ?
N8 N9 C42 C43 -179.2(4) . . . . ?
C40 C41 C42 N9 0.4(5) . . . . ?
C40 C41 C42 C43 -179.5(4) . . . . ?
N9 C42 C43 C48 -16.3(7) . . . . ?
C41 C42 C43 C48 163.6(5) . . . . ?
N9 C42 C43 C44 163.3(4) . . . . ?
C41 C42 C43 C44 -16.8(7) . . . . ?
C48 C43 C44 C45 1.0(7) . . . . ?
C42 C43 C44 C45 -178.6(4) . . . . ?
C43 C44 C45 C46 0.0(8) . . . . ?
C44 C45 C46 C47 -0.8(9) . . . . ?
C45 C46 C47 C48 0.8(9) . . . . ?
C44 C43 C48 C47 -1.1(8) . . . . ?
C42 C43 C48 C47 178.5(5) . . . . ?
C46 C47 C48 C43 0.2(9) . . . . ?
Ni3 O10 C49 N10 -35.4(6) . . . . ?
Ni2 O10 C49 N10 93.2(5) . . . . ?
Ni3 O10 C49 C50 146.5(4) . . . . ?
Ni2 O10 C49 C50 -84.9(5) . . . . ?
N11 N10 C49 O10 -176.9(4) . . . . ?
Ni4 N10 C49 O10 -0.8(7) . . . . ?
N11 N10 C49 C50 1.4(5) . . . . ?
Ni4 N10 C49 C50 177.6(3) . . . . ?
O10 C49 C50 C51 176.7(5) . . . . ?
N10 C49 C50 C51 -1.5(6) . . . . ?
N10 N11 C51 C50 -0.1(6) . . . . ?
N10 N11 C51 C52 178.6(5) . . . . ?
C49 C50 C51 N11 0.9(6) . . . . ?
C49 C50 C51 C52 -177.5(6) . . . . ?
N11 C51 C52 C53 3.9(10) . . . . ?
C50 C51 C52 C53 -177.8(7) . . . . ?
N11 C51 C52 C57 146.8(9) . . . . ?
C50 C51 C52 C57 -34.9(12) . . . . ?
N11 C51 C52 C57B -151.8(7) . . . . ?
C50 C51 C52 C57B 26.5(11) . . . . ?
C57 C52 C53 C54 33.1(11) . . . . ?
C51 C52 C53 C54 177.2(6) . . . . ?
C57B C52 C53 C54 -26.6(11) . . . . ?
C52 C53 C54 C55 -24.6(13) . . . . ?
C52 C53 C54 C55B 17.7(12) . . . . ?
C55B C54 C55 C56 -95(2) . . . . ?
C53 C54 C55 C56 10(2) . . . . ?
C54 C55 C56 C57 -8(3) . . . . ?
C55 C56 C57 C52 18(3) . . . . ?
C53 C52 C57 C56 -29.0(17) . . . . ?
C51 C52 C57 C56 -177.1(12) . . . . ?
C57B C52 C57 C56 76.8(15) . . . . ?
C55 C54 C55B C56B 96.7(18) . . . . ?
C53 C54 C55B C56B 0.1(16) . . . . ?
C54 C55B C56B C57B -5(2) . . . . ?
C55B C56B C57B C52 -4(2) . . . . ?
C53 C52 C57B C56B 20.0(15) . . . . ?
C57 C52 C57B C56B -79.1(14) . . . . ?
C51 C52 C57B C56B 178.3(10) . . . . ?
N13 N12 C58 O11 -178.3(3) . . . . ?
Ni3 N12 C58 O11 6.8(6) . . . . ?
N13 N12 C58 C59 0.5(5) . . . . ?
Ni3 N12 C58 C59 -174.4(3) . . . . ?
Sr1 O11 C58 N12 -101.4(5) . . . . ?
Sr1 O11 C58 C59 80.1(6) . . . . ?
N12 C58 C59 C60 -0.5(5) . . . . ?
O11 C58 C59 C60 178.1(4) . . . . ?
N12 N13 C60 C59 -0.1(5) . . . . ?
N12 N13 C60 C61 178.8(4) . . . . ?
C58 C59 C60 N13 0.4(5) . . . . ?
C58 C59 C60 C61 -178.4(4) . . . . ?
N13 C60 C61 C62 180.0(4) . . . . ?
C59 C60 C61 C62 -1.4(7) . . . . ?
N13 C60 C61 C66 -0.6(7) . . . . ?
C59 C60 C61 C66 178.0(5) . . . . ?
C66 C61 C62 C63 0.4(7) . . . . ?
C60 C61 C62 C63 179.9(4) . . . . ?
C61 C62 C63 C64 -0.7(8) . . . . ?
C62 C63 C64 C65 0.8(8) . . . . ?
C63 C64 C65 C66 -0.7(8) . . . . ?
C64 C65 C66 C61 0.4(8) . . . . ?
C62 C61 C66 C65 -0.3(7) . . . . ?
C60 C61 C66 C65 -179.7(5) . . . . ?
Ni3 O12 C67 O13 4.3(7) . . . . ?
Ni3 O12 C67 C68 -172.3(3) . . . . ?
Ni4 O13 C67 O12 -56.2(5) . . . . ?
Sr1 O13 C67 O12 107.1(5) . . . . ?
Ni4 O13 C67 C68 120.5(3) . . . . ?
Sr1 O13 C67 C68 -76.2(6) . . . . ?
O12 C67 C68 C71 -140.7(4) . . . . ?
O13 C67 C68 C71 42.4(6) . . . . ?
O12 C67 C68 C70 -17.6(6) . . . . ?
O13 C67 C68 C70 165.5(4) . . . . ?
O12 C67 C68 C69 101.9(5) . . . . ?
O13 C67 C68 C69 -75.0(5) . . . . ?
Ni4 O14 C72 O15 -5.3(4) . . . . ?
Ni4 O14 C72 C73 170.3(4) . . . . ?
Ni4 O15 C72 O14 5.2(4) . . . . ?
Sr1 O15 C72 O14 103.0(12) . . . . ?
Ni4 O15 C72 C73 -170.4(4) . . . . ?
Sr1 O15 C72 C73 -72.6(13) . . . . ?
Sr1 O15 C72 Ni4 97.8(12) . . . . ?
N10 Ni4 C72 O14 1.5(3) . . . . ?
O16 Ni4 C72 O14 88.3(2) . . . . ?
O13 Ni4 C72 O14 179.6(2) . . . . ?
O9 Ni4 C72 O14 -93.7(2) . . . . ?
O15 Ni4 C72 O14 -174.7(4) . . . . ?
Sr1 Ni4 C72 O14 175.5(2) . . . . ?
N10 Ni4 C72 O15 176.2(2) . . . . ?
O16 Ni4 C72 O15 -97.0(2) . . . . ?
O13 Ni4 C72 O15 -5.7(3) . . . . ?
O9 Ni4 C72 O15 81.0(2) . . . . ?
O14 Ni4 C72 O15 174.7(4) . . . . ?
Sr1 Ni4 C72 O15 -9.8(2) . . . . ?
N10 Ni4 C72 C73 -81(2) . . . . ?
O16 Ni4 C72 C73 5(2) . . . . ?
O13 Ni4 C72 C73 97(2) . . . . ?
O9 Ni4 C72 C73 -177(2) . . . . ?
O14 Ni4 C72 C73 -83(2) . . . . ?
O15 Ni4 C72 C73 102(2) . . . . ?
Sr1 Ni4 C72 C73 93(2) . . . . ?
O14 C72 C73 C74 27.9(6) . . . . ?
O15 C72 C73 C74 -156.5(4) . . . . ?
Ni4 C72 C73 C74 106(2) . . . . ?
O14 C72 C73 C76 150.8(4) . . . . ?
O15 C72 C73 C76 -33.7(6) . . . . ?
Ni4 C72 C73 C76 -131(2) . . . . ?
O14 C72 C73 C75 -91.1(5) . . . . ?
O15 C72 C73 C75 84.5(5) . . . . ?
Ni4 C72 C73 C75 -13(2) . . . . ?
Sr1 O17 C77 O16 -3.0(7) . . . . ?
Sr1 O17 C77 C78 176.3(3) . . . . ?
Ni4 O16 C77 O17 2.3(7) . . . . ?
Ni4 O16 C77 C78 -177.0(3) . . . . ?
O17 C77 C78 C79 171.3(4) . . . . ?
O16 C77 C78 C79 -9.3(6) . . . . ?
O17 C77 C78 C81 50.1(6) . . . . ?
O16 C77 C78 C81 -130.6(5) . . . . ?
O17 C77 C78 C80 -68.6(6) . . . . ?
O16 C77 C78 C80 110.8(5) . . . . ?
Sr1 O18 C82 O19 -3.0(8) . . . . ?
Sr1 O18 C82 C83 177.5(3) . . . . ?
Ni5 O19 C82 O18 5.8(7) . . . . ?
Ni5 O19 C82 C83 -174.7(3) . . . . ?
O18 C82 C83 C86 -151.8(6) . . . . ?
O19 C82 C83 C86 28.6(7) . . . . ?
O18 C82 C83 C84 86.0(6) . . . . ?
O19 C82 C83 C84 -93.6(6) . . . . ?
O18 C82 C83 C85 -32.1(7) . . . . ?
O19 C82 C83 C85 148.4(5) . . . . ?
Ni5 O21 C87 O20 -7.8(4) . . . . ?
Ni5 O21 C87 C88 168.2(4) . . . . ?
Ni5 O20 C87 O21 7.6(4) . . . . ?
Sr1 O20 C87 O21 103.2(10) . . . . ?
Ni5 O20 C87 C88 -168.5(4) . . . . ?
Sr1 O20 C87 C88 -73.0(11) . . . . ?
Sr1 O20 C87 Ni5 95.5(10) . . . . ?
N18 Ni5 C87 O21 3.7(3) . . . . ?
O19 Ni5 C87 O21 88.9(3) . . . . ?
O22 Ni5 C87 O21 177.1(2) . . . . ?
O25 Ni5 C87 O21 -92.7(3) . . . . ?
O20 Ni5 C87 O21 -172.2(4) . . . . ?
Sr1 Ni5 C87 O21 175.5(3) . . . . ?
N18 Ni5 C87 O20 175.9(2) . . . . ?
O19 Ni5 C87 O20 -98.9(2) . . . . ?
O22 Ni5 C87 O20 -10.7(3) . . . . ?
O21 Ni5 C87 O20 172.2(4) . . . . ?
O25 Ni5 C87 O20 79.5(2) . . . . ?
Sr1 Ni5 C87 O20 -12.3(2) . . . . ?
N18 Ni5 C87 C88 -88.2(19) . . . . ?
O19 Ni5 C87 C88 -3.0(18) . . . . ?
O22 Ni5 C87 C88 85.2(19) . . . . ?
O21 Ni5 C87 C88 -91.9(19) . . . . ?
O25 Ni5 C87 C88 175.4(18) . . . . ?
O20 Ni5 C87 C88 95.9(19) . . . . ?
Sr1 Ni5 C87 C88 83.6(18) . . . . ?
O21 C87 C88 C89 137.2(5) . . . . ?
O20 C87 C88 C89 -46.8(6) . . . . ?
Ni5 C87 C88 C89 -137.1(17) . . . . ?
O21 C87 C88 C90 -103.3(5) . . . . ?
O20 C87 C88 C90 72.7(5) . . . . ?
Ni5 C87 C88 C90 -18(2) . . . . ?
O21 C87 C88 C91 15.2(7) . . . . ?
O20 C87 C88 C91 -168.7(5) . . . . ?
Ni5 C87 C88 C91 101.0(18) . . . . ?
Ni6 O23 C92 O22 1.7(6) . . . . ?
Ni6 O23 C92 C93 -172.7(3) . . . . ?
Ni5 O22 C92 O23 -54.9(5) . . . . ?
Sr1 O22 C92 O23 111.7(5) . . . . ?
Ni5 O22 C92 C93 119.5(3) . . . . ?
Sr1 O22 C92 C93 -73.9(6) . . . . ?
O23 C92 C93 C94 -162.8(4) . . . . ?
O22 C92 C93 C94 22.4(5) . . . . ?
O23 C92 C93 C96 78.0(5) . . . . ?
O22 C92 C93 C96 -96.8(4) . . . . ?
O23 C92 C93 C95 -41.2(5) . . . . ?
O22 C92 C93 C95 144.1(4) . . . . ?
N15 N14 C97 O24 -179.0(4) . . . . ?
Ni6 N14 C97 O24 2.3(6) . . . . ?
N15 N14 C97 C98 1.1(5) . . . . ?
Ni6 N14 C97 C98 -177.6(3) . . . . ?
Sr1 O24 C97 N14 -98.5(5) . . . . ?
Sr1 O24 C97 C98 81.4(6) . . . . ?
N14 C97 C98 C99 -0.9(5) . . . . ?
O24 C97 C98 C99 179.2(4) . . . . ?
N14 N15 C99 C98 0.4(5) . . . . ?
N14 N15 C99 C100 -179.8(4) . . . . ?
C97 C98 C99 N15 0.3(5) . . . . ?
C97 C98 C99 C100 -179.5(5) . . . . ?
N15 C99 C100 C105 172.7(5) . . . . ?
C98 C99 C100 C105 -7.6(9) . . . . ?
N15 C99 C100 C101 -4.6(8) . . . . ?
C98 C99 C100 C101 175.1(6) . . . . ?
C105 C100 C101 C102 3.5(10) . . . . ?
C99 C100 C101 C102 -179.1(7) . . . . ?
C100 C101 C102 C103 -2.6(13) . . . . ?
C101 C102 C103 C104 1.0(14) . . . . ?
C102 C103 C104 C105 -0.4(14) . . . . ?
C101 C100 C105 C104 -2.9(10) . . . . ?
C99 C100 C105 C104 179.8(6) . . . . ?
C103 C104 C105 C100 1.4(13) . . . . ?
Ni5 O25 C106 N16 87.4(4) . . . . ?
Ni6 O25 C106 N16 -47.8(5) . . . . ?
Ni5 O25 C106 C107 -91.3(5) . . . . ?
Ni6 O25 C106 C107 133.5(4) . . . . ?
N17 N16 C106 O25 -177.3(4) . . . . ?
Ni8 N16 C106 O25 32.3(6) . . . . ?
N17 N16 C106 C107 1.6(5) . . . . ?
Ni8 N16 C106 C107 -148.8(3) . . . . ?
O25 C106 C107 C108 177.2(4) . . . . ?
N16 C106 C107 C108 -1.6(5) . . . . ?
N16 N17 C108 C107 0.1(5) . . . . ?
N16 N17 C108 C109 -177.1(4) . . . . ?
C106 C107 C108 N17 0.9(5) . . . . ?
C106 C107 C108 C109 177.7(4) . . . . ?
N17 C108 C109 C110 173.3(4) . . . . ?
C107 C108 C109 C110 -3.1(8) . . . . ?
N17 C108 C109 C114 -3.7(7) . . . . ?
C107 C108 C109 C114 179.9(5) . . . . ?
C114 C109 C110 C111 0.2(7) . . . . ?
C108 C109 C110 C111 -176.9(4) . . . . ?
C109 C110 C111 C112 1.2(7) . . . . ?
C110 C111 C112 C113 -1.9(8) . . . . ?
C111 C112 C113 C114 1.1(8) . . . . ?
C112 C113 C114 C109 0.3(8) . . . . ?
C110 C109 C114 C113 -0.9(8) . . . . ?
C108 C109 C114 C113 176.2(5) . . . . ?
Ni6 O26 C115 N18 -31.8(6) . . . . ?
Ni8 O26 C115 N18 95.2(4) . . . . ?
Ni6 O26 C115 C116 150.4(4) . . . . ?
Ni8 O26 C115 C116 -82.5(5) . . . . ?
N19 N18 C115 O26 -177.7(4) . . . . ?
Ni5 N18 C115 O26 -2.9(7) . . . . ?
N19 N18 C115 C116 0.5(5) . . . . ?
Ni5 N18 C115 C116 175.2(4) . . . . ?
O26 C115 C116 C117 177.5(4) . . . . ?
N18 C115 C116 C117 -0.5(6) . . . . ?
N18 N19 C117 C116 0.0(6) . . . . ?
N18 N19 C117 C118 178.3(5) . . . . ?
C115 C116 C117 N19 0.3(6) . . . . ?
C115 C116 C117 C118 -177.7(6) . . . . ?
N19 C117 C118 C19A -19.6(17) . . . . ?
C116 C117 C118 C19A 158.2(15) . . . . ?
N19 C117 C118 C123 -149.8(6) . . . . ?
C116 C117 C118 C123 28.0(11) . . . . ?
N19 C117 C118 C19B 28.0(10) . . . . ?
C116 C117 C118 C19B -154.2(8) . . . . ?
C123 C118 C19A C20A -45(2) . . . . ?
C117 C118 C19A C20A 175.8(15) . . . . ?
C19B C118 C19A C20A 85(3) . . . . ?
C117 C118 C19A C123 -138.8(14) . . . . ?
C19B C118 C19A C123 130.8(15) . . . . ?
C118 C19A C20A C21A 32(3) . . . . ?
C123 C19A C20A C21A 0(2) . . . . ?
C19A C20A C21A C22A 16(3) . . . . ?
C20A C21A C22A C123 -26(2) . . . . ?
C19A C118 C19B C20B -66(2) . . . . ?
C123 C118 C19B C20B -6.6(17) . . . . ?
C117 C118 C19B C20B 175.6(11) . . . . ?
C118 C19B C20B C21B -1(2) . . . . ?
C19B C20B C21B C22B 8(2) . . . . ?
C20B C21B C22B C123 -8(3) . . . . ?
C21A C22A C123 C118 8(2) . . . . ?
C21A C22A C123 C22B -18.8(16) . . . . ?
C21A C22A C123 C19A 23.0(16) . . . . ?
C19A C118 C123 C22A 25(2) . . . . ?
C117 C118 C123 C22A 169.6(16) . . . . ?
C19B C118 C123 C22A -8(2) . . . . ?
C19A C118 C123 C22B 40.2(13) . . . . ?
C117 C118 C123 C22B -175.6(8) . . . . ?
C19B C118 C123 C22B 6.6(12) . . . . ?
C117 C118 C123 C19A 144.2(13) . . . . ?
C19B C118 C123 C19A -33.6(11) . . . . ?
C21B C22B C123 C22A 162(3) . . . . ?
C21B C22B C123 C118 -0.3(18) . . . . ?
C21B C22B C123 C19A 22.4(16) . . . . ?
C118 C19A C123 C22A -163.7(14) . . . . ?
C20A C19A C123 C22A -16.6(16) . . . . ?
C20A C19A C123 C118 147.1(18) . . . . ?
C118 C19A C123 C22B -142.7(12) . . . . ?
C20A C19A C123 C22B 4.5(12) . . . . ?
N21 N20 C124 O28 179.6(4) . . . . ?
Ni6 N20 C124 O28 -15.3(6) . . . . ?
N21 N20 C124 C125 0.4(5) . . . . ?
Ni6 N20 C124 C125 165.4(3) . . . . ?
Ni7 O28 C124 N20 69.5(4) . . . . ?
Ni7 O28 C124 C125 -111.5(4) . . . . ?
N20 C124 C125 C126 -0.8(5) . . . . ?
O28 C124 C125 C126 -179.9(4) . . . . ?
N20 N21 C126 C125 -0.6(5) . . . . ?
N20 N21 C126 C127 178.1(4) . . . . ?
C124 C125 C126 N21 0.8(5) . . . . ?
C124 C125 C126 C127 -177.7(4) . . . . ?
N21 C126 C127 C132 17.1(7) . . . . ?
C125 C126 C127 C132 -164.6(5) . . . . ?
N21 C126 C127 C128 -162.1(4) . . . . ?
C125 C126 C127 C128 16.2(7) . . . . ?
C132 C127 C128 C129 0.5(7) . . . . ?
C126 C127 C128 C129 179.7(4) . . . . ?
C127 C128 C129 C130 -1.0(8) . . . . ?
C128 C129 C130 C131 0.7(8) . . . . ?
C129 C130 C131 C132 0.1(9) . . . . ?
C128 C127 C132 C131 0.3(8) . . . . ?
C126 C127 C132 C131 -179.0(5) . . . . ?
C130 C131 C132 C127 -0.6(9) . . . . ?
Ni8 O30 C133 O29 19.0(8) . . . . ?
Ni8 O30 C133 C134 -160.0(3) . . . . ?
Ni7 O29 C133 O30 -11.3(9) . . . . ?
Ni7 O29 C133 C134 167.7(4) . . . . ?
O30 C133 C134 C137 -161.9(6) . . . . ?
O29 C133 C134 C137 19.0(7) . . . . ?
O30 C133 C134 C135 -39.3(7) . . . . ?
O29 C133 C134 C135 141.6(5) . . . . ?
O30 C133 C134 C136 77.1(6) . . . . ?
O29 C133 C134 C136 -102.0(6) . . . . ?
Ni7 O31 C138 O32 23.0(7) . . . . ?
Ni7 O31 C138 C139 -157.0(4) . . . . ?
Ni8 O32 C138 O31 8.7(7) . . . . ?
Ni8 O32 C138 C139 -171.3(3) . . . . ?
O31 C138 C139 C141 -1.2(11) . . . . ?
O32 C138 C139 C141 178.9(10) . . . . ?
O31 C138 C139 C42B 178.3(7) . . . . ?
O32 C138 C139 C42B -1.6(9) . . . . ?
O31 C138 C139 C142 120.5(9) . . . . ?
O32 C138 C139 C142 -59.5(10) . . . . ?
O31 C138 C139 C140 -120.0(9) . . . . ?
O32 C138 C139 C140 60.0(9) . . . . ?
O31 C138 C139 C40B -59.4(8) . . . . ?
O32 C138 C139 C40B 120.7(7) . . . . ?
O31 C138 C139 C41B 56.4(8) . . . . ?
O32 C138 C139 C41B -123.5(7) . . . . ?
O31 Ni7 O33 C143 87.8(5) . . . . ?
O27 Ni7 O33 C143 -150(2) . . . . ?
O29 Ni7 O33 C143 -176.5(5) . . . . ?
O28 Ni7 O33 C143 0.2(5) . . . . ?
O35 Ni7 O33 C143 -86.4(5) . . . . ?
Ni7 O33 C143 O34 -1.9(9) . . . . ?
Ni7 O33 C143 C144 177.7(4) . . . . ?
O33 C143 C144 C145 126.3(7) . . . . ?
O34 C143 C144 C145 -54.0(8) . . . . ?
O33 C143 C144 C147 -0.6(9) . . . . ?
O34 C143 C144 C147 179.1(6) . . . . ?
O33 C143 C144 C146 -118.1(7) . . . . ?
O34 C143 C144 C146 61.6(7) . . . . ?
O31 Ni7 O35 C148 -74.6(9) . . . . ?
O27 Ni7 O35 C148 129.4(6) . . . . ?
O29 Ni7 O35 C148 36.7(6) . . . . ?
O33 Ni7 O35 C148 -47.7(6) . . . . ?
O28 Ni7 O35 C148 -138.1(6) . . . . ?
Ni7 O35 C148 O36 -16.9(12) . . . . ?
Ni7 O35 C148 C149 160.7(7) . . . . ?
O35 C148 C149 C150 24.1(14) . . . . ?
O36 C148 C149 C150 -158.2(9) . . . . ?
O35 C148 C149 C152 150.1(11) . . . . ?
O36 C148 C149 C152 -32.1(12) . . . . ?
O35 C148 C149 C151 -91.5(12) . . . . ?
O36 C148 C149 C151 86.2(10) . . . . ?
N23 N22 C153 O37 179.2(5) . . . . ?
Ni8 N22 C153 O37 13.3(9) . . . . ?
N23 N22 C153 C154 -0.5(6) . . . . ?
Ni8 N22 C153 C154 -166.4(4) . . . . ?
N22 C153 C154 C155 1.0(7) . . . . ?
O37 C153 C154 C155 -178.7(6) . . . . ?
N22 N23 C155 C154 0.8(6) . . . . ?
N22 N23 C155 C156 -178.2(5) . . . . ?
C153 C154 C155 N23 -1.1(7) . . . . ?
C153 C154 C155 C156 177.9(6) . . . . ?
N23 C155 C156 C161 1.8(9) . . . . ?
C154 C155 C156 C161 -177.0(6) . . . . ?
N23 C155 C156 C157 -179.7(5) . . . . ?
C154 C155 C156 C157 1.4(10) . . . . ?
C161 C156 C157 C158 -0.3(10) . . . . ?
C155 C156 C157 C158 -178.8(6) . . . . ?
C156 C157 C158 C159 -0.9(11) . . . . ?
C157 C158 C159 C160 2.6(11) . . . . ?
C158 C159 C160 C161 -3.1(11) . . . . ?
C159 C160 C161 C156 2.0(10) . . . . ?
C157 C156 C161 C160 -0.2(9) . . . . ?
C155 C156 C161 C160 178.3(6) . . . . ?
